data_4085613
loop_
_publ_author_name
'Obora, Yasushi'
'Liu, Yun Kui'
'Jiang, Li Hong'
'Takenaka, Kazuhiro'
'Tokunaga, Makoto'
'Tsuji, Yasushi'

_publ_section_title
;
 Iridium(I) and Rhodium(I) Cationic Complexes with
 Triphosphinocalix[6]arene Ligands: Dynamic Motion with Size-Selective
 Molecular Encapsulation
;
_journal_issue 1
_journal_name_full Organometallics
_journal_page_first 4
_journal_page_last 6
_journal_paper_doi 10.1021/om049227j
_journal_volume 24
_journal_year 2005
_chemical_formula_moiety 'C243 H286 B3 Cl6 F12 Ir3 O12 P6 '
_chemical_formula_sum 'C243 H286 B3 Cl6 F12 Ir3 O12 P6'
_chemical_formula_weight 4634.56
_space_group_IT_number 5
_symmetry_cell_setting monoclinic
_symmetry_Int_Tables_number 5
_symmetry_space_group_name_Hall 'C 2y'
_symmetry_space_group_name_H-M 'C 1 2 1'
_audit_creation_date 2004-06-07
_audit_creation_method 'by CrystalStructure 3.6.0'
_cell_angle_alpha 90
_cell_angle_beta 117.045(3)
_cell_angle_gamma 90
_cell_formula_units_Z 2
_cell_length_a 33.750(11)
_cell_length_b 20.155(6)
_cell_length_c 20.504(7)
_cell_measurement_reflns_used 19890
_cell_measurement_temperature 293.1
_cell_measurement_theta_max 27.5
_cell_measurement_theta_min 3.2
_cell_volume 12422(7)
_computing_cell_refinement CrystalClear
_computing_data_collection CrystalClear
_computing_data_reduction CrystalStructure
_computing_publication_material 'CrystalStructure 3.6.0'
_computing_structure_refinement CRYSTALS
_computing_structure_solution SIR97
_diffrn_detector_area_resol_mean 28.57
_diffrn_measured_fraction_theta_full 0.9973
_diffrn_measured_fraction_theta_max 0.9973
_diffrn_measurement_device_type 'Rigaku Saturn'
_diffrn_measurement_method \w
_diffrn_radiation_type 'Mo K\a'
_diffrn_radiation_wavelength 0.7107
_diffrn_reflns_av_R_equivalents 0.064
_diffrn_reflns_limit_h_max 43
_diffrn_reflns_limit_h_min -33
_diffrn_reflns_limit_k_max 26
_diffrn_reflns_limit_k_min -22
_diffrn_reflns_limit_l_max 26
_diffrn_reflns_limit_l_min -26
_diffrn_reflns_number 50765
_diffrn_reflns_theta_full 27.48
_diffrn_reflns_theta_max 27.48
_exptl_absorpt_coefficient_mu 1.773
_exptl_absorpt_correction_T_max 0.702
_exptl_absorpt_correction_T_min 0.502
_exptl_absorpt_correction_type multi-scan
_exptl_absorpt_process_details 'Jacobson, R. (1998) Private communication'
_exptl_crystal_colour colorless
_exptl_crystal_density_diffrn 1.239
_exptl_crystal_density_method 'not measured'
_exptl_crystal_description prism
_exptl_crystal_F_000 4772.00
_exptl_crystal_size_max 0.20
_exptl_crystal_size_mid 0.20
_exptl_crystal_size_min 0.08
_refine_diff_density_max 2.92
_refine_diff_density_min -0.90
_refine_ls_extinction_method none
_refine_ls_goodness_of_fit_ref 1.505
_refine_ls_number_parameters 1241
_refine_ls_number_reflns 10052
_refine_ls_R_factor_gt 0.0620
_refine_ls_shift/su_max 0.0220
_refine_ls_structure_factor_coef F
_refine_ls_weighting_details 'w = 1.0'
_refine_ls_weighting_scheme unit
_refine_ls_wR_factor_ref 0.0760
_reflns_number_gt 10052
_reflns_number_total 14633
_reflns_threshold_expression F^2^>2.0\s(F^2^)
_cod_data_source_file Organometallics_2005_4.cif
_cod_data_source_block '__2a'
_cod_original_cell_volume 12422.4(65)
_cod_original_formula_sum 'C243 H286 B3 Cl6 F12 Ir3 O12 P6 '
_cod_database_code 4085613

loop_
_symmetry_equiv_pos_site_id
_symmetry_equiv_pos_as_xyz
1 +X,+Y,+Z
2 -X,+Y,-Z
3 1/2+X,1/2+Y,+Z
4 1/2-X,1/2+Y,-Z

loop_
_atom_site_label
_atom_site_type_symbol
_atom_site_fract_x
_atom_site_fract_y
_atom_site_fract_z
_atom_site_U_iso_or_equiv
_atom_site_adp_type
_atom_site_occupancy
_atom_site_symmetry_multiplicity
_atom_site_calc_flag
_atom_site_refinement_flags
Ir(1) Ir 0.20356(2) 0.42913(10) -0.04208(4) 0.0276(2) Uani 1.00 1 d .
Ir(2) Ir 0.0000 0.07532(10) 0.0000 0.0255(3) Uani 1.00 2 d S
Cl(1) Cl 0.5450(3) 0.0836(4) 0.0083(4) 0.080(2) Uani 1.00 1 d .
Cl(2) Cl 0.2974(7) 0.136(2) 0.3497(12) 0.327(13) Uani 1.00 1 d .
Cl(3) Cl 0.3588(8) 0.0714(13) 0.2953(11) 0.325(12) Uani 1.00 1 d .
P(3) P -0.12733(12) 0.4190(2) 0.0815(3) 0.0301(11) Uani 1.00 1 d .
P(4) P -0.0542(1) -0.0006(2) -0.0617(2) 0.0289(11) Uani 1.00 1 d .
P(5) P 0.21064(13) 0.5222(2) 0.0336(3) 0.0307(11) Uani 1.00 1 d .
F(1) F 0.1522(8) 0.1513(13) 0.039(2) 0.193(13) Uani 1.00 1 d .
F(2) F 0.2208(8) 0.1005(9) 0.098(2) 0.161(11) Uani 1.00 1 d .
F(3) F 0.2100(9) 0.2040(10) 0.044(2) 0.163(12) Uani 1.00 1 d .
F(4) F 0.2006(11) 0.1825(11) 0.145(2) 0.188(13) Uani 1.00 1 d .
F(6) F 0.0140 0.1220 0.2810 0.218 Uiso 0.50 1 d R
F(8) F 0.0080 0.0140 0.2410 0.175 Uiso 0.25 1 d R
F(9) F -0.0320 0.0370 0.2830 0.255 Uiso 0.50 1 d R
F(11) F 0.0480 0.0790 0.3630 0.272 Uiso 0.25 1 d R
F(12) F 0.0350 -0.0020 0.3320 0.026 Uiso 0.25 1 d R
F(13) F -0.0180 0.0750 0.2090 0.106 Uiso 0.25 1 d R
O(1) O 0.0644(4) 0.8768(7) 0.1286(7) 0.041(4) Uani 1.00 1 d .
O(2) O 0.0631(4) 0.4815(6) 0.1741(8) 0.046(4) Uani 1.00 1 d .
O(3) O -0.0488(3) 0.4942(6) 0.1402(6) 0.032(3) Uani 1.00 1 d .
O(4) O 0.1852(5) 0.5602(6) 0.1385(7) 0.045(4) Uani 1.00 1 d .
O(12) O 0.1692(4) 0.7204(10) 0.1584(8) 0.064(5) Uani 1.00 1 d .
O(33) O -0.0150(5) 0.7232(8) 0.1439(8) 0.056(5) Uani 1.00 1 d .
C(1) C -0.0235(5) 0.5094(8) 0.2137(9) 0.028(4) Uani 1.00 1 d .
C(2) C 0.0039(6) 0.5816(11) 0.3157(10) 0.043(5) Uani 1.00 1 d .
C(3) C 0.0328(6) 0.5355(9) 0.3591(10) 0.041(5) Uani 1.00 1 d .
C(4) C -0.0717(8) 0.8053(13) 0.351(2) 0.071(9) Uani 1.00 1 d .
C(5) C 0.3177(9) 0.856(1) 0.378(1) 0.085(10) Uani 1.00 1 d .
C(6) C 0.1534(7) 0.2540(11) 0.3367(12) 0.053(6) Uani 1.00 1 d .
C(7) C 0.1987(9) 0.274(2) 0.404(2) 0.120(13) Uani 1.00 1 d .
C(8) C 0.0355(6) 0.4757(9) 0.3297(11) 0.045(5) Uani 1.00 1 d .
C(9) C 0.0085(5) 0.4608(9) 0.2556(9) 0.032(4) Uani 1.00 1 d .
C(10) C 0.0134(5) 0.3989(9) 0.2246(11) 0.038(5) Uani 1.00 1 d .
C(11) C -0.0557(6) 0.6259(9) 0.1924(10) 0.043(5) Uani 1.00 1 d .
C(12) C -0.0452(5) 0.6979(8) 0.2198(9) 0.034(4) Uani 1.00 1 d .
C(13) C -0.1144(5) 0.3839(9) 0.0123(10) 0.033(4) Uani 1.00 1 d .
C(14) C -0.0592(5) 0.7182(9) 0.2726(10) 0.039(5) Uani 1.00 1 d .
C(15) C 0.2036(5) 0.7544(9) 0.2144(9) 0.028(4) Uani 1.00 1 d .
C(16) C 0.2362(8) 0.421(4) -0.159(2) 0.20(2) Uani 1.00 1 d .
C(17) C 0.0374(6) 0.1592(9) 0.0793(11) 0.041(5) Uani 1.00 1 d .
C(18) C 0.1852(6) 0.5059(9) 0.0955(9) 0.034(5) Uani 1.00 1 d .
C(19) C 0.2670(6) 0.5510(9) 0.0973(11) 0.039(5) Uani 1.00 1 d .
C(20) C 0.0744(6) 0.8403(8) 0.3100(10) 0.031(5) Uani 1.00 1 d .
C(21) C 0.0623(5) 0.3843(7) 0.2415(8) 0.023(4) Uani 1.00 1 d .
C(22) C 0.243(2) 0.495(2) 0.478(2) 0.17(2) Uani 1.00 1 d .
C(23) C 0.1523(6) 0.4553(10) 0.1968(11) 0.045(5) Uani 1.00 1 d .
C(24) C 0.2037(5) 0.5544(8) 0.2150(9) 0.029(4) Uani 1.00 1 d .
C(25) C 0.2456(5) 0.7250(8) 0.2455(9) 0.030(4) Uani 1.00 1 d .
C(26) C -0.0764(5) 0.4007(8) 0.0066(9) 0.031(4) Uani 1.00 1 d .
C(27) C 0.2779(5) 0.8200(8) 0.3225(9) 0.028(4) Uani 1.00 1 d .
C(28) C 0.0792(8) 0.5452(10) 0.2109(13) 0.056(7) Uani 1.00 1 d .
C(29) C -0.0977(6) 0.3647(9) 0.1613(12) 0.043(6) Uani 1.00 1 d .
C(30) C -0.0685(6) 0.3706(9) -0.0472(10) 0.038(5) Uani 1.00 1 d .
C(31) C 0.0843(5) 0.3280(8) 0.2816(9) 0.030(4) Uani 1.00 1 d .
C(32) C -0.0246(5) 0.5714(9) 0.2424(9) 0.033(4) Uani 1.00 1 d .
C(33) C -0.0548(6) 0.7829(10) 0.2979(11) 0.044(5) Uani 1.00 1 d .
C(34) C -0.0840(6) 0.3883(10) 0.2334(12) 0.046(6) Uani 1.00 1 d .
C(35) C -0.0268(5) 0.7427(8) 0.1978(8) 0.029(4) Uani 1.00 1 d .
C(36) C 0.1530(7) 0.8513(13) 0.1957(12) 0.057(7) Uani 1.00 1 d .
C(37) C 0.0539(6) 0.1522(8) 0.0298(11) 0.040(5) Uani 1.00 1 d .
C(38) C 0.1501(5) 0.3600(8) 0.2740(9) 0.030(4) Uani 1.00 1 d .
C(39) C 0.1429(9) 0.6947(11) -0.034(2) 0.066(8) Uani 1.00 1 d .
C(40) C 0.1192(5) 0.8324(9) 0.3511(11) 0.039(5) Uani 1.00 1 d .
C(41) C 0.1450(6) 0.8358(10) 0.3113(12) 0.044(6) Uani 1.00 1 d .
C(42) C 0.2345(7) 0.8507(8) 0.2869(12) 0.044(6) Uani 1.00 1 d .
C(43) C -0.0766(5) -0.0349(9) -0.0015(10) 0.031(4) Uani 1.00 1 d .
C(44) C 0.0068(6) 0.2155(9) 0.0800(11) 0.043(5) Uani 1.00 1 d .
C(45) C -0.1424(6) 0.3386(10) -0.0347(11) 0.040(5) Uani 1.00 1 d .
C(46) C 0.0428(7) 0.1976(11) -0.0363(13) 0.052(7) Uani 1.00 1 d .
C(47) C 0.1977(6) 0.8169(11) 0.2334(10) 0.042(5) Uani 1.00 1 d .
C(48) C -0.0349(5) 0.8256(10) 0.2699(10) 0.040(5) Uani 1.00 1 d .
C(49) C -0.0202(5) 0.8073(9) 0.2215(9) 0.031(4) Uani 1.00 1 d .
C(50) C 0.2480(10) 0.302(2) -0.059(4) 0.30(3) Uani 1.00 1 d .
C(51) C 0.0237(9) 0.6957(13) 0.164(2) 0.077(9) Uani 1.00 1 d .
C(52) C 0.0029(6) 0.8549(10) 0.1938(10) 0.042(5) Uani 1.00 1 d .
C(53) C 0.1384(7) 0.8133(13) 0.4277(12) 0.057(7) Uani 1.00 1 d .
C(54) C 0.0540(5) 0.8538(8) 0.2361(10) 0.030(4) Uani 1.00 1 d .
C(55) C 0.0805(6) 0.8624(8) 0.2018(10) 0.033(5) Uani 1.00 1 d .
C(56) C 0.1254(6) 0.8496(9) 0.2374(11) 0.037(5) Uani 1.00 1 d .
C(57) C 0.0858(5) 0.4292(10) 0.2183(7) 0.030(3) Uani 1.00 1 d .
C(58) C 0.1293(5) 0.4158(8) 0.2316(10) 0.033(5) Uani 1.00 1 d .
C(59) C 0.1289(5) 0.3160(8) 0.2971(9) 0.032(4) Uani 1.00 1 d .
C(60) C 0.5637(9) 0.0483(11) 0.4412(10) 0.063(7) Uani 1.00 1 d .
C(61) C -0.1001(9) 0.0215(12) -0.2107(12) 0.060(8) Uani 1.00 1 d .
C(62) C 0.1979(9) 0.393(2) -0.146(2) 0.113(13) Uani 1.00 1 d .
C(63) C -0.0649(8) 0.345(1) 0.2907(12) 0.060(7) Uani 1.00 1 d .
C(64) C 0.2759(8) 0.433(2) -0.096(1) 0.078(8) Uani 1.00 1 d .
C(65) C 0.2725(7) 0.4528(12) -0.026(1) 0.063(8) Uani 1.00 1 d .
C(66) C 0.1880(6) 0.5060(8) 0.2465(9) 0.034(5) Uani 1.00 1 d .
C(67) C 0.2049(7) 0.5060(9) 0.3213(11) 0.045(6) Uani 1.00 1 d .
C(68) C 0.2364(7) 0.5521(11) 0.3672(11) 0.054(6) Uani 1.00 1 d .
C(69) C 0.2507(6) 0.6003(8) 0.3329(10) 0.042(5) Uani 1.00 1 d .
C(70) C 0.2354(6) 0.6003(8) 0.2569(11) 0.042(5) Uani 1.00 1 d .
C(71) C 0.2512(7) 0.6540(10) 0.2229(12) 0.048(6) Uani 1.00 1 d .
C(72) C 0.2804(4) 0.7597(8) 0.2972(8) 0.025(4) Uani 1.00 1 d .
C(73) C 0.1382(7) 0.6911(13) 0.180(1) 0.064(8) Uani 1.00 1 d .
C(74) C 0.1840(5) 0.5981(8) -0.0166(10) 0.036(5) Uani 1.00 1 d .
C(75) C 0.1606(8) 0.6400(9) 0.0053(12) 0.049(6) Uani 1.00 1 d .
C(76) C -0.1334(6) 0.3068(9) -0.0867(11) 0.045(5) Uani 1.00 1 d .
C(77) C -0.0579(8) 0.280(1) 0.279(1) 0.065(8) Uani 1.00 1 d .
C(78) C -0.0903(6) 0.2963(11) 0.1475(12) 0.056(6) Uani 1.00 1 d .
C(79) C -0.0958(6) 0.3257(10) -0.0911(10) 0.044(5) Uani 1.00 1 d .
C(80) C -0.0708(8) 0.2553(13) 0.209(2) 0.071(9) Uani 1.00 1 d .
C(81) C 0.1713(7) 0.6689(12) -0.1174(11) 0.057(6) Uani 1.00 1 d .
C(82) C 0.1895(5) 0.6118(10) -0.0796(10) 0.040(5) Uani 1.00 1 d .
C(83) C -0.0869(8) -0.1005(11) -0.0016(13) 0.054(7) Uani 1.00 1 d .
C(84) C -0.0804(9) 0.0069(11) 0.047(2) 0.073(9) Uani 1.00 1 d .
C(85) C -0.0328(6) -0.0691(12) -0.0960(10) 0.045(5) Uani 1.00 1 d .
C(86) C 0.2866(6) 0.6038(9) 0.0801(12) 0.046(5) Uani 1.00 1 d .
C(87) C 0.1476(7) 0.7114(10) -0.094(1) 0.055(6) Uani 1.00 1 d .
C(88) C 0.3288(6) 0.6251(11) 0.1276(13) 0.052(6) Uani 1.00 1 d .
C(89) C -0.1028(8) -0.1218(11) 0.0470(13) 0.058(7) Uani 1.00 1 d .
C(90) C -0.1092(5) -0.0763(12) 0.0952(12) 0.050(6) Uani 1.00 1 d .
C(91) C -0.1031(6) 0.0227(9) -0.1443(11) 0.040(5) Uani 1.00 1 d .
C(92) C -0.1434(7) 0.0350(12) -0.1430(12) 0.054(6) Uani 1.00 1 d .
C(93) C 0.3511(7) 0.5935(12) 0.190(2) 0.068(8) Uani 1.00 1 d .
C(94) C 0.2891(8) 0.5201(12) 0.1637(12) 0.064(7) Uani 1.00 1 d .
C(95) C 0.3336(7) 0.5385(12) 0.2110(13) 0.060(7) Uani 1.00 1 d .
C(96) C -0.1834(8) 0.041(1) -0.213(2) 0.072(9) Uani 1.00 1 d .
C(97) C -0.0979(9) -0.0160(11) 0.094(2) 0.072(9) Uani 1.00 1 d .
C(98) C 0.2515(10) 0.5537(13) 0.4484(11) 0.079(8) Uani 1.00 1 d .
C(99) C 0.1253(12) 0.211(2) 0.359(3) 0.15(2) Uani 1.00 1 d .
C(100) C 0.1646(12) 0.210(2) 0.284(2) 0.11(1) Uani 1.00 1 d .
C(101) C -0.1808(8) 0.041(1) -0.275(2) 0.077(8) Uani 1.00 1 d .
C(102) C 0.5537(12) 0.112(2) 0.472(2) 0.119(11) Uani 1.00 1 d .
C(103) C 0.5598(11) -0.010(2) 0.491(2) 0.094(11) Uani 1.00 1 d .
C(104) C 0.6121(8) 0.0509(12) 0.4536(13) 0.075(7) Uani 1.00 1 d .
C(105) C 0.3545 0.8608 0.3612 0.122 Uani 1.00 1 d R
C(106) C 0.1197(12) 0.850(3) 0.469(1) 0.18(2) Uani 1.00 1 d .
C(107) C 0.3070 0.9184 0.3902 0.510 Uani 1.00 1 d R
C(108) C 0.5000 0.036(2) 0.0000 0.080(12) Uani 1.00 2 d S
C(109) C -0.0542 0.7570 0.4164 0.217 Uani 1.00 1 d R
C(110) C -0.1424(11) 0.0302(12) -0.2783(12) 0.077(8) Uani 1.00 1 d .
C(111) C 0.2740(6) 0.4056(10) 0.0221(13) 0.053(6) Uani 1.00 1 d .
C(112) C 0.2076(8) 0.339(2) -0.094(2) 0.099(11) Uani 1.00 1 d .
C(113) C -0.0962(5) 0.4987(8) 0.1117(10) 0.031(4) Uani 1.00 1 d .
C(114) C 0.277(1) 0.330(1) 0.015(3) 0.14(2) Uani 1.00 1 d .
C(115) C 0.1228(13) 0.747(3) 0.441(2) 0.15(2) Uani 1.00 1 d .
C(116) C 0.238(2) 0.618(2) 0.469(2) 0.12(1) Uani 1.00 1 d .
C(117) C 0.3034(13) 0.561(2) 0.491(2) 0.15(2) Uani 1.00 1 d .
C(118) C 0.184(2) 0.808(5) 0.461(2) 0.33(4) Uani 1.00 1 d .
C(119) C -0.0483 0.8632 0.3945 0.207 Uani 1.00 1 d R
C(120) C -0.1240 0.7940 0.3090 0.699 Uani 1.00 1 d R
C(121) C 0.3230 0.8430 0.4520 0.531 Uani 1.00 1 d R
C(122) C 0.3065 0.0998 0.2677 0.104 Uani 1.00 1 d R
B(1) B -0.0080 0.0700 0.2750 0.069 Uiso 0.25 1 d R
B(2) B 0.1961 0.1605 0.0815 0.095 Uiso 1.00 1 d R
B(3) B 0.0180 0.0730 0.3240 0.090 Uiso 0.25 1 d R
H(1) H -0.0318 0.8711 0.2840 0.042 Uiso 1.00 1 c R
H(2) H -0.0726 0.6857 0.2914 0.044 Uiso 1.00 1 c R
H(3) H 0.0558 0.8375 0.3336 0.041 Uiso 1.00 1 c R
H(4) H 0.1765 0.8287 0.3377 0.057 Uiso 1.00 1 c R
H(5) H 0.2310 0.8953 0.3007 0.067 Uiso 1.00 1 c R
H(6) H 0.3088 0.7392 0.3165 0.028 Uiso 1.00 1 c R
H(7) H 0.2712 0.6338 0.3618 0.049 Uiso 1.00 1 c R
H(8) H 0.1938 0.4733 0.3429 0.054 Uiso 1.00 1 c R
H(9) H 0.1806 0.3524 0.2861 0.039 Uiso 1.00 1 c R
H(10) H 0.0684 0.2977 0.2980 0.036 Uiso 1.00 1 c R
H(11) H 0.0039 0.6242 0.3377 0.050 Uiso 1.00 1 c R
H(12) H 0.0553 0.4425 0.3604 0.049 Uiso 1.00 1 c R
H(13) H -0.0881 0.4346 0.2421 0.066 Uiso 1.00 1 c R
H(14) H -0.0570 0.3600 0.3390 0.072 Uiso 1.00 1 c R
H(15) H -0.0429 0.2509 0.3211 0.075 Uiso 1.00 1 c R
H(16) H -0.0667 0.2079 0.2012 0.086 Uiso 1.00 1 c R
H(17) H -0.0990 0.2815 0.0985 0.061 Uiso 1.00 1 c R
H(18) H -0.1701 0.3294 -0.0326 0.043 Uiso 1.00 1 c R
H(19) H -0.1531 0.2729 -0.1191 0.044 Uiso 1.00 1 c R
H(20) H -0.0895 0.3065 -0.1289 0.046 Uiso 1.00 1 c R
H(21) H -0.0424 0.3815 -0.0523 0.044 Uiso 1.00 1 c R
H(22) H -0.0555 0.4329 0.0395 0.040 Uiso 1.00 1 c R
H(23) H 0.2729 0.4878 0.1787 0.071 Uiso 1.00 1 c R
H(24) H 0.3517 0.5149 0.2557 0.063 Uiso 1.00 1 c R
H(25) H 0.3805 0.6090 0.2226 0.079 Uiso 1.00 1 c R
H(26) H 0.3423 0.6624 0.1157 0.063 Uiso 1.00 1 c R
H(27) H 0.2703 0.6261 0.0336 0.054 Uiso 1.00 1 c R
H(28) H 0.1569 0.6300 0.0486 0.062 Uiso 1.00 1 c R
H(29) H 0.1257 0.7238 -0.0209 0.080 Uiso 1.00 1 c R
H(30) H 0.1346 0.7525 -0.1213 0.058 Uiso 1.00 1 c R
H(31) H 0.1756 0.6802 -0.1596 0.065 Uiso 1.00 1 c R
H(32) H 0.2053 0.5806 -0.0960 0.049 Uiso 1.00 1 c R
H(33) H -0.0711 0.0531 0.0487 0.116 Uiso 1.00 1 c R
H(34) H -0.0999 0.0152 0.1284 0.108 Uiso 1.00 1 c R
H(35) H -0.1219 -0.0906 0.1270 0.062 Uiso 1.00 1 c R
H(36) H -0.1085 -0.1688 0.0494 0.072 Uiso 1.00 1 c R
H(37) H -0.0826 -0.1322 -0.0343 0.064 Uiso 1.00 1 c R
H(38) H -0.1446 0.0377 -0.0974 0.066 Uiso 1.00 1 c R
H(39) H -0.2119 0.0485 -0.2122 0.082 Uiso 1.00 1 c R
H(40) H -0.2080 0.0457 -0.3185 0.073 Uiso 1.00 1 c R
H(41) H -0.1419 0.0300 -0.3256 0.078 Uiso 1.00 1 c R
H(42) H -0.0712 0.0131 -0.2113 0.071 Uiso 1.00 1 c R
H(43) H 0.1669 0.4243 0.1786 0.052 Uiso 1.00 1 c R
H(44) H 0.1303 0.4783 0.1555 0.052 Uiso 1.00 1 c R
H(45) H 0.2344 0.6500 0.1700 0.067 Uiso 1.00 1 c R
H(46) H 0.2817 0.6461 0.2357 0.067 Uiso 1.00 1 c R
H(47) H 0.1583 0.8970 0.1882 0.077 Uiso 1.00 1 c R
H(48) H 0.1362 0.8315 0.1486 0.077 Uiso 1.00 1 c R
H(49) H -0.0058 0.8456 0.1430 0.046 Uiso 1.00 1 c R
H(50) H -0.0072 0.8989 0.1965 0.046 Uiso 1.00 1 c R
H(51) H -0.0856 0.6154 0.1845 0.041 Uiso 1.00 1 c R
H(52) H -0.0556 0.6226 0.1457 0.041 Uiso 1.00 1 c R
H(53) H 0.0023 0.3633 0.2424 0.044 Uiso 1.00 1 c R
H(54) H -0.0047 0.4003 0.1716 0.044 Uiso 1.00 1 c R
H(55) H 0.5746 0.1177 0.5219 0.109 Uiso 1.00 1 c R
H(56) H 0.5579 0.1492 0.4449 0.109 Uiso 1.00 1 c R
H(57) H 0.5249 0.1119 0.4653 0.110 Uiso 1.00 1 c R
H(58) H 0.5300 -0.0109 0.4879 0.113 Uiso 1.00 1 c R
H(59) H 0.5653 -0.0524 0.4769 0.113 Uiso 1.00 1 c R
H(60) H 0.5801 -0.0039 0.5426 0.113 Uiso 1.00 1 c R
H(61) H 0.6199 0.0114 0.4355 0.072 Uiso 1.00 1 c R
H(62) H 0.6163 0.0879 0.4266 0.072 Uiso 1.00 1 c R
H(63) H 0.6327 0.0563 0.5035 0.072 Uiso 1.00 1 c R
H(64) H 0.1172 0.2344 0.3914 0.302 Uiso 1.00 1 c R
H(65) H 0.0984 0.1978 0.3167 0.302 Uiso 1.00 1 c R
H(66) H 0.1411 0.1717 0.3826 0.302 Uiso 1.00 1 c R
H(67) H 0.2151 0.2347 0.4317 0.117 Uiso 1.00 1 c R
H(68) H 0.2179 0.2973 0.3900 0.117 Uiso 1.00 1 c R
H(69) H 0.1942 0.3009 0.4395 0.117 Uiso 1.00 1 c R
H(70) H 0.1371 0.1956 0.2395 0.157 Uiso 1.00 1 c R
H(71) H 0.1816 0.2336 0.2644 0.157 Uiso 1.00 1 c R
H(72) H 0.1800 0.1694 0.3049 0.157 Uiso 1.00 1 c R
H(73) H 0.1100 0.5499 0.2229 0.071 Uiso 1.00 1 c R
H(74) H 0.0629 0.5801 0.1790 0.071 Uiso 1.00 1 c R
H(75) H 0.0759 0.5467 0.2542 0.071 Uiso 1.00 1 c R
H(76) H 0.0258 0.6560 0.1901 0.097 Uiso 1.00 1 c R
H(77) H 0.0266 0.6846 0.1205 0.097 Uiso 1.00 1 c R
H(78) H 0.0463 0.7254 0.1925 0.097 Uiso 1.00 1 c R
H(79) H 0.1247 0.7253 0.1953 0.079 Uiso 1.00 1 c R
H(80) H 0.1152 0.6687 0.1389 0.079 Uiso 1.00 1 c R
H(81) H 0.1527 0.6607 0.2184 0.079 Uiso 1.00 1 c R
H(82) H 0.2120 0.4852 0.4546 0.180 Uiso 1.00 1 c R
H(83) H 0.2578 0.4575 0.4676 0.180 Uiso 1.00 1 c R
H(84) H 0.2536 0.4975 0.5288 0.180 Uiso 1.00 1 c R
H(85) H 0.2485 0.6224 0.5212 0.143 Uiso 1.00 1 c R
H(86) H 0.2477 0.6554 0.4523 0.143 Uiso 1.00 1 c R
H(87) H 0.2053 0.6211 0.4475 0.143 Uiso 1.00 1 c R
H(88) H 0.3180 0.5234 0.4812 0.169 Uiso 1.00 1 c R
H(89) H 0.3129 0.5999 0.4748 0.169 Uiso 1.00 1 c R
H(90) H 0.3139 0.5638 0.5423 0.169 Uiso 1.00 1 c R
H(91) H -0.1073 0.5280 0.0697 0.040 Uiso 1.00 1 c R
H(92) H -0.1030 0.5181 0.1477 0.040 Uiso 1.00 1 c R
H(93) H 0.1556 0.4903 0.0669 0.043 Uiso 1.00 1 c R
H(94) H 0.2019 0.4696 0.1281 0.043 Uiso 1.00 1 c R
H(95) H 0.2955 0.8507 0.4529 0.521 Uiso 1.00 1 c R
H(96) H 0.3397 0.7673 0.4330 0.535 Uiso 1.00 1 c R
H(97) H 0.3318 0.7982 0.4650 0.521 Uiso 1.00 1 c R
H(98) H 0.3319 0.9373 0.4305 0.586 Uiso 1.00 1 c R
H(99) H 0.2993 0.9452 0.3480 0.586 Uiso 1.00 1 c R
H(100) H 0.2826 0.9160 0.4011 0.586 Uiso 1.00 1 c R
H(101) H 0.3622 0.8178 0.3521 0.147 Uiso 1.00 1 c R
H(102) H 0.3466 0.8879 0.3192 0.147 Uiso 1.00 1 c R
H(103) H 0.3791 0.8799 0.4018 0.147 Uiso 1.00 1 c R
H(104) H 0.0909 0.7449 0.4191 0.163 Uiso 1.00 1 c R
H(105) H 0.1316 0.7110 0.4170 0.163 Uiso 1.00 1 c R
H(106) H 0.1347 0.7356 0.4909 0.163 Uiso 1.00 1 c R
H(107) H 0.1993 0.8122 0.5140 0.308 Uiso 1.00 1 c R
H(108) H 0.2008 0.8045 0.4399 0.308 Uiso 1.00 1 c R
H(109) H 0.1909 0.8732 0.4633 0.308 Uiso 1.00 1 c R
H(110) H 0.1312 0.8315 0.5177 0.218 Uiso 1.00 1 c R
H(111) H 0.1252 0.8937 0.4695 0.218 Uiso 1.00 1 c R
H(112) H 0.0877 0.8412 0.4456 0.218 Uiso 1.00 1 c R
H(113) H -0.0631 0.7717 0.4517 0.216 Uiso 1.00 1 c R
H(114) H -0.0659 0.7139 0.3998 0.216 Uiso 1.00 1 c R
H(115) H -0.0226 0.7555 0.4379 0.216 Uiso 1.00 1 c R
H(116) H -0.1371 0.8066 0.3395 0.614 Uiso 1.00 1 c R
H(117) H -0.1361 0.8203 0.2658 0.614 Uiso 1.00 1 c R
H(118) H -0.1301 0.7485 0.2962 0.614 Uiso 1.00 1 c R
H(119) H -0.0171 0.8554 0.4169 0.213 Uiso 1.00 1 c R
H(120) H -0.0551 0.9007 0.3632 0.213 Uiso 1.00 1 c R
H(121) H -0.0575 0.8714 0.4313 0.213 Uiso 1.00 1 c R
H(122) H 0.2415 0.2587 -0.0476 0.303 Uiso 1.00 1 c R
H(123) H 0.2631 0.3013 -0.0859 0.303 Uiso 1.00 1 c R
H(124) H 0.2754 0.3107 0.0544 0.137 Uiso 1.00 1 c R
H(125) H 0.3097 0.3242 0.0250 0.137 Uiso 1.00 1 c R
H(126) H 0.2917 0.3898 -0.0855 0.091 Uiso 1.00 1 c R
H(127) H 0.2938 0.4638 -0.1045 0.091 Uiso 1.00 1 c R
H(128) H 0.2410 0.3963 -0.1940 0.197 Uiso 1.00 1 c R
H(129) H 0.2261 0.4663 -0.1823 0.197 Uiso 1.00 1 c R
H(130) H 0.0090 0.2510 0.0480 0.025 Uiso 1.00 1 c R
H(131) H 0.0080 0.2180 0.1360 0.025 Uiso 1.00 1 c R
H(132) H 0.0540 0.1580 -0.0630 0.025 Uiso 1.00 1 c R
H(133) H 0.3120 0.4040 0.0800 0.025 Uiso 1.00 1 c R
H(134) H 0.0380 0.1360 0.1350 0.025 Uiso 1.00 1 c R
H(135) H 0.2020 0.3250 -0.0410 0.025 Uiso 1.00 1 c R
H(136) H 0.1680 0.3720 -0.1740 0.025 Uiso 1.00 1 c R
H(137) H 0.2860 0.0646 0.2456 0.120 Uiso 1.00 1 c R
H(138) H 0.3011 0.1339 0.2327 0.120 Uiso 1.00 1 c R
H(139) H 0.0820 0.1450 0.0140 0.025 Uiso 1.00 1 c R
H(140) H 0.3450 0.8717 0.4859 0.521 Uiso 1.00 1 c R
H(141) H 0.3030 0.4890 0.0260 0.025 Uiso 1.00 1 c R
H(142) H 0.0800 0.2260 0.0130 0.025 Uiso 1.00 1 c R
H(143) H 0.5190 0.0670 0.0670 0.025 Uiso 1.00 1 c R

loop_
_atom_site_aniso_label
_atom_site_aniso_U_11
_atom_site_aniso_U_22
_atom_site_aniso_U_33
_atom_site_aniso_U_12
_atom_site_aniso_U_13
_atom_site_aniso_U_23
Ir(1) 0.0177(3) 0.0255(3) 0.0442(4) -0.0006(3) 0.0180(3) -0.0062(4)
Ir(2) 0.0208(4) 0.0153(5) 0.0372(7) 0.0000 0.0105(4) 0.0000
Cl(1) 0.110(5) 0.070(4) 0.070(4) -0.028(4) 0.048(4) -0.027(4)
Cl(2) 0.21(2) 0.44(4) 0.22(2) 0.02(2) 0.00(2) 0.11(2)
Cl(3) 0.32(3) 0.29(3) 0.23(2) -0.11(2) 0.01(2) 0.12(2)
P(3) 0.017(2) 0.030(3) 0.045(3) -0.001(2) 0.016(2) 0.009(2)
P(4) 0.030(2) 0.022(2) 0.034(3) -0.004(2) 0.014(2) -0.000(2)
P(5) 0.025(2) 0.031(2) 0.042(3) -0.004(2) 0.020(2) -0.007(2)
F(1) 0.10(2) 0.15(2) 0.34(4) 0.00(2) 0.10(2) 0.01(3)
F(2) 0.19(2) 0.068(12) 0.32(3) 0.037(13) 0.20(2) 0.03(2)
F(3) 0.20(2) 0.069(12) 0.29(3) 0.00(1) 0.18(3) 0.02(2)
F(4) 0.32(4) 0.10(2) 0.17(3) 0.08(2) 0.14(3) 0.00(2)
O(1) 0.048(7) 0.052(8) 0.031(7) 0.021(6) 0.025(6) 0.017(6)
O(2) 0.047(7) 0.028(6) 0.057(9) 0.007(6) 0.018(7) 0.011(6)
O(3) 0.017(5) 0.045(7) 0.034(7) 0.004(5) 0.012(5) 0.010(5)
O(4) 0.061(8) 0.034(7) 0.052(9) -0.014(6) 0.036(7) -0.014(6)
O(12) 0.031(7) 0.12(2) 0.041(9) -0.012(8) 0.014(7) -0.016(9)
O(33) 0.059(9) 0.059(9) 0.055(9) 0.001(8) 0.031(8) 0.009(8)
C(1) 0.020(7) 0.028(8) 0.041(10) 0.000(6) 0.019(7) 0.001(7)
C(2) 0.045(9) 0.044(10) 0.038(10) 0.003(9) 0.017(8) 0.007(10)
C(3) 0.048(10) 0.043(10) 0.029(10) 0.013(8) 0.016(8) 0.000(8)
C(4) 0.07(2) 0.07(2) 0.10(2) -0.006(12) 0.05(2) -0.00(2)
C(5) 0.10(2) 0.10(2) 0.07(2) -0.08(2) 0.05(2) -0.06(2)
C(6) 0.041(10) 0.053(12) 0.052(13) 0.017(9) 0.009(9) 0.011(10)
C(7) 0.05(2) 0.18(4) 0.10(2) 0.05(2) 0.01(2) 0.09(3)
C(8) 0.047(10) 0.037(10) 0.048(12) 0.020(8) 0.021(9) 0.008(9)
C(9) 0.029(8) 0.038(9) 0.027(9) 0.005(7) 0.011(7) 0.003(7)
C(10) 0.021(8) 0.043(10) 0.047(12) 0.007(7) 0.012(8) -0.001(9)
C(11) 0.040(10) 0.033(9) 0.033(10) 0.015(8) -0.003(8) 0.013(8)
C(12) 0.027(8) 0.033(9) 0.030(10) 0.004(7) 0.004(7) 0.009(7)
C(13) 0.013(7) 0.047(10) 0.034(10) 0.012(7) 0.006(7) 0.017(8)
C(14) 0.030(8) 0.038(10) 0.046(11) 0.012(7) 0.015(8) 0.020(8)
C(15) 0.016(7) 0.041(9) 0.039(10) -0.002(6) 0.022(7) -0.001(8)
C(16) 0.037(12) 0.50(9) 0.06(2) -0.03(3) 0.031(12) -0.11(4)
C(17) 0.040(10) 0.030(9) 0.049(12) -0.015(8) 0.016(9) -0.015(8)
C(18) 0.049(10) 0.036(9) 0.031(10) -0.011(8) 0.030(8) -0.003(8)
C(19) 0.030(8) 0.036(9) 0.044(11) -0.003(7) 0.010(8) -0.007(8)
C(20) 0.034(9) 0.031(9) 0.034(10) 0.000(7) 0.022(8) 0.008(7)
C(21) 0.020(7) 0.024(7) 0.027(8) -0.000(6) 0.011(6) -0.005(6)
C(22) 0.31(6) 0.14(3) 0.04(2) -0.14(4) 0.07(3) -0.02(2)
C(23) 0.043(10) 0.054(12) 0.038(11) -0.021(9) 0.018(9) -0.015(9)
C(24) 0.034(8) 0.033(8) 0.028(9) -0.007(6) 0.021(7) -0.012(7)
C(25) 0.041(9) 0.033(8) 0.027(9) -0.008(7) 0.024(8) -0.001(7)
C(26) 0.027(8) 0.038(9) 0.034(10) 0.001(7) 0.017(7) 0.002(7)
C(27) 0.028(8) 0.037(9) 0.028(9) -0.011(7) 0.021(7) -0.006(7)
C(28) 0.09(2) 0.031(10) 0.06(1) 0.013(10) 0.041(13) 0.006(10)
C(29) 0.033(9) 0.037(10) 0.08(2) 0.010(7) 0.040(10) 0.032(10)
C(30) 0.032(9) 0.044(10) 0.033(10) 0.009(8) 0.010(8) 0.011(8)
C(31) 0.034(8) 0.025(8) 0.033(9) -0.002(6) 0.017(7) 0.006(7)
C(32) 0.024(7) 0.034(9) 0.036(9) 0.010(7) 0.010(7) 0.015(8)
C(33) 0.039(10) 0.048(11) 0.048(12) 0.019(9) 0.021(9) 0.023(10)
C(34) 0.044(10) 0.045(11) 0.07(1) -0.001(9) 0.039(11) 0.021(10)
C(35) 0.036(8) 0.026(8) 0.011(7) 0.016(7) -0.002(6) 0.004(6)
C(36) 0.052(12) 0.09(2) 0.050(13) 0.030(12) 0.037(11) 0.024(12)
C(37) 0.037(9) 0.018(8) 0.064(13) -0.015(7) 0.022(9) -0.012(8)
C(38) 0.028(8) 0.035(9) 0.032(9) 0.014(7) 0.017(7) -0.005(7)
C(39) 0.08(2) 0.029(11) 0.08(2) -0.010(11) 0.03(2) -0.015(11)
C(40) 0.022(8) 0.046(10) 0.052(12) 0.001(7) 0.020(8) 0.004(9)
C(41) 0.029(9) 0.054(12) 0.06(1) 0.016(8) 0.031(10) 0.022(10)
C(42) 0.073(13) 0.018(8) 0.07(1) -0.007(8) 0.055(12) -0.003(8)
C(43) 0.017(7) 0.031(9) 0.035(10) 0.014(6) 0.004(7) 0.002(8)
C(44) 0.051(11) 0.029(9) 0.054(12) 0.007(8) 0.029(10) 0.003(9)
C(45) 0.030(9) 0.041(11) 0.041(11) -0.005(8) 0.009(8) -0.002(9)
C(46) 0.053(12) 0.049(13) 0.07(2) -0.018(10) 0.041(12) -0.005(11)
C(47) 0.036(10) 0.065(13) 0.025(10) 0.018(9) 0.015(8) 0.032(9)
C(48) 0.018(7) 0.049(11) 0.039(11) 0.001(7) 0.001(7) 0.003(9)
C(49) 0.022(8) 0.036(9) 0.020(9) -0.000(7) -0.002(7) 0.016(7)
C(50) 0.04(2) 0.04(2) 0.68(13) -0.007(13) 0.05(4) -0.15(4)
C(51) 0.08(2) 0.05(2) 0.10(2) -0.003(13) 0.04(2) -0.02(1)
C(52) 0.035(9) 0.046(11) 0.034(11) -0.000(8) 0.007(8) 0.004(9)
C(53) 0.045(11) 0.08(2) 0.046(13) -0.008(11) 0.024(10) 0.006(12)
C(54) 0.034(9) 0.022(8) 0.040(10) 0.003(6) 0.020(8) 0.005(7)
C(55) 0.041(9) 0.019(7) 0.045(11) 0.018(7) 0.023(9) 0.008(7)
C(56) 0.038(9) 0.044(10) 0.040(11) 0.012(8) 0.028(9) 0.020(9)
C(57) 0.035(7) 0.028(7) 0.020(7) -0.001(9) 0.005(6) -0.002(9)
C(58) 0.029(7) 0.034(10) 0.041(10) -0.014(6) 0.020(7) -0.012(7)
C(59) 0.034(9) 0.029(8) 0.025(9) 0.015(7) 0.007(7) 0.003(7)
C(60) 0.10(2) 0.056(13) 0.015(10) 0.035(12) 0.010(11) 0.004(9)
C(61) 0.08(2) 0.05(1) 0.040(13) -0.020(12) 0.025(13) 0.004(11)
C(62) 0.06(2) 0.20(4) 0.08(2) 0.05(2) 0.03(2) -0.06(2)
C(63) 0.053(13) 0.09(2) 0.034(12) 0.010(13) 0.021(10) 0.007(12)
C(64) 0.08(2) 0.08(2) 0.12(2) -0.03(2) 0.08(2) -0.03(2)
C(65) 0.048(11) 0.07(2) 0.08(2) -0.002(10) 0.045(12) -0.021(13)
C(66) 0.045(10) 0.030(9) 0.030(9) -0.009(7) 0.020(8) -0.016(7)
C(67) 0.060(12) 0.034(10) 0.044(12) -0.019(9) 0.026(10) -0.008(9)
C(68) 0.066(13) 0.052(12) 0.040(12) -0.024(10) 0.021(10) -0.018(10)
C(69) 0.052(11) 0.025(8) 0.041(11) -0.012(8) 0.016(9) 0.007(8)
C(70) 0.051(11) 0.024(8) 0.055(12) -0.007(8) 0.028(10) -0.006(8)
C(71) 0.051(11) 0.049(12) 0.06(1) -0.020(9) 0.044(11) -0.005(10)
C(72) 0.014(6) 0.043(9) 0.012(7) -0.014(6) 0.002(5) 0.004(6)
C(73) 0.039(11) 0.09(2) 0.07(2) -0.026(11) 0.030(11) -0.01(1)
C(74) 0.036(8) 0.033(9) 0.053(11) -0.017(7) 0.031(8) -0.017(8)
C(75) 0.07(1) 0.016(8) 0.07(1) -0.006(9) 0.042(12) -0.014(9)
C(76) 0.032(9) 0.028(9) 0.048(12) -0.009(7) -0.006(9) -0.008(9)
C(77) 0.052(13) 0.07(2) 0.06(2) 0.027(12) 0.022(12) 0.05(1)
C(78) 0.029(9) 0.07(2) 0.07(2) 0.025(10) 0.022(10) 0.041(12)
C(79) 0.035(9) 0.047(11) 0.034(11) 0.015(8) 0.003(8) 0.003(9)
C(80) 0.043(13) 0.07(2) 0.10(2) 0.016(12) 0.02(1) 0.04(2)
C(81) 0.046(11) 0.07(2) 0.040(12) -0.014(11) 0.010(10) 0.014(11)
C(82) 0.023(8) 0.063(12) 0.035(10) -0.000(8) 0.014(7) 0.006(9)
C(83) 0.08(2) 0.041(11) 0.041(13) -0.029(11) 0.030(12) -0.005(10)
C(84) 0.11(2) 0.044(12) 0.12(2) 0.008(13) 0.10(2) -0.00(1)
C(85) 0.050(9) 0.037(9) 0.068(12) -0.016(11) 0.043(9) -0.026(12)
C(86) 0.039(10) 0.036(10) 0.07(1) -0.011(8) 0.027(10) -0.015(9)
C(87) 0.036(10) 0.034(11) 0.08(2) -0.016(9) 0.010(11) -0.008(11)
C(88) 0.029(9) 0.060(13) 0.07(2) -0.004(9) 0.020(10) -0.010(11)
C(89) 0.07(2) 0.06(1) 0.06(1) -0.036(12) 0.047(13) 0.006(11)
C(90) 0.023(7) 0.054(13) 0.08(1) 0.019(9) 0.027(9) 0.038(13)
C(91) 0.034(9) 0.031(9) 0.053(12) -0.015(7) 0.017(9) -0.007(8)
C(92) 0.049(11) 0.07(1) 0.046(13) -0.014(10) 0.022(10) 0.010(11)
C(93) 0.042(11) 0.06(2) 0.09(2) 0.001(10) 0.015(12) -0.015(13)
C(94) 0.07(2) 0.053(13) 0.033(12) -0.026(12) -0.005(11) -0.002(10)
C(95) 0.043(12) 0.06(2) 0.05(1) -0.007(11) 0.000(10) -0.006(11)
C(96) 0.05(1) 0.08(2) 0.08(2) 0.008(13) 0.02(1) 0.03(2)
C(97) 0.11(2) 0.044(12) 0.11(2) 0.012(13) 0.09(2) -0.008(13)
C(98) 0.12(2) 0.08(2) 0.022(11) -0.05(2) 0.020(13) -0.008(11)
C(99) 0.13(3) 0.13(3) 0.26(5) 0.08(2) 0.16(3) 0.15(3)
C(100) 0.12(3) 0.07(2) 0.18(4) 0.04(2) 0.10(3) 0.03(2)
C(101) 0.044(13) 0.08(2) 0.06(2) 0.000(12) -0.023(12) 0.00(1)
C(102) 0.16(3) 0.08(2) 0.05(2) 0.09(2) -0.01(2) -0.01(1)
C(103) 0.15(3) 0.08(2) 0.06(2) 0.05(2) 0.05(2) 0.01(2)
C(104) 0.06(1) 0.07(2) 0.05(2) 0.016(12) -0.014(11) -0.015(12)
C(105) 0.05(2) 0.18(4) 0.13(3) -0.06(2) 0.04(2) -0.07(3)
C(106) 0.10(2) 0.41(8) 0.03(2) 0.13(4) 0.03(2) 0.04(3)
C(107) 0.19(6) 0.44(12) 1.0(2) -0.27(8) 0.34(10) -0.5(2)
C(108) 0.08(2) 0.04(2) 0.08(3) 0.0000 0.00(2) 0.0000
C(109) 0.43(9) 0.12(4) 0.25(6) 0.08(5) 0.28(7) 0.09(4)
C(110) 0.12(2) 0.05(1) 0.025(12) -0.01(2) -0.002(13) 0.001(10)
C(111) 0.028(9) 0.049(11) 0.08(2) 0.016(8) 0.024(10) 0.022(11)
C(112) 0.038(12) 0.08(2) 0.16(3) -0.001(12) 0.03(2) -0.09(2)
C(113) 0.023(7) 0.020(7) 0.055(11) -0.005(6) 0.022(8) 0.005(7)
C(114) 0.17(4) 0.05(2) 0.28(5) 0.07(2) 0.18(4) 0.07(3)
C(115) 0.12(3) 0.23(5) 0.08(3) -0.02(3) 0.02(2) 0.07(3)
C(116) 0.23(4) 0.10(2) 0.05(2) -0.06(3) 0.07(2) -0.05(2)
C(117) 0.14(3) 0.16(4) 0.08(2) -0.09(3) -0.00(2) -0.01(2)
C(118) 0.14(4) 0.8(2) 0.05(2) 0.16(7) 0.06(2) 0.16(5)
C(119) 0.36(8) 0.18(4) 0.25(6) -0.10(5) 0.28(6) -0.08(4)
C(120) 0.19(6) 1.5(4) 0.50(13) -0.27(13) 0.25(8) -0.8(2)
C(121) 0.50(13) 0.8(2) 0.07(3) -0.5(1) -0.09(5) 0.03(7)
C(122) 0.08(2) 0.12(3) 0.10(3) -0.03(2) 0.03(2) 0.00(2)

loop_
_atom_type_symbol
_atom_type_description
_atom_type_scat_dispersion_real
_atom_type_scat_dispersion_imag
_atom_type_scat_source
C C 0.003 0.002
;
International Tables for Crystallography
(1992, Vol. C, Tables 4.2.6.8 and 6.1.1.4)
;
H H 0.000 0.000
;
International Tables for Crystallography
(1992, Vol. C, Table 6.1.1.4)
;
B B 0.001 0.001
;
International Tables for Crystallography
(1992, Vol. C, Tables 4.2.6.8 and 6.1.1.4)
;
F F 0.017 0.010
;
International Tables for Crystallography
(1992, Vol. C, Tables 4.2.6.8 and 6.1.1.4)
;
Ir Ir -1.444 7.990
;
International Tables for Crystallography
(1992, Vol. C, Tables 4.2.6.8 and 6.1.1.4)
;
O O 0.011 0.006
;
International Tables for Crystallography
(1992, Vol. C, Tables 4.2.6.8 and 6.1.1.4)
;
P P 0.102 0.094
;
International Tables for Crystallography
(1992, Vol. C, Tables 4.2.6.8 and 6.1.1.4)
;
Cl Cl 0.148 0.159
;
International Tables for Crystallography
(1992, Vol. C, Tables 4.2.6.8 and 6.1.1.4)
;

loop_
_geom_angle_atom_site_label_1
_geom_angle_atom_site_label_2
_geom_angle_atom_site_label_3
_geom_angle
_geom_angle_site_symmetry_1
_geom_angle_site_symmetry_2
_geom_angle_site_symmetry_3
P(5) Ir(1) P(3) 93.6(2) . . 55502
Ir(1) P(3) C(13) 112.6(4) . 55502 55502
Ir(1) P(3) C(29) 115.4(7) . 55502 55502
C(62) Ir(1) P(3) 92.2(8) . . 55502
C(65) Ir(1) P(3) 167.2(7) . . 55502
C(111) Ir(1) P(3) 156.8(7) . . 55502
C(112) Ir(1) P(3) 93.6(7) . . 55502
Ir(1) P(3) C(113) 114.0(6) . 55502 55502
Ir(1) P(5) C(18) 111.5(6) . . .
C(62) Ir(1) P(5) 147(1) . . .
C(65) Ir(1) P(5) 87.1(7) . . .
Ir(1) P(5) C(74) 114.5(6) . . .
C(111) Ir(1) P(5) 91.1(6) . . .
C(112) Ir(1) P(5) 170.0(8) . . .
Ir(1) P(5) C(19) 118.5(7) . . .
Ir(1) C(62) C(16) 109(2) . . .
C(65) Ir(1) C(62) 80(1) . . .
C(111) Ir(1) C(62) 95(1) . . .
Ir(1) C(62) C(112) 69(2) . . .
C(112) Ir(1) C(62) 38(1) . . .
Ir(1) C(65) C(64) 108(1) . . .
Ir(1) C(65) C(111) 69(1) . . .
C(111) Ir(1) C(65) 35.7(9) . . .
C(112) Ir(1) C(65) 87(1) . . .
Ir(1) C(111) C(65) 74(1) . . .
C(112) Ir(1) C(111) 79.5(8) . . .
Ir(1) C(111) C(114) 105(1) . . .
Ir(1) C(112) C(50) 116(3) . . .
Ir(1) C(112) C(62) 72(2) . . .
P(4) Ir(2) P(4) 95.6(2) 55502 . .
C(17) Ir(2) P(4) 159.5(6) . . .
C(17) Ir(2) P(4) 93.3(4) 55502 . .
C(37) Ir(2) P(4) 163.5(6) . . .
C(37) Ir(2) P(4) 88.0(4) 55502 . .
Ir(2) P(4) C(43) 110.4(5) . . .
Ir(2) P(4) C(85) 111.1(6) . . .
Ir(2) P(4) C(91) 120.4(6) . . .
C(17) Ir(2) P(4) 93.3(4) . . 55502
C(17) Ir(2) P(4) 159.5(6) 55502 . 55502
C(37) Ir(2) P(4) 88.0(4) . . 55502
C(37) Ir(2) P(4) 163.5(6) 55502 . 55502
Ir(2) P(4) C(43) 110.4(5) . 55502 55502
Ir(2) P(4) C(85) 111.1(6) . 55502 55502
Ir(2) P(4) C(91) 120.4(6) . 55502 55502
C(17) Ir(2) C(17) 84.7(6) 55502 . .
Ir(2) C(17) C(37) 71(1) . . .
C(37) Ir(2) C(17) 35.1(9) . . .
C(37) Ir(2) C(17) 78.6(6) 55502 . .
Ir(2) C(17) C(44) 113(1) . . .
C(37) Ir(2) C(17) 78.6(6) . . 55502
Ir(2) C(17) C(37) 71(1) . 55502 55502
C(37) Ir(2) C(17) 35.1(9) 55502 . 55502
Ir(2) C(17) C(44) 113(1) . 55502 55502
Ir(2) C(37) C(17) 73(1) . . .
C(37) Ir(2) C(37) 93.1(6) 55502 . .
Ir(2) C(37) C(46) 109(1) . . .
Ir(2) C(37) C(17) 73(1) . 55502 55502
Ir(2) C(37) C(46) 109(1) . 55502 55502
Cl(1) C(108) Cl(1) 113(1) . . 65502
Cl(2) C(122) Cl(3) 112.4206 . . .
P(3) Ir(1) P(5) 93.6(2) . 55502 55502
C(13) P(3) Ir(1) 112.6(4) . . 55502
C(29) P(3) Ir(1) 115.4(7) . . 55502
P(3) Ir(1) C(62) 92.2(8) . 55502 55502
P(3) Ir(1) C(112) 93.6(7) . 55502 55502
C(113) P(3) Ir(1) 114.0(5) . . 55502
P(3) C(13) C(26) 122(1) . . .
C(29) P(3) C(13) 103.7(9) . . .
P(3) C(13) C(45) 118(1) . . .
C(113) P(3) C(13) 107.3(9) . . .
P(3) C(29) C(34) 120(1) . . .
P(3) C(29) C(78) 117(1) . . .
C(113) P(3) C(29) 102.8(7) . . .
P(3) C(113) O(3) 115(1) . . .
P(4) C(43) C(84) 117(1) . . .
C(85) P(4) C(43) 108(1) . . .
C(91) P(4) C(43) 104.3(9) . . .
P(4) C(43) C(83) 122(1) . . .
C(91) P(4) C(85) 100.8(9) . . .
P(4) C(85) O(1) 113(1) . . 54502
P(4) C(91) C(61) 117(1) . . .
P(4) C(91) C(92) 120(1) . . .
C(74) P(5) C(18) 105.6(9) . . .
P(5) C(18) O(4) 115(1) . . .
C(19) P(5) C(18) 102.7(9) . . .
C(74) P(5) C(19) 102.7(8) . . .
P(5) C(19) C(86) 121(1) . . .
P(5) C(19) C(94) 118(1) . . .
P(5) C(74) C(75) 122(1) . . .
P(5) C(74) C(82) 116(1) . . .
F(1) B(2) F(2) 113.0802 . . .
F(1) B(2) F(3) 105.7897 . . .
F(1) B(2) F(4) 106.6048 . . .
F(2) B(2) F(3) 111.3401 . . .
F(2) B(2) F(4) 104.8599 . . .
F(3) B(2) F(4) 115.2720 . . .
F(6) F(13) F(8) 93.6993 . . .
F(6) F(13) B(1) 48.4467 . . .
B(1) F(6) F(13) 47.5954 . . .
B(3) F(6) F(13) 89.6891 . . .
F(6) B(1) F(8) 109.9074 . . .
F(6) B(1) F(9) 156.5848 . . .
F(6) B(1) F(13) 83.9579 . . .
F(6) B(1) B(3) 68.8155 . . .
B(3) F(6) B(1) 45.7535 . . .
F(6) B(3) F(9) 102.7571 . . .
F(6) B(3) F(11) 102.3269 . . .
F(6) B(3) F(12) 135.6844 . . .
F(6) B(3) B(1) 65.4309 . . .
F(13) F(8) F(12) 124.0738 . . .
B(1) F(8) F(12) 76.4518 . . .
F(8) F(12) B(3) 73.6652 . . .
F(8) F(13) B(1) 68.6843 . . .
B(1) F(8) F(13) 48.3498 . . .
F(8) B(1) F(9) 93.2553 . . .
F(8) B(1) F(13) 62.9660 . . .
F(8) B(1) B(3) 99.8935 . . .
F(9) B(1) F(13) 110.6634 . . .
F(9) B(1) B(3) 104.7525 . . .
B(3) F(9) B(1) 34.9910 . . .
F(9) B(3) F(11) 154.8146 . . .
F(9) B(3) F(12) 82.7748 . . .
F(9) B(3) B(1) 40.2565 . . .
F(11) B(3) F(12) 80.9131 . . .
F(11) B(3) B(1) 162.5331 . . .
F(12) B(3) B(1) 99.0581 . . .
F(13) B(1) B(3) 141.0131 . . .
O(1) C(55) C(54) 123(1) . . .
O(1) C(55) C(56) 114(2) . . .
C(85) O(1) C(55) 120(1) 56502 . .
O(1) C(85) P(4) 113(1) . 56502 56502
C(57) O(2) C(28) 111(1) . . .
O(2) C(57) C(21) 118(1) . . .
O(2) C(57) C(58) 120(1) . . .
C(113) O(3) C(1) 116(1) . . .
O(3) C(1) C(9) 115(1) . . .
O(3) C(1) C(32) 122(1) . . .
C(24) O(4) C(18) 120(1) . . .
O(4) C(24) C(66) 120(1) . . .
O(4) C(24) C(70) 117(1) . . .
C(73) O(12) C(15) 113(1) . . .
O(12) C(15) C(25) 117(1) . . .
O(12) C(15) C(47) 121(1) . . .
O(33) C(35) C(12) 115(1) . . .
O(33) C(35) C(49) 119(1) . . .
C(51) O(33) C(35) 118(1) . . .
C(1) C(9) C(10) 122(1) . . .
C(32) C(1) C(9) 121(1) . . .
C(1) C(9) C(8) 116(1) . . .
C(1) C(32) C(11) 120(1) . . .
C(1) C(32) C(2) 117(1) . . .
C(32) C(2) C(3) 123(1) . . .
C(2) C(3) C(8) 119(1) . . .
C(2) C(3) C(60) 122(1) . . 45503
C(2) C(32) C(11) 122(1) . . .
C(3) C(8) C(9) 121(1) . . .
C(60) C(3) C(8) 118(1) 45503 . .
C(3) C(60) C(102) 114(1) . 45503 45503
C(3) C(60) C(104) 108(2) . 45503 45503
C(3) C(60) C(103) 111(1) . 45503 45503
C(4) C(33) C(14) 122(2) . . .
C(4) C(33) C(48) 122(2) . . .
C(109) C(4) C(33) 108.5295 . . .
C(119) C(4) C(33) 113.6261 . . .
C(120) C(4) C(33) 104.8445 . . .
C(119) C(4) C(109) 95.0715 . . .
C(120) C(4) C(109) 105.9090 . . .
C(120) C(4) C(119) 127.0619 . . .
C(5) C(27) C(42) 122(1) . . .
C(5) C(27) C(72) 122(1) . . .
C(105) C(5) C(27) 115.6253 . . .
C(107) C(5) C(27) 111.5753 . . .
C(121) C(5) C(27) 110.0768 . . .
C(107) C(5) C(105) 108.1409 . . .
C(121) C(5) C(105) 123.0083 . . .
C(121) C(5) C(107) 83.5666 . . .
C(59) C(6) C(7) 109(2) . . .
C(99) C(6) C(7) 112(2) . . .
C(100) C(6) C(7) 107(2) . . .
C(6) C(59) C(31) 121(1) . . .
C(6) C(59) C(38) 118(1) . . .
C(99) C(6) C(59) 111(2) . . .
C(100) C(6) C(59) 109(2) . . .
C(100) C(6) C(99) 105(2) . . .
C(8) C(9) C(10) 120(1) . . .
C(9) C(10) C(21) 112(1) . . .
C(10) C(21) C(57) 120(1) . . .
C(10) C(21) C(31) 120(1) . . .
C(32) C(11) C(12) 117(1) . . .
C(11) C(12) C(14) 116(1) . . .
C(11) C(12) C(35) 127(2) . . .
C(35) C(12) C(14) 116(1) . . .
C(12) C(14) C(33) 122(2) . . .
C(12) C(35) C(49) 124(2) . . .
C(45) C(13) C(26) 118(2) . . .
C(13) C(26) C(30) 118(1) . . .
C(13) C(45) C(76) 122(2) . . .
C(14) C(33) C(48) 115(2) . . .
C(15) C(25) C(71) 119(1) . . .
C(47) C(15) C(25) 120(1) . . .
C(15) C(25) C(72) 118(1) . . .
C(15) C(47) C(36) 121(1) . . .
C(15) C(47) C(42) 118(1) . . .
C(64) C(16) C(62) 115(2) . . .
C(16) C(62) C(112) 118(2) . . .
C(16) C(64) C(65) 117(2) . . .
C(44) C(17) C(37) 125(1) . . .
C(17) C(37) C(46) 125(1) . . .
C(17) C(44) C(46) 112(1) . . 55502
C(94) C(19) C(86) 119(1) . . .
C(19) C(86) C(88) 121(1) . . .
C(19) C(94) C(95) 119(2) . . .
C(20) C(40) C(41) 115(1) . . .
C(54) C(20) C(40) 124(2) . . .
C(20) C(40) C(53) 121(2) . . .
C(20) C(54) C(52) 119(2) . . .
C(20) C(54) C(55) 118(1) . . .
C(57) C(21) C(31) 118(1) . . .
C(21) C(31) C(59) 119(1) . . .
C(21) C(57) C(58) 120(1) . . .
C(22) C(98) C(68) 114(2) . . .
C(22) C(98) C(116) 116(3) . . .
C(22) C(98) C(117) 103(2) . . .
C(23) C(58) C(57) 122(1) . . .
C(66) C(23) C(58) 116(1) . . .
C(23) C(58) C(38) 120(1) . . .
C(23) C(66) C(24) 119(1) . . .
C(23) C(66) C(67) 122(1) . . .
C(70) C(24) C(66) 121(1) . . .
C(24) C(66) C(67) 117(1) . . .
C(24) C(70) C(71) 121(1) . . .
C(24) C(70) C(69) 118(2) . . .
C(25) C(71) C(70) 114(2) . . .
C(72) C(25) C(71) 122(1) . . .
C(25) C(72) C(27) 125(1) . . .
C(26) C(30) C(79) 121(2) . . .
C(27) C(42) C(47) 121(1) . . .
C(72) C(27) C(42) 114(1) . . .
C(78) C(29) C(34) 121(1) . . .
C(29) C(34) C(63) 119(2) . . .
C(29) C(78) C(80) 115(2) . . .
C(30) C(79) C(76) 121(2) . . .
C(31) C(59) C(38) 119(1) . . .
C(33) C(48) C(49) 123(1) . . .
C(34) C(63) C(77) 120(2) . . .
C(35) C(49) C(52) 120(1) . . .
C(35) C(49) C(48) 117(1) . . .
C(56) C(36) C(47) 115(1) . . .
C(36) C(47) C(42) 119(1) . . .
C(36) C(56) C(41) 120(1) . . .
C(36) C(56) C(55) 120(1) . . .
C(37) C(46) C(44) 114(2) . . 55502
C(38) C(58) C(57) 117(1) . . .
C(59) C(38) C(58) 123(1) . . .
C(39) C(75) C(74) 118(2) . . .
C(87) C(39) C(75) 123(2) . . .
C(39) C(87) C(81) 118(2) . . .
C(40) C(41) C(56) 121(1) . . .
C(53) C(40) C(41) 122(1) . . .
C(40) C(53) C(106) 113(2) . . .
C(40) C(53) C(115) 114(2) . . .
C(40) C(53) C(118) 114(3) . . .
C(41) C(56) C(55) 118(2) . . .
C(84) C(43) C(83) 119(2) . . .
C(43) C(83) C(89) 118(2) . . .
C(43) C(84) C(97) 120(2) . . .
C(44) C(46) C(37) 114(2) . 55502 55502
C(45) C(76) C(79) 117(1) . . .
C(46) C(44) C(17) 112(1) . 55502 55502
C(48) C(49) C(52) 122(1) . . .
C(49) C(52) C(54) 114(1) . . .
C(50) C(112) C(62) 127(4) . . .
C(114) C(50) C(112) 111(4) . . .
C(50) C(114) C(111) 115(2) . . .
C(52) C(54) C(55) 122(1) . . .
C(115) C(53) C(106) 93(3) . . .
C(118) C(53) C(106) 115(3) . . .
C(118) C(53) C(115) 103(4) . . .
C(54) C(55) C(56) 121(1) . . .
C(60) C(3) C(2) 122(1) . 54503 54503
C(60) C(3) C(8) 118(1) . 54503 54503
C(102) C(60) C(3) 114(1) . . 54503
C(103) C(60) C(3) 111(1) . . 54503
C(104) C(60) C(3) 108(2) . . 54503
C(103) C(60) C(102) 105(2) . . .
C(104) C(60) C(102) 108(2) . . .
C(104) C(60) C(103) 107(2) . . .
C(61) C(91) C(92) 121(1) . . .
C(110) C(61) C(91) 116(2) . . .
C(61) C(110) C(101) 120(2) . . .
C(63) C(77) C(80) 121(2) . . .
C(64) C(65) C(111) 120(2) . . .
C(65) C(111) C(114) 126(3) . . .
C(66) C(67) C(68) 123(2) . . .
C(67) C(68) C(98) 121(2) . . .
C(67) C(68) C(69) 116(1) . . .
C(68) C(69) C(70) 121(1) . . .
C(98) C(68) C(69) 121(1) . . .
C(68) C(98) C(116) 109(2) . . .
C(68) C(98) C(117) 110(2) . . .
C(69) C(70) C(71) 119(1) . . .
C(82) C(74) C(75) 121(1) . . .
C(74) C(82) C(81) 118(2) . . .
C(77) C(80) C(78) 121(2) . . .
C(87) C(81) C(82) 120(2) . . .
C(83) C(89) C(90) 121(2) . . .
C(84) C(97) C(90) 123(2) . . .
C(85) O(1) C(55) 120(1) . 54502 54502
C(86) C(88) C(93) 119(2) . . .
C(88) C(93) C(95) 122(1) . . .
C(89) C(90) C(97) 116(2) . . .
C(91) C(92) C(96) 117(2) . . .
C(92) C(96) C(101) 120(2) . . .
C(93) C(95) C(94) 117(2) . . .
C(96) C(101) C(110) 123(2) . . .
C(117) C(98) C(116) 100(2) . . .
Ir(1) C(62) H(136) 108.4696 . . .
Ir(1) C(111) H(133) 155.9443 . . .
Ir(1) C(112) H(135) 71.3664 . . .
Ir(2) C(17) H(134) 98.6698 . . .
Ir(2) C(17) H(134) 98.6698 . 55502 55502
Ir(2) C(37) H(139) 120.5791 . . .
Ir(2) C(37) H(139) 120.5791 . . .
Ir(2) C(37) H(139) 120.5791 . 55502 55502
Cl(2) C(122) H(137) 108.5947 . . .
Cl(2) C(122) H(138) 108.8650 . . .
Cl(2) C(122) H(137) 108.5947 . . .
Cl(3) C(122) H(137) 109.3967 . . .
Cl(3) C(122) H(138) 108.0688 . . .
Cl(3) C(122) H(137) 109.3967 . . .
P(3) C(113) H(91) 107.3729 . . .
P(3) C(113) H(92) 108.3282 . . .
P(5) C(18) H(93) 108.5977 . . .
P(5) C(18) H(94) 107.3062 . . .
O(2) C(28) H(73) 108.9950 . . .
O(2) C(28) H(74) 109.3242 . . .
O(2) C(28) H(75) 109.8186 . . .
O(3) C(113) H(91) 107.9837 . . .
O(3) C(113) H(92) 109.1006 . . .
O(4) C(18) H(93) 110.0865 . . .
O(4) C(18) H(94) 108.5223 . . .
O(12) C(73) H(79) 109.0978 . . .
O(12) C(73) H(80) 108.9669 . . .
O(12) C(73) H(81) 110.4866 . . .
O(33) C(51) H(78) 110.3683 . . .
O(33) C(51) H(76) 110.6943 . . .
O(33) C(51) H(77) 107.8868 . . .
H(11) C(2) C(3) 117.1527 . . .
H(11) C(2) C(32) 119.3524 . . .
C(3) C(8) H(12) 119.5893 . . .
C(4) C(109) H(113) 109.6416 . . .
C(4) C(109) H(114) 109.5343 . . .
C(4) C(109) H(115) 109.2332 . . .
C(4) C(119) H(119) 109.4602 . . .
C(4) C(119) H(120) 109.0534 . . .
C(4) C(119) H(121) 109.8955 . . .
C(4) C(120) H(116) 109.7499 . . .
C(4) C(120) H(117) 109.0259 . . .
C(4) C(120) H(118) 109.6340 . . .
C(5) C(105) H(101) 109.3508 . . .
C(5) C(105) H(102) 109.8023 . . .
C(5) C(105) H(103) 109.2561 . . .
C(5) C(107) H(98) 109.3467 . . .
C(5) C(107) H(99) 109.9168 . . .
C(5) C(107) H(100) 109.1461 . . .
C(5) C(121) H(95) 109.2886 . . .
C(5) C(121) H(97) 109.4749 . . .
C(5) C(121) H(140) 109.6473 . . .
C(6) C(7) H(67) 111.7091 . . .
C(6) C(7) H(68) 112.8673 . . .
C(6) C(7) H(69) 112.1789 . . .
C(6) C(99) H(65) 110.9981 . . .
C(6) C(99) H(66) 110.6578 . . .
C(6) C(99) H(64) 109.8150 . . .
C(6) C(100) H(70) 112.5727 . . .
C(6) C(100) H(71) 113.2161 . . .
C(6) C(100) H(72) 115.6070 . . .
H(68) C(7) H(67) 107.1438 . . .
H(69) C(7) H(67) 104.6896 . . .
H(69) C(7) H(68) 107.7770 . . .
H(12) C(8) C(9) 118.6666 . . .
C(9) C(10) H(54) 109.1336 . . .
C(9) C(10) H(53) 109.8364 . . .
H(54) C(10) C(21) 108.3807 . . .
H(53) C(10) C(21) 109.4973 . . .
H(54) C(10) H(53) 107.0288 . . .
H(51) C(11) C(12) 108.5483 . . .
H(52) C(11) C(12) 108.8627 . . .
H(51) C(11) C(32) 107.2832 . . .
H(52) C(11) C(32) 107.7191 . . .
H(52) C(11) H(51) 106.9275 . . .
C(12) C(14) H(2) 118.9190 . . .
C(13) C(26) H(22) 120.8724 . . .
C(13) C(45) H(18) 118.2445 . . .
H(2) C(14) C(33) 118.5028 . . .
H(129) C(16) C(62) 106.5191 . . .
C(16) C(62) H(136) 139.7547 . . .
H(128) C(16) C(62) 112.5180 . . .
H(128) C(16) C(62) 112.5180 . . .
C(16) C(64) H(126) 103.3785 . . .
H(129) C(16) C(64) 104.1649 . . .
C(16) C(64) H(127) 111.7757 . . .
H(128) C(16) C(64) 112.2741 . . .
H(128) C(16) C(64) 112.2741 . . .
H(129) C(16) H(128) 105.0027 . . .
H(128) C(16) H(129) 105.0027 . . .
H(134) C(17) C(37) 144.3427 . . .
C(17) C(37) H(139) 153.2846 . . .
C(17) C(37) H(139) 153.2846 . . .
H(134) C(17) C(44) 89.8318 . . .
C(17) C(44) H(131) 109.2165 . . .
C(17) C(44) H(130) 105.7595 . . .
C(17) C(44) H(131) 109.2165 . . .
H(94) C(18) H(93) 106.9447 . . .
C(19) C(86) H(27) 119.0775 . . .
C(19) C(94) H(23) 118.9459 . . .
H(3) C(20) C(40) 118.6680 . . .
H(3) C(20) C(54) 117.0550 . . .
C(21) C(31) H(10) 118.9709 . . .
H(82) C(22) C(98) 110.3629 . . .
H(83) C(22) C(98) 109.2970 . . .
H(84) C(22) C(98) 111.7240 . . .
H(84) C(22) C(98) 111.7240 . . .
H(83) C(22) H(82) 107.2460 . . .
H(84) C(22) H(82) 110.1729 . . .
H(84) C(22) H(82) 110.1729 . . .
H(84) C(22) H(83) 107.8988 . . .
H(84) C(22) H(83) 107.8988 . . .
H(44) C(23) C(58) 108.4922 . . .
H(43) C(23) C(58) 107.8813 . . .
H(44) C(23) C(66) 108.6688 . . .
H(43) C(23) C(66) 107.2225 . . .
H(44) C(23) H(43) 107.4088 . . .
C(25) C(71) H(45) 108.8603 . . .
C(25) C(71) H(46) 109.6589 . . .
C(25) C(72) H(6) 116.6511 . . .
H(22) C(26) C(30) 120.3842 . . .
C(26) C(30) H(21) 120.2616 . . .
C(27) C(42) H(5) 118.8316 . . .
C(27) C(72) H(6) 117.6216 . . .
H(74) C(28) H(73) 109.0182 . . .
H(75) C(28) H(73) 109.4143 . . .
H(75) C(28) H(74) 110.2469 . . .
C(29) C(34) H(13) 120.6114 . . .
C(29) C(78) H(17) 120.0872 . . .
H(21) C(30) C(79) 118.4103 . . .
C(30) C(79) H(20) 118.8875 . . .
H(10) C(31) C(59) 121.1004 . . .
C(33) C(48) H(1) 119.0623 . . .
H(13) C(34) C(63) 120.2507 . . .
C(34) C(63) H(14) 119.7939 . . .
H(47) C(36) C(47) 107.7777 . . .
H(48) C(36) C(47) 108.6289 . . .
H(47) C(36) C(56) 108.3959 . . .
H(48) C(36) C(56) 108.9266 . . .
H(48) C(36) H(47) 107.8438 . . .
C(37) C(46) H(132) 90.2627 . . .
H(139) C(37) C(46) 74.0543 . . .
H(139) C(37) C(46) 74.0543 . . .
C(37) C(46) H(132) 90.2627 . . .
H(9) C(38) C(58) 117.7867 . . .
H(9) C(38) C(59) 118.8810 . . .
C(39) C(75) H(28) 121.0703 . . .
H(29) C(39) C(75) 119.5673 . . .
H(29) C(39) C(87) 116.9656 . . .
C(39) C(87) H(30) 120.9502 . . .
C(40) C(41) H(4) 118.2598 . . .
H(4) C(41) C(56) 120.2801 . . .
H(5) C(42) C(47) 119.8416 . . .
C(43) C(83) H(37) 120.8326 . . .
C(43) C(84) H(33) 119.6500 . . .
C(44) C(46) H(132) 113.4745 . 55502 55502
H(131) C(44) C(46) 97.3733 . . 55502
H(130) C(44) C(46) 99.8743 . . 55502
H(131) C(44) C(46) 97.3733 . . 55502
H(131) C(44) H(130) 131.0401 . . .
H(131) C(44) H(130) 131.0401 . . .
H(18) C(45) C(76) 119.6021 . . .
C(45) C(76) H(19) 121.8468 . . .
H(132) C(46) C(44) 113.4745 . . 55502
C(46) C(44) H(130) 99.8743 . 55502 55502
C(46) C(44) H(131) 97.3733 . 55502 55502
H(132) C(46) C(44) 113.4745 . . 55502
H(1) C(48) C(49) 117.3813 . . .
C(49) C(52) H(49) 109.2394 . . .
C(49) C(52) H(50) 107.9124 . . .
C(50) C(112) H(135) 85.3053 . . .
H(122) C(50) C(112) 109.2045 . . .
H(123) C(50) C(112) 111.4252 . . .
C(50) C(114) H(124) 116.1869 . . .
H(122) C(50) C(114) 103.3266 . . .
H(123) C(50) C(114) 109.1332 . . .
C(50) C(114) H(125) 109.2483 . . .
H(123) C(50) H(122) 111.9112 . . .
H(78) C(51) H(76) 111.5557 . . .
H(77) C(51) H(76) 107.7585 . . .
H(78) C(51) H(77) 108.4426 . . .
H(49) C(52) C(54) 108.7653 . . .
H(50) C(52) C(54) 108.4718 . . .
H(50) C(52) H(49) 107.3982 . . .
C(53) C(106) H(111) 110.4144 . . .
C(53) C(106) H(112) 107.3974 . . .
C(53) C(106) H(110) 109.5397 . . .
C(53) C(115) H(104) 111.4702 . . .
C(53) C(115) H(105) 110.2397 . . .
C(53) C(115) H(106) 113.7979 . . .
C(53) C(118) H(107) 116.7765 . . .
C(53) C(118) H(108) 126.7420 . . .
C(60) C(102) H(55) 110.6755 . . .
C(60) C(102) H(56) 107.5785 . . .
C(60) C(102) H(57) 111.3554 . . .
C(60) C(103) H(58) 110.3125 . . .
C(60) C(103) H(59) 112.8087 . . .
C(60) C(103) H(60) 112.0012 . . .
C(60) C(104) H(61) 111.3804 . . .
C(60) C(104) H(62) 110.4464 . . .
C(60) C(104) H(63) 112.5636 . . .
H(42) C(61) C(91) 121.0278 . . .
H(42) C(61) C(91) 121.0278 . . .
H(42) C(61) C(110) 122.6615 . . .
C(61) C(110) H(41) 119.1031 . . .
H(42) C(61) C(110) 122.6615 . . .
C(62) C(112) H(135) 139.2270 . . .
H(136) C(62) C(112) 86.7701 . . .
C(63) C(77) H(15) 118.6280 . . .
H(14) C(63) C(77) 119.5252 . . .
H(126) C(64) C(65) 106.5250 . . .
H(127) C(64) C(65) 109.7596 . . .
H(127) C(64) H(126) 106.7193 . . .
C(65) C(111) H(133) 112.4194 . . .
C(66) C(67) H(8) 117.7509 . . .
H(8) C(67) C(68) 118.6310 . . .
C(68) C(69) H(7) 119.5811 . . .
H(7) C(69) C(70) 118.9708 . . .
C(70) C(71) H(45) 107.8657 . . .
C(70) C(71) H(46) 108.4633 . . .
H(46) C(71) H(45) 107.6447 . . .
H(80) C(73) H(79) 108.1989 . . .
H(81) C(73) H(79) 110.4727 . . .
H(81) C(73) H(80) 109.5697 . . .
C(74) C(75) H(28) 120.5028 . . .
C(74) C(82) H(32) 120.5648 . . .
H(19) C(76) C(79) 121.0751 . . .
C(76) C(79) H(20) 119.1833 . . .
H(15) C(77) C(80) 119.9012 . . .
C(77) C(80) H(16) 121.0201 . . .
H(17) C(78) C(80) 124.0108 . . .
C(78) C(80) H(16) 117.4497 . . .
C(81) C(82) H(32) 121.3739 . . .
H(31) C(81) C(82) 119.5113 . . .
C(81) C(87) H(30) 120.3181 . . .
H(31) C(81) C(87) 120.2391 . . .
H(37) C(83) C(89) 120.6899 . . .
C(83) C(89) H(36) 119.0736 . . .
H(33) C(84) C(97) 120.1569 . . .
C(84) C(97) H(34) 118.4103 . . .
H(27) C(86) C(88) 119.4752 . . .
C(86) C(88) H(26) 121.2547 . . .
H(26) C(88) C(93) 119.6100 . . .
C(88) C(93) H(25) 118.2039 . . .
H(36) C(89) C(90) 119.3716 . . .
C(89) C(90) H(35) 121.5897 . . .
C(90) C(97) H(34) 118.2664 . . .
H(35) C(90) C(97) 121.7524 . . .
C(91) C(92) H(38) 120.1764 . . .
H(38) C(92) C(96) 121.8094 . . .
C(92) C(96) H(39) 117.9561 . . .
C(93) C(95) H(24) 120.4452 . . .
H(25) C(93) C(95) 118.9870 . . .
H(23) C(94) C(95) 121.5617 . . .
C(94) C(95) H(24) 122.4369 . . .
C(96) C(101) H(40) 116.5558 . . .
H(39) C(96) C(101) 121.3127 . . .
C(98) C(116) H(85) 113.0424 . . .
C(98) C(116) H(86) 112.0427 . . .
C(98) C(116) H(87) 111.2947 . . .
C(98) C(117) H(88) 110.6250 . . .
C(98) C(117) H(89) 109.9763 . . .
C(98) C(117) H(90) 113.0068 . . .
H(65) C(99) H(64) 108.0216 . . .
H(66) C(99) H(64) 108.6970 . . .
H(66) C(99) H(65) 108.5771 . . .
H(71) C(100) H(70) 103.5802 . . .
H(72) C(100) H(70) 103.7196 . . .
H(72) C(100) H(71) 107.0303 . . .
H(40) C(101) C(110) 120.3219 . . .
C(101) C(110) H(41) 120.3411 . . .
H(56) C(102) H(55) 106.3161 . . .
H(57) C(102) H(55) 111.3998 . . .
H(57) C(102) H(56) 109.3058 . . .
H(59) C(103) H(58) 107.8542 . . .
H(60) C(103) H(58) 105.1150 . . .
H(60) C(103) H(59) 108.3803 . . .
H(62) C(104) H(61) 106.1196 . . .
H(63) C(104) H(61) 108.4590 . . .
H(63) C(104) H(62) 107.5915 . . .
H(102) C(105) H(101) 109.4730 . . .
H(103) C(105) H(101) 109.4729 . . .
H(103) C(105) H(102) 109.4718 . . .
H(111) C(106) H(110) 112.1962 . . .
H(112) C(106) H(110) 106.5652 . . .
H(112) C(106) H(111) 110.5469 . . .
H(99) C(107) H(98) 109.4731 . . .
H(100) C(107) H(98) 109.4710 . . .
H(100) C(107) H(99) 109.4728 . . .
H(114) C(109) H(113) 109.4733 . . .
H(115) C(109) H(113) 109.4724 . . .
H(115) C(109) H(114) 109.4722 . . .
C(111) C(114) H(124) 106.6908 . . .
H(133) C(111) C(114) 88.7943 . . .
C(111) C(114) H(125) 102.7588 . . .
H(92) C(113) H(91) 107.9687 . . .
H(125) C(114) H(124) 105.1630 . . .
H(105) C(115) H(104) 104.8592 . . .
H(106) C(115) H(104) 109.6361 . . .
H(106) C(115) H(105) 106.3379 . . .
H(86) C(116) H(85) 107.4854 . . .
H(87) C(116) H(85) 106.0881 . . .
H(87) C(116) H(86) 106.4755 . . .
H(89) C(117) H(88) 105.9600 . . .
H(90) C(117) H(88) 108.1641 . . .
H(90) C(117) H(89) 108.8417 . . .
H(108) C(118) H(107) 116.1308 . . .
H(120) C(119) H(119) 109.4735 . . .
H(121) C(119) H(119) 109.4717 . . .
H(121) C(119) H(120) 109.4720 . . .
H(117) C(120) H(116) 109.4724 . . .
H(118) C(120) H(116) 109.4715 . . .
H(118) C(120) H(117) 109.4727 . . .
H(97) C(121) H(95) 109.4717 . . .
H(140) C(121) H(95) 109.4718 . . .
H(140) C(121) H(97) 109.4729 . . .
H(138) C(122) H(137) 109.4603 . . .

loop_
_geom_bond_atom_site_label_1
_geom_bond_atom_site_label_2
_geom_bond_distance
_geom_bond_site_symmetry_2
Ir(1) P(3) 2.329(4) 55502
Ir(1) P(5) 2.376(5) .
Ir(1) C(62) 2.18(4) .
Ir(1) C(65) 2.25(3) .
Ir(1) C(111) 2.18(2) .
Ir(1) C(112) 2.14(4) .
Ir(2) P(4) 2.276(4) .
Ir(2) P(4) 2.276(4) 55502
Ir(2) C(17) 2.29(2) .
Ir(2) C(17) 2.29(2) 55502
Ir(2) C(37) 2.25(2) .
Ir(2) C(37) 2.25(2) 55502
Cl(1) C(108) 1.74(2) .
Cl(2) C(122) 1.9806 .
Cl(3) C(122) 1.6900 .
P(3) Ir(1) 2.329(4) 55502
P(3) C(13) 1.81(2) .
P(3) C(29) 1.84(2) .
P(3) C(113) 1.86(2) .
P(4) C(43) 1.85(2) .
P(4) C(85) 1.84(2) .
P(4) C(91) 1.81(2) .
P(5) C(18) 1.86(2) .
P(5) C(19) 1.84(2) .
P(5) C(74) 1.84(2) .
F(1) B(2) 1.3475 .
F(2) B(2) 1.4183 .
F(3) B(2) 1.3867 .
F(4) B(2) 1.3240 .
F(6) F(13) 1.6713 .
F(6) B(1) 1.2577 .
F(6) B(3) 1.2895 .
F(8) F(12) 1.6940 .
F(8) F(13) 1.4794 .
F(8) B(1) 1.5472 .
F(9) B(1) 1.1163 .
F(9) B(3) 1.6706 .
F(11) B(3) 0.9711 .
F(12) F(8) 1.6940 .
F(12) B(3) 1.5986 .
F(13) F(8) 1.4794 .
F(13) B(1) 1.2410 .
O(1) C(55) 1.38(2) .
O(1) C(85) 1.46(2) 56502
O(2) C(28) 1.46(2) .
O(2) C(57) 1.37(2) .
O(3) C(1) 1.39(2) .
O(3) C(113) 1.44(2) .
O(4) C(18) 1.41(2) .
O(4) C(24) 1.40(2) .
O(12) C(15) 1.39(2) .
O(12) C(73) 1.44(3) .
O(33) C(35) 1.39(3) .
O(33) C(51) 1.30(3) .
C(1) C(9) 1.42(2) .
C(1) C(32) 1.39(2) .
C(2) C(3) 1.35(2) .
C(2) C(32) 1.38(2) .
C(3) C(8) 1.37(3) .
C(3) C(60) 1.55(2) 45503
C(4) C(33) 1.51(4) .
C(4) C(109) 1.5383 .
C(4) C(119) 1.4632 .
C(4) C(120) 1.5905 .
C(5) C(27) 1.49(3) .
C(5) C(105) 1.4306 .
C(5) C(107) 1.3642 .
C(5) C(121) 1.4742 .
C(6) C(7) 1.57(3) .
C(6) C(59) 1.51(3) .
C(6) C(99) 1.50(5) .
C(6) C(100) 1.56(5) .
C(8) C(9) 1.40(2) .
C(9) C(10) 1.44(3) .
C(10) C(21) 1.55(2) .
C(11) C(12) 1.54(2) .
C(11) C(32) 1.54(2) .
C(12) C(14) 1.43(3) .
C(12) C(35) 1.29(3) .
C(13) C(26) 1.38(3) .
C(13) C(45) 1.35(2) .
C(14) C(33) 1.39(3) .
C(15) C(25) 1.40(2) .
C(15) C(47) 1.36(3) .
C(16) C(62) 1.54(6) .
C(16) C(64) 1.40(3) .
C(17) C(37) 1.37(4) .
C(17) C(44) 1.54(3) .
C(19) C(86) 1.38(3) .
C(19) C(94) 1.37(3) .
C(20) C(40) 1.36(2) .
C(20) C(54) 1.38(2) .
C(21) C(10) 1.55(2) .
C(21) C(31) 1.40(2) .
C(21) C(57) 1.42(3) .
C(22) C(98) 1.42(5) .
C(23) C(58) 1.50(3) .
C(23) C(66) 1.56(2) .
C(24) C(66) 1.40(3) .
C(24) C(70) 1.38(2) .
C(25) C(71) 1.54(3) .
C(25) C(72) 1.36(2) .
C(26) C(30) 1.39(3) .
C(27) C(42) 1.45(2) .
C(27) C(72) 1.34(2) .
C(29) C(34) 1.42(3) .
C(29) C(78) 1.45(3) .
C(30) C(79) 1.31(2) .
C(31) C(21) 1.40(2) .
C(31) C(59) 1.41(3) .
C(33) C(48) 1.37(3) .
C(34) C(63) 1.37(3) .
C(35) C(49) 1.37(2) .
C(36) C(47) 1.52(3) .
C(36) C(56) 1.53(4) .
C(37) C(46) 1.53(3) .
C(38) C(58) 1.40(2) .
C(38) C(59) 1.35(3) .
C(39) C(75) 1.34(3) .
C(39) C(87) 1.35(5) .
C(40) C(41) 1.44(4) .
C(40) C(53) 1.45(3) .
C(41) C(56) 1.38(3) .
C(42) C(47) 1.40(2) .
C(43) C(83) 1.37(3) .
C(43) C(84) 1.35(4) .
C(44) C(46) 1.54(3) 55502
C(45) C(76) 1.39(3) .
C(46) C(44) 1.54(3) 55502
C(48) C(49) 1.35(3) .
C(49) C(52) 1.50(3) .
C(50) C(112) 1.43(4) .
C(50) C(114) 1.48(8) .
C(52) C(54) 1.54(2) .
C(53) C(106) 1.47(6) .
C(53) C(115) 1.51(6) .
C(53) C(118) 1.38(5) .
C(54) C(55) 1.38(3) .
C(55) C(56) 1.37(2) .
C(57) C(21) 1.42(3) .
C(57) C(58) 1.39(2) .
C(60) C(3) 1.55(2) 54503
C(60) C(102) 1.52(4) .
C(60) C(103) 1.60(4) .
C(60) C(104) 1.54(4) .
C(61) C(91) 1.41(4) .
C(61) C(110) 1.48(3) .
C(62) C(112) 1.44(5) .
C(63) C(77) 1.38(4) .
C(64) C(65) 1.53(4) .
C(65) C(111) 1.36(4) .
C(66) C(67) 1.37(3) .
C(67) C(68) 1.40(3) .
C(68) C(69) 1.41(3) .
C(68) C(98) 1.50(3) .
C(69) C(70) 1.40(3) .
C(70) C(71) 1.51(3) .
C(74) C(75) 1.36(3) .
C(74) C(82) 1.42(3) .
C(76) C(79) 1.37(3) .
C(77) C(80) 1.38(4) .
C(78) C(80) 1.40(4) .
C(81) C(82) 1.37(3) .
C(81) C(87) 1.39(4) .
C(83) C(89) 1.40(4) .
C(84) C(43) 1.35(4) .
C(84) C(97) 1.42(5) .
C(85) P(4) 1.84(2) .
C(85) O(1) 1.46(2) 54502
C(86) C(88) 1.38(2) .
C(88) C(93) 1.32(3) .
C(89) C(90) 1.44(4) .
C(90) C(97) 1.28(3) .
C(91) C(92) 1.40(3) .
C(92) C(91) 1.40(3) .
C(92) C(96) 1.46(3) .
C(93) C(95) 1.41(4) .
C(94) C(95) 1.42(3) .
C(96) C(92) 1.46(3) .
C(96) C(101) 1.31(5) .
C(97) C(84) 1.42(5) .
C(98) C(116) 1.49(5) .
C(98) C(117) 1.57(5) .
C(101) C(110) 1.35(5) .
C(108) Cl(1) 1.74(2) 65502
C(110) C(61) 1.48(3) .
C(110) C(101) 1.35(5) .
C(111) C(114) 1.54(4) .
C(114) C(50) 1.48(8) .
C(114) C(111) 1.54(4) .
B(1) F(8) 1.5472 .
B(1) B(3) 0.9906 .
B(3) F(6) 1.2895 .
B(3) F(9) 1.6706 .
B(3) F(11) 0.9711 .
B(3) F(12) 1.5986 .
B(3) B(1) 0.9906 .
C(2) H(11) 0.9684 .
C(7) H(67) 0.9836 .
C(7) H(68) 0.9446 .
C(7) H(69) 0.9759 .
C(8) H(12) 0.9537 .
C(10) H(53) 0.9544 .
C(10) H(54) 0.9750 .
C(11) H(51) 0.9686 .
C(11) H(52) 0.9620 .
C(14) H(2) 0.9715 .
C(16) H(128) 0.9377 .
C(16) H(129) 1.0166 .
C(17) H(134) 1.2267 .
C(18) H(93) 0.9523 .
C(18) H(94) 0.9780 .
C(20) H(3) 0.9521 .
C(22) H(82) 0.9500 .
C(22) H(83) 0.9768 .
C(22) H(84) 0.9419 .
C(23) H(43) 0.9696 .
C(23) H(44) 0.9551 .
C(26) H(22) 0.9698 .
C(28) H(73) 0.9573 .
C(28) H(74) 0.9480 .
C(28) H(75) 0.9431 .
C(30) H(21) 0.9608 .
C(31) H(10) 0.9679 .
C(34) H(13) 0.9706 .
C(36) H(47) 0.9637 .
C(36) H(48) 0.9556 .
C(37) H(139) 1.1416 .
C(38) H(9) 0.9545 .
C(39) H(29) 0.9498 .
C(41) H(4) 0.9610 .
C(42) H(5) 0.9662 .
C(44) H(130) 0.9968 .
C(44) H(131) 1.1313 .
C(45) H(18) 0.9734 .
C(46) H(132) 1.1255 .
C(48) H(1) 0.9541 .
C(50) H(122) 0.9609 .
C(50) H(123) 0.9109 .
C(51) H(76) 0.9421 .
C(51) H(77) 0.9781 .
C(51) H(78) 0.9339 .
C(52) H(49) 0.9630 .
C(52) H(50) 0.9617 .
C(61) H(42) 0.9972 .
C(62) H(136) 0.9964 .
C(63) H(14) 0.9491 .
C(64) H(126) 0.9994 .
C(64) H(127) 0.9333 .
C(67) H(8) 0.9600 .
C(69) H(7) 0.9574 .
C(71) H(45) 0.9711 .
C(71) H(46) 0.9507 .
C(72) H(6) 0.9507 .
C(73) H(79) 0.9526 .
C(73) H(80) 0.9628 .
C(73) H(81) 0.9361 .
C(75) H(28) 0.9737 .
C(76) H(19) 0.9748 .
C(77) H(15) 0.9702 .
C(78) H(17) 0.9589 .
C(79) H(20) 0.9719 .
C(80) H(16) 0.9905 .
C(81) H(31) 0.9686 .
C(82) H(32) 0.9791 .
C(83) H(37) 0.9837 .
C(84) H(33) 0.9787 .
C(86) H(27) 0.9692 .
C(87) H(30) 0.9838 .
C(88) H(26) 0.9667 .
C(89) H(36) 0.9718 .
C(90) H(35) 0.9705 .
C(92) H(38) 0.9556 .
C(93) H(25) 0.9621 .
C(94) H(23) 0.9847 .
C(95) H(24) 0.9631 .
C(96) H(39) 0.9793 .
C(97) H(34) 0.9771 .
C(99) H(64) 0.9580 .
C(99) H(65) 0.9595 .
C(99) H(66) 0.9512 .
C(100) H(70) 1.0083 .
C(100) H(71) 0.9655 .
C(100) H(72) 0.9638 .
C(101) H(40) 0.9537 .
C(102) H(55) 0.9574 .
C(102) H(56) 0.9810 .
C(102) H(57) 0.9206 .
C(103) H(58) 0.9801 .
C(103) H(59) 0.9391 .
C(103) H(60) 0.9737 .
C(104) H(61) 0.9651 .
C(104) H(62) 0.9757 .
C(104) H(63) 0.9468 .
C(105) H(101) 0.9500 .
C(105) H(102) 0.9500 .
C(105) H(103) 0.9500 .
C(106) H(110) 0.9586 .
C(106) H(111) 0.9103 .
C(106) H(112) 0.9767 .
C(107) H(98) 0.9500 .
C(107) H(99) 0.9500 .
C(107) H(100) 0.9500 .
C(109) H(113) 0.9500 .
C(109) H(114) 0.9500 .
C(109) H(115) 0.9500 .
C(110) H(41) 0.9769 .
C(111) H(133) 1.2920 .
C(112) H(135) 1.2265 .
C(113) H(91) 0.9675 .
C(113) H(92) 0.9503 .
C(114) H(124) 0.9380 .
C(114) H(125) 1.0143 .
C(115) H(104) 0.9587 .
C(115) H(105) 0.9983 .
C(115) H(106) 0.9393 .
C(116) H(85) 0.9644 .
C(116) H(86) 0.9595 .
C(116) H(87) 0.9770 .
C(117) H(88) 0.9755 .
C(117) H(89) 0.9675 .
C(117) H(90) 0.9399 .
C(118) H(107) 0.9714 .
C(118) H(108) 0.8552 .
C(119) H(119) 0.9500 .
C(119) H(120) 0.9500 .
C(119) H(121) 0.9500 .
C(120) H(116) 0.9500 .
C(120) H(117) 0.9500 .
C(120) H(118) 0.9500 .
C(121) H(95) 0.9500 .
C(121) H(97) 0.9500 .
C(121) H(140) 0.9500 .
C(122) H(137) 0.9500 .
C(122) H(138) 0.9500 .
H(33) C(84) 0.9787 .
H(38) C(92) 0.9556 .
H(41) C(110) 0.9769 .
H(124) C(114) 0.9380 .
H(125) C(114) 1.0143 .
H(137) C(122) 0.9500 .

loop_
_geom_contact_atom_site_label_1
_geom_contact_atom_site_label_2
_geom_contact_distance
_geom_contact_site_symmetry_2
Ir(1) C(13) 3.46(2) 55502
Ir(1) C(16) 3.07(3) .
Ir(1) C(18) 3.51(2) .
Ir(1) C(29) 3.53(2) 55502
Ir(1) C(50) 3.06(4) .
Ir(1) C(64) 3.10(3) .
Ir(1) C(74) 3.55(2) .
Ir(1) C(113) 3.52(2) 55502
Ir(1) C(114) 2.98(4) .
Ir(2) C(43) 3.40(2) .
Ir(2) C(43) 3.40(2) 55502
Ir(2) C(44) 3.22(2) .
Ir(2) C(44) 3.22(2) 55502
Ir(2) C(46) 3.11(3) .
Ir(2) C(46) 3.11(3) 55502
Ir(2) C(84) 3.54(4) .
Ir(2) C(84) 3.54(4) 55502
Ir(2) C(85) 3.40(2) .
Ir(2) C(85) 3.40(2) 55502
Ir(2) C(91) 3.55(2) .
Ir(2) C(91) 3.55(2) 55502
Cl(1) Cl(1) 2.90(1) 65502
Cl(1) O(3) 3.59(2) 54504
Cl(2) Cl(3) 3.05(4) .
P(3) P(5) 3.430(6) 55502
P(3) O(3) 2.81(1) .
P(3) C(26) 2.80(2) .
P(3) C(34) 2.84(2) .
P(3) C(45) 2.73(2) .
P(3) C(62) 3.25(4) 55502
P(3) C(78) 2.82(2) .
P(3) C(112) 3.26(3) 55502
P(4) P(4) 3.371(5) 55502
P(4) O(1) 2.77(1) 54502
P(4) C(17) 3.32(2) 55502
P(4) C(37) 3.15(2) 55502
P(4) C(61) 2.76(2) .
P(4) C(83) 2.83(3) .
P(4) C(84) 2.74(4) .
P(4) C(85) 3.51(2) 55502
P(4) C(92) 2.79(2) .
P(5) P(3) 3.430(6) 55502
P(5) O(4) 2.76(2) .
P(5) C(65) 3.19(3) .
P(5) C(75) 2.82(2) .
P(5) C(82) 2.77(2) .
P(5) C(86) 2.82(2) .
P(5) C(94) 2.78(2) .
P(5) C(111) 3.26(2) .
F(1) F(2) 2.31(3) .
F(1) F(3) 2.18(4) .
F(1) F(4) 2.14(4) .
F(1) C(37) 3.24(4) .
F(1) C(46) 3.42(3) .
F(1) C(76) 3.43(4) 55502
F(1) C(92) 3.28(4) 55502
F(2) F(3) 2.32(3) .
F(2) F(4) 2.17(4) .
F(2) C(64) 3.37(4) 54504
F(2) C(65) 3.37(4) 54504
F(2) C(82) 3.23(4) 54504
F(2) C(86) 3.55(4) 54504
F(2) C(92) 3.41(4) 55502
F(2) C(96) 3.36(5) 55502
F(2) C(122) 3.3618 .
F(3) F(4) 2.29(5) .
F(3) C(45) 3.50(3) 55502
F(3) C(50) 3.52(8) .
F(3) C(86) 3.29(4) 54504
F(3) C(88) 3.52(4) 54504
F(4) C(76) 3.22(3) 55502
F(4) C(92) 3.53(4) 55502
F(4) C(96) 3.33(4) 55502
F(6) F(8) 2.3024 .
F(6) F(9) 2.3248 .
F(6) F(11) 1.7721 .
F(6) F(12) 2.6773 .
F(8) F(6) 2.3024 .
F(8) F(9) 1.9586 .
F(8) F(11) 2.5933 .
F(8) C(52) 3.3325 54501
F(8) C(61) 3.4396 55502
F(8) C(97) 3.5290 .
F(8) B(3) 1.9753 .
F(9) F(8) 1.9586 .
F(9) F(11) 2.5826 .
F(9) F(12) 2.1621 .
F(9) F(13) 1.9401 .
F(11) F(8) 2.5933 .
F(11) F(12) 1.7344 .
F(11) F(13) 2.9228 .
F(11) B(1) 1.9390 .
F(12) F(13) 2.8047 .
F(12) C(20) 3.5531 54501
F(12) B(1) 2.0089 .
F(13) C(84) 3.3231 .
F(13) C(97) 3.2304 .
F(13) B(3) 2.1054 .
O(1) P(4) 2.77(1) 56502
O(1) C(36) 2.71(2) .
O(1) C(41) 3.58(2) .
O(1) C(43) 3.33(3) 56502
O(1) C(52) 2.97(3) .
O(1) C(54) 2.43(3) .
O(1) C(56) 2.31(2) .
O(1) C(61) 3.31(3) 56502
O(1) C(83) 3.06(3) 56502
O(1) C(91) 3.17(2) 56502
O(2) O(3) 3.52(2) .
O(2) C(1) 3.42(3) .
O(2) C(9) 3.02(3) .
O(2) C(10) 2.87(3) .
O(2) C(21) 2.40(2) .
O(2) C(23) 2.88(3) .
O(2) C(30) 3.50(3) 55502
O(2) C(58) 2.40(2) .
O(2) C(108) 3.40(2) 45503
O(3) Cl(1) 3.59(2) 55504
O(3) C(9) 2.37(2) .
O(3) C(10) 2.79(2) .
O(3) C(11) 2.91(2) .
O(3) C(13) 3.38(2) .
O(3) C(26) 3.10(2) .
O(3) C(29) 3.22(2) .
O(3) C(32) 2.43(2) .
O(3) C(34) 3.42(3) .
O(4) O(12) 3.33(2) .
O(4) C(19) 3.24(3) .
O(4) C(23) 2.89(3) .
O(4) C(66) 2.43(3) .
O(4) C(70) 2.38(2) .
O(4) C(71) 2.83(2) .
O(4) C(73) 3.38(3) .
O(4) C(74) 3.25(3) .
O(4) C(75) 2.95(3) .
O(4) C(94) 3.40(3) .
O(12) C(24) 3.56(2) .
O(12) C(25) 2.38(2) .
O(12) C(36) 2.87(3) .
O(12) C(47) 2.39(3) .
O(12) C(70) 3.29(2) .
O(12) C(71) 2.81(2) .
O(12) C(75) 3.43(3) .
O(33) C(11) 2.82(3) .
O(33) C(12) 2.27(3) .
O(33) C(14) 3.58(3) .
O(33) C(49) 2.39(3) .
O(33) C(52) 2.81(2) .
O(33) C(54) 3.45(2) .
C(1) C(2) 2.37(3) .
C(1) C(3) 2.76(2) .
C(1) C(8) 2.40(2) .
C(1) C(10) 2.51(2) .
C(1) C(11) 2.54(2) .
C(1) C(28) 3.57(3) .
C(1) C(34) 3.32(3) .
C(1) C(113) 2.40(2) .
C(2) C(8) 2.35(3) .
C(2) C(9) 2.77(3) .
C(2) C(11) 2.57(2) .
C(2) C(12) 3.02(2) .
C(2) C(14) 3.34(3) .
C(2) C(60) 2.53(2) 45503
C(2) C(102) 2.92(3) 45503
C(2) C(104) 3.51(3) 45503
C(3) C(9) 2.42(3) .
C(3) C(32) 2.41(2) .
C(3) C(102) 2.59(4) 45503
C(3) C(103) 2.60(3) 45503
C(3) C(104) 2.51(3) 45503
C(4) C(14) 2.54(4) .
C(4) C(48) 2.52(4) .
C(5) C(42) 2.57(3) .
C(5) C(72) 2.49(3) .
C(6) C(31) 2.56(3) .
C(6) C(38) 2.47(3) .
C(7) C(38) 2.97(4) .
C(7) C(59) 2.53(3) .
C(7) C(99) 2.56(5) .
C(7) C(100) 2.53(5) .
C(8) C(10) 2.48(3) .
C(8) C(21) 2.99(3) .
C(8) C(32) 2.78(2) .
C(8) C(57) 3.54(3) .
C(8) C(60) 2.51(3) 45503
C(8) C(103) 3.04(4) 45503
C(8) C(104) 3.08(3) 45503
C(9) C(21) 2.50(3) .
C(9) C(28) 3.38(4) .
C(9) C(31) 3.57(2) .
C(9) C(32) 2.45(3) .
C(9) C(34) 3.29(3) .
C(9) C(57) 3.10(3) .
C(9) C(113) 3.51(2) .
C(10) C(29) 3.43(2) .
C(10) C(31) 2.57(2) .
C(10) C(34) 3.38(3) .
C(10) C(57) 2.58(3) .
C(11) C(14) 2.52(3) .
C(11) C(35) 2.53(2) .
C(11) C(39) 3.52(3) 55502
C(11) C(51) 3.30(4) .
C(11) C(81) 3.59(3) 55502
C(11) C(87) 3.31(3) 55502
C(11) C(113) 3.02(2) .
C(12) C(32) 2.63(2) .
C(12) C(33) 2.47(3) .
C(12) C(48) 2.73(3) .
C(12) C(49) 2.35(2) .
C(12) C(51) 3.01(4) .
C(12) C(87) 3.25(2) 55502
C(13) Ir(1) 3.46(2) 55502
C(13) C(18) 3.44(2) 55502
C(13) C(29) 2.87(3) .
C(13) C(30) 2.38(3) .
C(13) C(76) 2.40(3) .
C(13) C(78) 3.07(3) .
C(13) C(79) 2.73(3) .
C(13) C(113) 2.96(3) .
C(14) C(32) 3.34(3) .
C(14) C(35) 2.30(3) .
C(14) C(48) 2.32(3) .
C(14) C(49) 2.70(3) .
C(14) C(87) 3.52(3) 55502
C(14) C(109) 2.9797 .
C(14) C(120) 3.0263 .
C(15) C(27) 2.81(2) .
C(15) C(36) 2.51(3) .
C(15) C(42) 2.38(2) .
C(15) C(56) 3.47(3) .
C(15) C(70) 3.27(2) .
C(15) C(71) 2.54(3) .
C(15) C(72) 2.37(2) .
C(15) C(73) 2.36(3) .
C(16) C(42) 3.49(5) 54504
C(16) C(50) 3.06(9) .
C(16) C(65) 2.51(4) .
C(16) C(111) 3.35(4) .
C(16) C(112) 2.56(7) .
C(17) P(4) 3.32(2) 55502
C(17) C(17) 3.08(2) 55502
C(17) C(37) 2.87(2) 55502
C(17) C(44) 3.12(3) 55502
C(17) C(46) 2.58(4) .
C(17) C(46) 2.56(3) 55502
C(17) C(91) 3.40(2) 55502
C(18) C(13) 3.44(2) 55502
C(18) C(19) 2.89(3) .
C(18) C(23) 2.95(3) .
C(18) C(24) 2.44(3) .
C(18) C(66) 3.05(3) .
C(18) C(70) 3.51(3) .
C(18) C(74) 2.94(3) .
C(18) C(75) 3.16(3) .
C(18) C(94) 3.14(3) .
C(19) C(65) 3.29(4) .
C(19) C(71) 3.53(3) .
C(19) C(74) 2.87(2) .
C(19) C(82) 3.59(2) .
C(19) C(88) 2.41(3) .
C(19) C(93) 2.74(3) .
C(19) C(95) 2.41(2) .
C(19) C(111) 3.37(3) .
C(20) F(12) 3.5531 56501
C(20) C(41) 2.37(3) .
C(20) C(48) 3.41(3) .
C(20) C(49) 2.94(2) .
C(20) C(52) 2.52(2) .
C(20) C(53) 2.46(2) .
C(20) C(55) 2.36(3) .
C(20) C(56) 2.75(3) .
C(20) C(106) 2.91(3) .
C(20) C(115) 3.07(5) .
C(21) O(2) 2.40(2) .
C(21) C(8) 2.99(3) .
C(21) C(9) 2.50(3) .
C(21) C(28) 3.40(3) .
C(21) C(38) 2.77(2) .
C(21) C(58) 2.45(3) .
C(21) C(59) 2.43(2) .
C(22) C(67) 2.87(3) .
C(22) C(68) 2.46(4) .
C(22) C(116) 2.48(5) .
C(22) C(117) 2.35(7) .
C(23) C(24) 2.56(3) .
C(23) C(28) 3.18(4) .
C(23) C(30) 3.53(2) 55502
C(23) C(38) 2.51(3) .
C(23) C(57) 2.53(3) .
C(23) C(67) 2.57(2) .
C(23) C(79) 3.38(3) 55502
C(24) C(67) 2.37(3) .
C(24) C(68) 2.80(3) .
C(24) C(69) 2.39(2) .
C(24) C(71) 2.53(3) .
C(24) C(73) 3.40(3) .
C(24) C(94) 3.56(4) .
C(25) C(27) 2.41(2) .
C(25) C(42) 2.75(3) .
C(25) C(47) 2.40(3) .
C(25) C(69) 3.05(3) .
C(25) C(70) 2.56(2) .
C(25) C(73) 3.32(3) .
C(26) C(45) 2.35(2) .
C(26) C(76) 2.75(2) .
C(26) C(79) 2.35(3) .
C(26) C(113) 3.21(3) .
C(27) C(47) 2.48(2) .
C(27) C(105) 2.4732 .
C(27) C(107) 2.3627 .
C(27) C(121) 2.4306 .
C(28) C(21) 3.40(3) .
C(28) C(51) 3.46(3) .
C(28) C(57) 2.35(3) .
C(28) C(58) 3.03(3) .
C(28) C(66) 3.49(3) .
C(29) Ir(1) 3.53(2) 55502
C(29) C(62) 3.30(4) 55502
C(29) C(63) 2.40(3) .
C(29) C(77) 2.76(3) .
C(29) C(80) 2.42(3) .
C(29) C(112) 3.36(3) 55502
C(29) C(113) 2.89(3) .
C(30) O(2) 3.50(3) 55502
C(30) C(23) 3.53(2) 55502
C(30) C(45) 2.70(3) .
C(30) C(57) 3.49(3) 55502
C(30) C(58) 3.51(2) 55502
C(30) C(76) 2.34(3) .
C(31) C(38) 2.38(3) .
C(31) C(57) 2.43(3) .
C(31) C(58) 2.81(3) .
C(31) C(99) 2.83(4) .
C(31) C(100) 3.58(4) .
C(32) C(35) 3.56(2) .
C(32) C(113) 3.05(2) .
C(33) C(35) 2.74(3) .
C(33) C(49) 2.39(3) .
C(33) C(109) 2.4761 .
C(33) C(119) 2.4901 .
C(33) C(120) 2.4593 .
C(34) C(62) 3.42(3) 55502
C(34) C(77) 2.39(3) .
C(34) C(78) 2.50(3) .
C(34) C(80) 2.80(3) .
C(34) C(113) 3.23(3) .
C(35) C(48) 2.33(3) .
C(35) C(51) 2.31(4) .
C(35) C(52) 2.49(3) .
C(35) C(54) 3.34(2) .
C(36) C(41) 2.53(4) .
C(36) C(42) 2.53(3) .
C(36) C(55) 2.52(3) .
C(36) C(73) 3.26(4) .
C(37) P(4) 3.15(2) 55502
C(37) C(17) 2.87(2) 55502
C(37) C(37) 3.27(3) 55502
C(37) C(44) 2.59(3) .
C(37) C(44) 2.59(2) 55502
C(37) C(46) 3.45(4) 55502
C(37) C(91) 3.40(2) 55502
C(38) C(21) 2.77(2) .
C(38) C(57) 2.39(2) .
C(38) C(66) 3.36(3) .
C(38) C(67) 3.37(2) .
C(38) C(79) 3.41(2) 55502
C(38) C(100) 3.05(4) .
C(39) C(11) 3.52(3) 55502
C(39) C(74) 2.32(3) .
C(39) C(81) 2.36(5) .
C(39) C(82) 2.73(4) .
C(40) C(54) 2.42(2) .
C(40) C(55) 2.79(3) .
C(40) C(56) 2.46(3) .
C(40) C(106) 2.44(4) .
C(40) C(115) 2.48(5) .
C(40) C(118) 2.38(4) .
C(41) C(42) 3.29(4) .
C(41) C(47) 2.91(4) .
C(41) C(53) 2.53(4) .
C(41) C(54) 2.76(2) .
C(41) C(55) 2.37(2) .
C(41) C(115) 3.56(6) .
C(41) C(118) 2.80(4) .
C(42) C(16) 3.49(5) 55504
C(42) C(56) 3.35(3) .
C(42) C(72) 2.35(3) .
C(42) C(107) 2.7613 .
C(42) C(121) 3.3482 .
C(43) O(1) 3.33(3) 54502
C(43) C(85) 3.00(3) .
C(43) C(85) 3.37(2) 55502
C(43) C(89) 2.37(3) .
C(43) C(90) 2.80(3) .
C(43) C(91) 2.89(3) .
C(43) C(92) 3.09(2) .
C(43) C(97) 2.40(4) .
C(44) C(17) 3.12(3) 55502
C(44) C(37) 2.59(2) 55502
C(44) C(44) 3.10(3) 55502
C(44) C(46) 3.15(4) .
C(45) F(3) 3.50(3) 55502
C(45) C(78) 3.44(3) .
C(45) C(79) 2.35(3) .
C(46) C(17) 2.56(3) 55502
C(46) C(37) 3.45(4) 55502
C(46) C(79) 3.53(3) 55502
C(47) C(56) 2.57(3) .
C(47) C(72) 2.74(2) .
C(47) C(73) 3.11(3) .
C(48) C(52) 2.50(3) .
C(48) C(54) 3.42(3) .
C(48) C(119) 2.8913 .
C(48) C(120) 3.5043 .
C(49) C(51) 3.19(4) .
C(49) C(54) 2.56(3) .
C(50) C(62) 2.57(6) .
C(50) C(64) 3.01(6) .
C(50) C(65) 3.13(4) .
C(50) C(111) 2.55(5) .
C(51) C(52) 3.39(3) .
C(51) C(54) 3.46(3) .
C(52) F(8) 3.3325 56501
C(52) C(55) 2.55(3) .
C(52) C(85) 3.04(3) 56502
C(52) C(89) 3.50(3) 56501
C(54) C(56) 2.40(3) .
C(54) C(85) 3.05(3) 56502
C(55) C(61) 3.26(3) 56502
C(55) C(85) 2.46(2) 56502
C(56) C(61) 3.55(3) 56502
C(56) C(73) 3.50(3) .
C(56) C(85) 3.55(2) 56502
C(57) C(30) 3.49(3) 55502
C(57) C(59) 2.79(2) .
C(57) C(66) 3.58(3) .
C(57) C(79) 3.47(3) 55502
C(58) C(21) 2.45(3) .
C(58) C(30) 3.51(2) 55502
C(58) C(59) 2.42(2) .
C(58) C(66) 2.60(2) .
C(58) C(67) 2.99(2) .
C(58) C(79) 3.15(3) 55502
C(59) C(21) 2.43(2) .
C(59) C(99) 2.50(5) .
C(59) C(100) 2.52(4) .
C(60) C(2) 2.53(2) 54503
C(60) C(8) 2.51(3) 54503
C(61) F(8) 3.4396 55502
C(61) O(1) 3.31(3) 54502
C(61) C(55) 3.26(3) 54502
C(61) C(56) 3.55(3) 54502
C(61) C(85) 3.03(3) .
C(61) C(92) 2.44(4) .
C(61) C(96) 2.82(4) .
C(61) C(101) 2.46(4) .
C(62) P(3) 3.25(4) 55502
C(62) C(29) 3.30(4) 55502
C(62) C(34) 3.42(3) 55502
C(62) C(64) 2.49(4) .
C(62) C(65) 2.87(3) .
C(62) C(111) 3.24(3) .
C(62) C(114) 3.40(5) .
C(63) C(78) 2.83(3) .
C(63) C(80) 2.41(4) .
C(64) F(2) 3.37(4) 55504
C(64) C(111) 2.51(4) .
C(64) C(112) 3.00(4) .
C(64) C(114) 3.06(6) .
C(65) F(2) 3.37(4) 55504
C(65) C(112) 3.03(4) .
C(65) C(114) 2.59(4) .
C(66) C(68) 2.45(2) .
C(66) C(69) 2.79(2) .
C(66) C(70) 2.43(3) .
C(67) C(69) 2.39(3) .
C(67) C(70) 2.77(3) .
C(67) C(98) 2.54(3) .
C(67) C(116) 3.52(4) .
C(68) C(70) 2.45(3) .
C(68) C(116) 2.45(4) .
C(68) C(117) 2.53(3) .
C(69) C(71) 2.51(3) .
C(69) C(72) 3.54(2) .
C(69) C(98) 2.54(4) .
C(69) C(116) 3.04(5) .
C(69) C(117) 3.02(4) .
C(70) C(72) 3.49(2) .
C(70) C(73) 3.45(3) .
C(70) C(94) 3.56(4) .
C(71) C(72) 2.54(3) .
C(71) C(73) 3.58(3) .
C(71) C(94) 3.44(4) .
C(72) C(105) 3.0239 .
C(72) C(121) 3.2873 .
C(74) C(81) 2.38(3) .
C(74) C(86) 3.11(2) .
C(74) C(87) 2.73(3) .
C(74) C(113) 3.37(2) 55502
C(75) C(81) 2.76(4) .
C(75) C(82) 2.42(4) .
C(75) C(87) 2.37(3) .
C(76) F(1) 3.43(4) 55502
C(76) F(4) 3.22(3) 55502
C(77) C(78) 2.43(4) .
C(79) C(23) 3.38(3) 55502
C(79) C(38) 3.41(2) 55502
C(79) C(46) 3.53(3) 55502
C(79) C(57) 3.47(3) 55502
C(79) C(58) 3.15(3) 55502
C(81) C(11) 3.59(3) 55502
C(82) F(2) 3.23(4) 55504
C(82) C(86) 3.43(2) .
C(82) C(87) 2.39(3) .
C(83) O(1) 3.06(3) 54502
C(83) C(84) 2.35(3) .
C(83) C(85) 3.27(4) .
C(83) C(90) 2.47(4) .
C(83) C(97) 2.74(4) .
C(84) Ir(2) 3.54(4) .
C(84) Ir(2) 3.54(4) 55502
C(84) P(4) 2.74(4) .
C(84) F(13) 3.3231 .
C(84) C(83) 2.35(3) .
C(84) C(89) 2.70(3) .
C(84) C(90) 2.37(4) .
C(84) C(92) 3.53(3) .
C(85) Ir(2) 3.40(2) .
C(85) Ir(2) 3.40(2) 55502
C(85) P(4) 3.51(2) 55502
C(85) C(43) 3.00(3) .
C(85) C(43) 3.37(2) 55502
C(85) C(52) 3.04(3) 54502
C(85) C(54) 3.05(3) 54502
C(85) C(55) 2.46(2) 54502
C(85) C(56) 3.55(2) 54502
C(85) C(61) 3.03(3) .
C(85) C(83) 3.27(4) .
C(85) C(85) 3.53(2) 55502
C(85) C(91) 2.81(3) .
C(86) F(2) 3.55(4) 55504
C(86) F(3) 3.29(4) 55504
C(86) C(93) 2.32(3) .
C(86) C(94) 2.38(3) .
C(86) C(95) 2.75(3) .
C(87) C(11) 3.31(3) 55502
C(87) C(12) 3.25(2) 55502
C(87) C(14) 3.52(3) 55502
C(87) C(114) 3.32(4) 55504
C(88) F(3) 3.52(4) 55504
C(88) C(94) 2.78(4) .
C(88) C(95) 2.40(4) .
C(89) C(52) 3.50(3) 54501
C(89) C(84) 2.70(3) .
C(89) C(97) 2.31(3) .
C(90) C(84) 2.37(4) .
C(90) C(111) 3.54(2) 44503
C(91) O(1) 3.17(2) 54502
C(91) C(17) 3.40(2) 55502
C(91) C(37) 3.40(2) 55502
C(91) C(85) 2.81(3) .
C(91) C(96) 2.45(3) .
C(91) C(101) 2.79(3) .
C(91) C(110) 2.45(3) .
C(92) P(4) 2.79(2) .
C(92) F(1) 3.28(4) 55502
C(92) F(2) 3.41(4) 55502
C(92) F(4) 3.53(4) 55502
C(92) C(43) 3.09(2) .
C(92) C(61) 2.44(4) .
C(92) C(84) 3.53(3) .
C(92) C(101) 2.41(3) .
C(92) C(110) 2.79(4) .
C(93) C(94) 2.42(3) .
C(94) C(111) 3.56(3) .
C(96) F(2) 3.36(5) 55502
C(96) F(4) 3.33(4) 55502
C(96) C(110) 2.33(5) .
C(99) C(100) 2.43(8) .
C(100) C(101) 3.49(4) 55502
C(101) C(92) 2.41(3) .
C(101) C(100) 3.49(4) 55502
C(102) C(2) 2.92(3) 54503
C(102) C(3) 2.59(4) 54503
C(102) C(103) 2.48(4) .
C(102) C(104) 2.49(5) .
C(103) C(3) 2.60(3) 54503
C(103) C(8) 3.04(4) 54503
C(103) C(104) 2.54(5) .
C(104) C(2) 3.51(3) 54503
C(104) C(3) 2.51(3) 54503
C(104) C(8) 3.08(3) 54503
C(105) C(107) 2.2634 .
C(105) C(121) 2.5530 .
C(106) C(115) 2.16(8) .
C(106) C(118) 2.41(8) .
C(107) C(121) 1.8931 .
C(108) O(2) 3.40(2) 54503
C(108) O(2) 3.40(2) 54504
C(109) C(119) 2.2147 .
C(109) C(120) 2.4974 .
C(110) C(91) 2.45(3) .
C(110) C(92) 2.79(4) .
C(110) C(96) 2.33(5) .
C(111) C(90) 3.54(2) 55503
C(111) C(112) 2.77(3) .
C(112) P(3) 3.26(3) 55502
C(112) C(29) 3.36(3) 55502
C(112) C(114) 2.41(5) .
C(113) Ir(1) 3.52(2) 55502
C(113) C(74) 3.37(2) 55502
C(114) Ir(1) 2.98(4) .
C(114) C(62) 3.40(5) .
C(114) C(64) 3.06(6) .
C(114) C(65) 2.59(4) .
C(114) C(87) 3.32(4) 54504
C(114) C(112) 2.41(5) .
C(115) C(118) 2.27(9) .
C(116) C(117) 2.35(6) .
C(119) C(120) 2.7341 .
B(3) F(8) 1.9753 .
B(3) F(13) 2.1054 .
Ir(1) H(18) 3.0386 55502
Ir(1) H(32) 3.2576 .
Ir(1) H(92) 3.5691 55502
Ir(1) H(93) 3.5243 .
Ir(1) H(124) 3.3351 .
Ir(1) H(126) 3.5592 .
Ir(1) H(129) 3.3773 .
Ir(1) H(133) 3.4038 .
Ir(1) H(135) 2.0998 .
Ir(1) H(136) 2.6703 .
Ir(1) H(141) 3.2261 .
Ir(2) H(33) 3.0232 .
Ir(2) H(33) 3.0232 55502
Ir(2) H(132) 3.1477 .
Ir(2) H(132) 3.1477 55502
Ir(2) H(134) 2.7522 .
Ir(2) H(134) 2.7522 55502
Ir(2) H(139) 2.9986 .
Ir(2) H(139) 2.9986 55502
Cl(1) H(22) 3.2597 54504
Cl(1) H(52) 3.4268 54504
Cl(1) H(74) 3.2712 54503
Cl(1) H(77) 3.3344 54503
Cl(1) H(77) 3.3405 54504
Cl(1) H(80) 3.1557 54503
Cl(1) H(91) 3.3596 54504
Cl(1) H(143) 1.8145 .
Cl(1) H(143) 2.0323 65502
Cl(2) H(39) 3.4632 55502
Cl(2) H(40) 3.3281 55502
Cl(2) H(63) 3.2768 65602
Cl(2) H(137) 2.4546 .
Cl(2) H(138) 2.4581 .
Cl(3) H(2) 3.2908 54503
Cl(3) H(31) 3.3093 54504
Cl(3) H(55) 3.5083 65602
Cl(3) H(60) 3.3725 65602
Cl(3) H(118) 3.5883 54503
Cl(3) H(129) 3.4687 54504
Cl(3) H(137) 2.1965 .
Cl(3) H(138) 2.1804 .
P(3) H(13) 2.9533 .
P(3) H(17) 2.9007 .
P(3) H(18) 2.7840 .
P(3) H(22) 2.9313 .
P(3) H(91) 2.3425 .
P(3) H(92) 2.3434 .
P(3) H(93) 3.0982 55502
P(3) H(135) 2.9541 55502
P(3) H(136) 2.9566 55502
P(4) H(33) 2.7932 .
P(4) H(37) 2.9612 .
P(4) H(38) 2.8985 .
P(4) H(42) 2.8659 .
P(4) H(134) 3.2981 55502
P(4) H(139) 3.3585 55502
P(5) H(23) 2.8400 .
P(5) H(27) 2.9050 .
P(5) H(28) 2.9354 .
P(5) H(32) 2.8379 .
P(5) H(91) 3.1537 55502
P(5) H(93) 2.3415 .
P(5) H(94) 2.3420 .
P(5) H(141) 3.2603 .
F(1) H(19) 2.9448 55502
F(1) H(26) 3.2611 54504
F(1) H(27) 3.5811 54504
F(1) H(33) 3.1879 55502
F(1) H(38) 2.6541 55502
F(1) H(132) 3.0121 .
F(1) H(139) 2.1910 .
F(1) H(142) 2.7053 .
F(2) H(27) 2.8979 54504
F(2) H(31) 3.5176 54504
F(2) H(32) 2.5442 54504
F(2) H(38) 2.8622 55502
F(2) H(39) 2.7023 55502
F(2) H(127) 2.8135 54504
F(2) H(129) 3.2693 54504
F(2) H(137) 2.9073 .
F(2) H(138) 2.9336 .
F(2) H(141) 3.2126 54504
F(3) H(18) 2.8236 55502
F(3) H(19) 3.2722 55502
F(3) H(26) 3.0383 54504
F(3) H(27) 2.5239 54504
F(3) H(31) 3.5286 54504
F(3) H(32) 3.5660 54504
F(3) H(122) 2.7643 .
F(3) H(124) 3.0185 .
F(3) H(135) 2.9326 .
F(4) H(19) 2.3217 55502
F(4) H(38) 3.3711 55502
F(4) H(39) 2.9741 55502
F(4) H(70) 3.4864 .
F(4) H(71) 2.9760 .
F(4) H(137) 3.5764 .
F(4) H(138) 3.1860 .
F(6) H(15) 3.5417 .
F(6) H(16) 3.0064 .
F(6) H(65) 3.0140 .
F(6) H(131) 3.4751 .
F(6) H(134) 3.4500 .
F(8) H(1) 3.4571 54501
F(8) H(34) 3.3090 .
F(8) H(42) 2.4693 55502
F(8) H(50) 2.4604 54501
F(9) H(1) 3.3434 54501
F(9) H(25) 3.0048 44503
F(9) H(34) 2.9809 .
F(9) H(50) 3.5979 54501
F(9) H(120) 3.4666 54501
F(11) H(65) 3.3154 .
F(11) H(66) 3.5169 .
F(12) H(1) 3.2520 54501
F(12) H(3) 3.3071 54501
F(12) H(42) 3.2332 55502
F(12) H(50) 3.1844 54501
F(13) H(16) 3.1082 .
F(13) H(33) 2.9750 .
F(13) H(34) 2.7696 .
F(13) H(42) 3.2388 55502
F(13) H(50) 3.5894 54501
F(13) H(131) 3.5372 .
F(13) H(132) 3.1510 55502
F(13) H(134) 3.1613 .
O(1) H(37) 2.2870 56502
O(1) H(42) 3.1801 56502
O(1) H(47) 2.8601 .
O(1) H(48) 2.4446 .
O(1) H(49) 2.5954 .
O(1) H(50) 3.3220 .
O(1) H(78) 3.4835 .
O(1) H(79) 3.5792 .
O(2) H(21) 3.0329 55502
O(2) H(44) 2.4661 .
O(2) H(54) 2.7925 .
O(2) H(73) 1.9925 .
O(2) H(74) 1.9896 .
O(2) H(75) 1.9917 .
O(2) H(143) 2.6523 45503
O(3) H(13) 3.1748 .
O(3) H(22) 2.3278 .
O(3) H(51) 3.0583 .
O(3) H(52) 2.6059 .
O(3) H(53) 3.3220 .
O(3) H(54) 2.3119 .
O(3) H(91) 1.9637 .
O(3) H(92) 1.9643 .
O(3) H(143) 3.5732 45503
O(4) H(23) 3.0599 .
O(4) H(28) 2.1648 .
O(4) H(43) 3.0016 .
O(4) H(44) 2.6199 .
O(4) H(45) 2.3414 .
O(4) H(46) 3.4169 .
O(4) H(80) 3.2196 .
O(4) H(81) 3.1008 .
O(4) H(93) 1.9499 .
O(4) H(94) 1.9509 .
O(12) H(28) 2.7767 .
O(12) H(29) 3.2813 .
O(12) H(45) 2.5386 .
O(12) H(48) 2.4672 .
O(12) H(79) 1.9687 .
O(12) H(80) 1.9746 .
O(12) H(81) 1.9725 .
O(33) H(29) 3.4285 55502
O(33) H(36) 3.5911 56501
O(33) H(49) 2.4868 .
O(33) H(51) 3.5911 .
O(33) H(52) 2.4578 .
O(33) H(76) 1.8546 .
O(33) H(77) 1.8505 .
O(33) H(78) 1.8449 .
C(1) H(11) 3.2456 .
C(1) H(12) 3.2664 .
C(1) H(13) 2.9185 .
C(1) H(22) 3.5765 .
C(1) H(51) 2.8577 .
C(1) H(52) 2.6368 .
C(1) H(53) 3.0514 .
C(1) H(54) 2.5469 .
C(1) H(74) 3.5938 .
C(1) H(75) 3.1597 .
C(1) H(76) 3.5302 .
C(1) H(91) 3.0430 .
C(1) H(92) 2.4002 .
C(2) H(2) 3.1853 .
C(2) H(12) 3.2051 .
C(2) H(51) 3.0709 .
C(2) H(52) 3.2418 .
C(2) H(56) 2.7926 45503
C(2) H(57) 2.8823 45503
C(2) H(62) 3.4243 45503
C(2) H(75) 3.2841 .
C(2) H(76) 3.3401 .
C(3) H(11) 1.9876 .
C(3) H(12) 2.0185 .
C(3) H(55) 3.4050 45503
C(3) H(56) 2.7758 45503
C(3) H(57) 2.7783 45503
C(3) H(58) 2.8432 45503
C(3) H(59) 2.7859 45503
C(3) H(60) 3.4454 45503
C(3) H(61) 2.6729 45503
C(3) H(62) 2.7229 45503
C(3) H(63) 3.3504 45503
C(3) H(75) 3.1044 .
C(4) H(1) 2.6739 .
C(4) H(2) 2.6973 .
C(4) H(113) 2.0619 .
C(4) H(114) 2.0606 .
C(4) H(115) 2.0571 .
C(4) H(116) 2.1103 .
C(4) H(117) 2.1017 .
C(4) H(118) 2.1089 .
C(4) H(119) 1.9924 .
C(4) H(120) 1.9877 .
C(4) H(121) 1.9973 .
C(5) H(5) 2.7356 .
C(5) H(6) 2.6198 .
C(5) H(95) 2.0003 .
C(5) H(96) 2.0657 .
C(5) H(97) 2.0024 .
C(5) H(98) 1.9032 .
C(5) H(99) 1.9096 .
C(5) H(100) 1.9010 .
C(5) H(101) 1.9621 .
C(5) H(102) 1.9672 .
C(5) H(103) 1.9610 .
C(5) H(128) 3.4622 55504
C(5) H(140) 2.0044 .
C(6) H(9) 2.5929 .
C(6) H(10) 2.7505 .
C(6) H(64) 2.0358 .
C(6) H(65) 2.0504 .
C(6) H(66) 2.0406 .
C(6) H(67) 2.1432 .
C(6) H(68) 2.1279 .
C(6) H(69) 2.1431 .
C(6) H(70) 2.1595 .
C(6) H(71) 2.1351 .
C(6) H(72) 2.1605 .
C(7) H(9) 2.7162 .
C(7) H(64) 2.7587 .
C(7) H(65) 3.3911 .
C(7) H(66) 2.7269 .
C(7) H(70) 3.4347 .
C(7) H(71) 2.7699 .
C(7) H(72) 2.7893 .
C(7) H(85) 3.5160 54604
C(7) H(86) 3.5791 54604
C(7) H(95) 3.2456 54604
C(7) H(97) 3.3232 54604
C(7) H(107) 3.1641 54604
C(7) H(108) 3.5033 54604
C(8) H(11) 3.2061 .
C(8) H(53) 2.7865 .
C(8) H(54) 3.2644 .
C(8) H(58) 3.3434 45503
C(8) H(59) 2.7722 45503
C(8) H(61) 2.7799 45503
C(8) H(62) 3.4012 45503
C(8) H(75) 2.8680 .
C(9) H(12) 2.0400 .
C(9) H(13) 3.1880 .
C(9) H(53) 1.9817 .
C(9) H(54) 1.9887 .
C(9) H(75) 2.8692 .
C(9) H(92) 3.5816 .
C(10) H(10) 2.7073 .
C(10) H(12) 2.6345 .
C(10) H(22) 3.5008 .
C(10) H(75) 3.5406 .
C(11) H(2) 2.6362 .
C(11) H(11) 2.7336 .
C(11) H(30) 3.4916 55502
C(11) H(76) 2.8371 .
C(11) H(91) 3.0461 .
C(11) H(92) 2.6034 .
C(12) H(2) 2.0771 .
C(12) H(11) 2.6750 .
C(12) H(30) 2.9753 55502
C(12) H(51) 2.0610 .
C(12) H(52) 2.0601 .
C(12) H(76) 2.8523 .
C(12) H(78) 3.4242 .
C(13) H(17) 2.6110 .
C(13) H(18) 2.0043 .
C(13) H(19) 3.2812 .
C(13) H(21) 3.2529 .
C(13) H(22) 2.0542 .
C(13) H(43) 3.5792 55502
C(13) H(91) 3.1014 .
C(13) H(93) 2.6676 55502
C(13) H(94) 3.5024 55502
C(13) H(135) 3.4771 55502
C(13) H(142) 3.5052 55502
C(14) H(1) 3.1952 .
C(14) H(11) 2.7068 .
C(14) H(30) 3.0642 55502
C(14) H(51) 2.6242 .
C(14) H(52) 3.2835 .
C(14) H(114) 2.7202 .
C(14) H(115) 3.1265 .
C(14) H(117) 3.2647 .
C(14) H(118) 2.7179 .
C(15) H(4) 3.4030 .
C(15) H(5) 3.2510 .
C(15) H(6) 3.2139 .
C(15) H(45) 2.6826 .
C(15) H(46) 3.2933 .
C(15) H(47) 3.1850 .
C(15) H(48) 2.5722 .
C(15) H(79) 2.5789 .
C(15) H(80) 3.1741 .
C(15) H(81) 2.5788 .
C(15) H(123) 3.4344 55504
C(15) H(128) 3.5458 55504
C(16) H(5) 3.5814 54504
C(16) H(39) 3.5492 55503
C(16) H(99) 3.5260 54504
C(16) H(102) 3.2670 54504
C(16) H(123) 2.7660 .
C(16) H(126) 1.8996 .
C(16) H(127) 1.9501 .
C(16) H(136) 2.3936 .
C(16) H(137) 3.2989 55504
C(17) H(20) 3.3634 55502
C(17) H(70) 3.5498 .
C(17) H(130) 2.0492 .
C(17) H(130) 2.9954 55502
C(17) H(131) 2.1905 .
C(17) H(132) 3.2099 .
C(17) H(132) 2.9493 55502
C(17) H(139) 2.4422 .
C(17) H(142) 2.7385 .
C(18) H(23) 2.6865 .
C(18) H(28) 2.6946 .
C(18) H(43) 2.6335 .
C(18) H(44) 2.7076 .
C(18) H(45) 3.3502 .
C(18) H(91) 3.2378 55502
C(19) H(23) 2.0366 .
C(19) H(24) 3.2872 .
C(19) H(26) 3.2817 .
C(19) H(27) 2.0351 .
C(19) H(32) 3.5917 .
C(19) H(45) 2.9827 .
C(19) H(46) 3.2691 .
C(19) H(94) 3.0291 .
C(19) H(133) 3.4217 .
C(19) H(141) 2.6070 .
C(20) H(1) 3.4333 .
C(20) H(4) 3.2351 .
C(20) H(49) 3.2622 .
C(20) H(50) 2.9275 .
C(20) H(78) 3.1603 .
C(20) H(104) 2.8062 .
C(20) H(105) 3.3874 .
C(20) H(111) 3.1144 .
C(20) H(112) 2.6077 .
C(21) H(10) 2.0526 .
C(21) H(12) 2.8088 .
C(21) H(20) 3.2506 55502
C(21) H(53) 2.0761 .
C(21) H(54) 2.0774 .
C(21) H(75) 3.2987 .
C(22) H(8) 2.5302 .
C(22) H(85) 2.7023 .
C(22) H(86) 3.2958 .
C(22) H(87) 2.7876 .
C(22) H(88) 2.5685 .
C(22) H(89) 3.1953 .
C(22) H(90) 2.5597 .
C(22) H(100) 3.3736 54604
C(22) H(109) 3.1606 54604
C(23) H(8) 2.6935 .
C(23) H(9) 2.6403 .
C(23) H(20) 3.5698 55502
C(23) H(73) 2.5810 .
C(23) H(93) 2.8054 .
C(23) H(94) 2.6476 .
C(24) H(7) 3.2538 .
C(24) H(8) 3.2333 .
C(24) H(23) 3.0642 .
C(24) H(28) 3.3988 .
C(24) H(43) 2.8496 .
C(24) H(44) 2.6887 .
C(24) H(45) 2.5512 .
C(24) H(46) 3.0833 .
C(24) H(73) 3.2416 .
C(24) H(80) 3.5241 .
C(24) H(81) 2.7690 .
C(24) H(93) 3.0059 .
C(24) H(94) 2.4479 .
C(25) H(6) 1.9816 .
C(25) H(7) 2.8176 .
C(25) H(45) 2.0711 .
C(25) H(46) 2.0660 .
C(25) H(81) 3.1995 .
C(25) H(123) 3.5052 55504
C(26) H(17) 3.3470 .
C(26) H(18) 3.2247 .
C(26) H(20) 3.2245 .
C(26) H(21) 2.0458 .
C(26) H(44) 3.3623 55502
C(26) H(54) 3.1398 .
C(26) H(91) 3.2515 .
C(26) H(93) 3.0032 55502
C(26) H(142) 3.5387 55502
C(27) H(4) 3.5799 .
C(27) H(5) 2.0901 .
C(27) H(6) 1.9690 .
C(27) H(95) 2.5381 .
C(27) H(96) 2.5137 .
C(27) H(97) 2.6843 .
C(27) H(98) 3.1855 .
C(27) H(99) 2.6099 .
C(27) H(100) 2.4763 .
C(27) H(101) 2.6269 .
C(27) H(102) 2.7189 .
C(27) H(103) 3.2737 .
C(27) H(128) 2.8612 55504
C(27) H(140) 3.2477 .
C(28) H(44) 2.8040 .
C(28) H(76) 2.7798 .
C(28) H(77) 3.3891 .
C(28) H(80) 3.3901 .
C(28) H(81) 3.3549 .
C(28) H(143) 2.7530 45503
C(29) H(13) 2.0848 .
C(29) H(14) 3.2599 .
C(29) H(16) 3.3126 .
C(29) H(17) 2.1021 .
C(29) H(53) 3.0091 .
C(29) H(54) 3.1332 .
C(29) H(92) 3.1035 .
C(29) H(135) 3.3490 55502
C(29) H(136) 2.5064 55502
C(30) H(19) 3.2207 .
C(30) H(20) 1.9742 .
C(30) H(21) 3.3582 55502
C(30) H(22) 2.0543 .
C(30) H(43) 3.3653 55502
C(30) H(44) 3.1268 55502
C(30) H(130) 3.4384 .
C(30) H(130) 3.1427 55502
C(30) H(142) 3.0626 55502
C(31) H(9) 3.2453 .
C(31) H(12) 3.2127 .
C(31) H(20) 3.2444 55502
C(31) H(53) 2.6056 .
C(31) H(54) 3.1729 .
C(31) H(64) 2.7544 .
C(31) H(65) 2.7054 .
C(31) H(70) 3.5275 .
C(32) H(2) 3.2276 .
C(32) H(11) 2.0412 .
C(32) H(13) 3.4904 .
C(32) H(51) 2.0500 .
C(32) H(52) 2.0507 .
C(32) H(75) 3.3284 .
C(32) H(76) 2.9336 .
C(32) H(91) 3.4793 .
C(32) H(92) 2.6930 .
C(33) H(1) 2.0104 .
C(33) H(2) 2.0374 .
C(33) H(30) 3.4453 55502
C(33) H(113) 3.2992 .
C(33) H(114) 2.6748 .
C(33) H(115) 2.6247 .
C(33) H(116) 3.2915 .
C(33) H(117) 2.6254 .
C(33) H(118) 2.6210 .
C(33) H(119) 2.6238 .
C(33) H(120) 2.7286 .
C(33) H(121) 3.3005 .
C(34) H(14) 2.0135 .
C(34) H(15) 3.2505 .
C(34) H(17) 3.3568 .
C(34) H(53) 2.8791 .
C(34) H(54) 3.4532 .
C(34) H(92) 3.0531 .
C(34) H(102) 3.5109 44503
C(34) H(136) 2.5461 55502
C(35) H(1) 3.1813 .
C(35) H(2) 3.1769 .
C(35) H(3) 3.4825 .
C(35) H(11) 3.5087 .
C(35) H(30) 3.2455 55502
C(35) H(36) 3.5235 56501
C(35) H(49) 2.6061 .
C(35) H(50) 3.2193 .
C(35) H(51) 3.1773 .
C(35) H(52) 2.6454 .
C(35) H(76) 2.5458 .
C(35) H(77) 3.1213 .
C(35) H(78) 2.5444 .
C(36) H(4) 2.6873 .
C(36) H(5) 2.6827 .
C(36) H(37) 3.0904 56502
C(36) H(79) 2.7134 .
C(37) H(33) 2.7861 55502
C(37) H(38) 3.5702 55502
C(37) H(130) 2.6305 .
C(37) H(130) 2.8178 55502
C(37) H(131) 3.4603 .
C(37) H(131) 3.3499 55502
C(37) H(132) 1.9074 .
C(37) H(134) 2.4703 .
C(37) H(134) 3.4078 55502
C(37) H(142) 1.8394 .
C(38) H(8) 2.7373 .
C(38) H(10) 3.2632 .
C(38) H(20) 2.9441 55502
C(38) H(43) 2.6166 .
C(38) H(44) 3.2493 .
C(38) H(68) 2.7462 .
C(38) H(69) 3.2479 .
C(38) H(70) 3.3758 .
C(38) H(71) 2.8032 .
C(39) H(28) 2.0235 .
C(39) H(30) 2.0377 .
C(39) H(31) 3.2365 .
C(39) H(36) 2.9470 56502
C(39) H(51) 3.2172 55502
C(39) H(52) 3.1418 55502
C(39) H(91) 3.5318 55502
C(39) H(125) 3.0221 55504
C(40) H(3) 2.0030 .
C(40) H(4) 2.0747 .
C(40) H(104) 2.6772 .
C(40) H(105) 2.7324 .
C(40) H(106) 3.3049 .
C(40) H(107) 3.2291 .
C(40) H(108) 2.5794 .
C(40) H(109) 2.6012 .
C(40) H(110) 3.2512 .
C(40) H(111) 2.6490 .
C(40) H(112) 2.6063 .
C(41) H(3) 3.2410 .
C(41) H(5) 3.2376 .
C(41) H(47) 3.0213 .
C(41) H(48) 3.2137 .
C(41) H(79) 3.0999 .
C(41) H(105) 3.4799 .
C(41) H(108) 2.5261 .
C(41) H(109) 2.8787 .
C(42) H(4) 2.6406 .
C(42) H(6) 3.2140 .
C(42) H(47) 2.6171 .
C(42) H(48) 3.2615 .
C(42) H(95) 3.0743 .
C(42) H(99) 2.7349 .
C(42) H(100) 2.5283 .
C(42) H(128) 2.5680 55504
C(43) H(33) 2.0177 .
C(43) H(34) 3.2628 .
C(43) H(36) 3.2484 .
C(43) H(37) 2.0530 .
C(43) H(38) 2.6778 .
C(44) H(20) 3.1008 55502
C(44) H(130) 2.5326 55502
C(44) H(132) 2.2411 55502
C(44) H(134) 1.9660 .
C(44) H(139) 3.0759 55502
C(44) H(142) 3.3351 .
C(44) H(142) 2.6802 55502
C(45) H(17) 2.6995 .
C(45) H(19) 2.0766 .
C(45) H(20) 3.2361 .
C(45) H(22) 3.2339 .
C(45) H(43) 3.1865 55502
C(45) H(93) 3.1161 55502
C(45) H(94) 3.3433 55502
C(45) H(135) 3.0612 55502
C(45) H(142) 2.9887 55502
C(46) H(17) 3.2041 55502
C(46) H(33) 3.1109 55502
C(46) H(130) 2.6919 .
C(46) H(130) 1.9736 55502
C(46) H(131) 2.0253 55502
C(46) H(134) 2.8395 55502
C(46) H(139) 1.6420 .
C(46) H(142) 1.3297 .
C(47) H(4) 2.5564 .
C(47) H(5) 2.0626 .
C(47) H(47) 2.0294 .
C(47) H(48) 2.0338 .
C(47) H(79) 2.8892 .
C(47) H(81) 3.4472 .
C(47) H(126) 3.5333 55504
C(47) H(128) 3.0044 55504
C(48) H(2) 3.2053 .
C(48) H(3) 2.7399 .
C(48) H(35) 3.4994 56501
C(48) H(49) 3.1973 .
C(48) H(50) 2.5696 .
C(48) H(115) 3.5675 .
C(48) H(117) 3.3789 .
C(48) H(119) 2.8575 .
C(48) H(120) 2.7574 .
C(49) H(1) 1.9764 .
C(49) H(3) 2.6221 .
C(49) H(36) 3.4656 56501
C(49) H(49) 2.0342 .
C(49) H(50) 2.0176 .
C(49) H(78) 3.0551 .
C(50) H(124) 2.0731 .
C(50) H(125) 2.0521 .
C(50) H(126) 2.5124 .
C(50) H(128) 3.2778 .
C(50) H(133) 3.3679 .
C(50) H(135) 1.8056 .
C(50) H(136) 3.0087 .
C(51) H(49) 3.1480 .
C(51) H(52) 2.9235 .
C(51) H(74) 2.6302 .
C(51) H(75) 3.5455 .
C(51) H(79) 3.2262 .
C(51) H(80) 3.4058 .
C(51) H(143) 3.2353 45503
C(52) H(1) 2.6218 .
C(52) H(3) 2.6220 .
C(52) H(78) 2.9985 .
C(53) H(3) 2.6152 .
C(53) H(4) 2.7026 .
C(53) H(104) 2.0603 .
C(53) H(105) 2.0751 .
C(53) H(106) 2.0719 .
C(53) H(107) 2.0125 .
C(53) H(108) 2.0104 .
C(53) H(109) 1.9877 .
C(53) H(110) 2.0015 .
C(53) H(111) 1.9766 .
C(53) H(112) 1.9894 .
C(54) H(1) 3.4723 .
C(54) H(3) 1.9989 .
C(54) H(42) 3.3413 56502
C(54) H(49) 2.0599 .
C(54) H(50) 2.0555 .
C(54) H(78) 2.7118 .
C(55) H(3) 3.2079 .
C(55) H(4) 3.2432 .
C(55) H(37) 3.4692 56502
C(55) H(42) 3.0671 56502
C(55) H(47) 2.8502 .
C(55) H(48) 2.6422 .
C(55) H(49) 2.6198 .
C(55) H(50) 3.0033 .
C(55) H(78) 2.9659 .
C(55) H(79) 3.1721 .
C(56) H(4) 2.0393 .
C(56) H(5) 3.3203 .
C(56) H(47) 2.0454 .
C(56) H(48) 2.0460 .
C(56) H(78) 3.4640 .
C(56) H(79) 2.6465 .
C(57) H(8) 3.4849 .
C(57) H(9) 3.2413 .
C(57) H(10) 3.3025 .
C(57) H(12) 3.5134 .
C(57) H(20) 3.1141 55502
C(57) H(21) 3.1805 55502
C(57) H(43) 3.1932 .
C(57) H(44) 2.5778 .
C(57) H(53) 3.3491 .
C(57) H(54) 2.8143 .
C(57) H(73) 2.5545 .
C(57) H(74) 3.1513 .
C(57) H(75) 2.5476 .
C(58) H(8) 2.6021 .
C(58) H(9) 2.0280 .
C(58) H(20) 2.9205 55502
C(58) H(21) 3.5778 55502
C(58) H(43) 2.0207 .
C(58) H(44) 2.0177 .
C(58) H(73) 2.7667 .
C(58) H(75) 3.3431 .
C(59) H(9) 1.9981 .
C(59) H(10) 2.0819 .
C(59) H(20) 3.0869 55502
C(59) H(64) 2.6992 .
C(59) H(65) 2.6960 .
C(59) H(66) 3.3228 .
C(59) H(67) 3.3865 .
C(59) H(68) 2.7549 .
C(59) H(69) 2.7610 .
C(59) H(70) 2.7668 .
C(59) H(71) 2.7311 .
C(59) H(72) 3.3872 .
C(60) H(11) 2.6501 54503
C(60) H(12) 2.6368 54503
C(60) H(55) 2.0671 .
C(60) H(56) 2.0473 .
C(60) H(57) 2.0482 .
C(60) H(58) 2.1498 .
C(60) H(59) 2.1492 .
C(60) H(60) 2.1652 .
C(60) H(61) 2.0902 .
C(60) H(62) 2.0870 .
C(60) H(63) 2.0902 .
C(61) H(38) 3.3045 .
C(61) H(40) 3.3254 .
C(61) H(41) 2.1331 .
C(61) H(47) 3.3451 54502
C(61) H(134) 3.0277 55502
C(62) H(13) 3.4202 55502
C(62) H(102) 3.1645 54504
C(62) H(122) 3.2903 .
C(62) H(123) 2.6970 .
C(62) H(126) 2.8258 .
C(62) H(127) 3.2794 .
C(62) H(128) 2.0918 .
C(62) H(129) 2.0769 .
C(62) H(135) 2.4997 .
C(63) H(13) 2.0354 .
C(63) H(15) 2.0326 .
C(63) H(16) 3.3056 .
C(63) H(53) 2.8828 .
C(63) H(101) 3.2771 44503
C(63) H(102) 3.4034 44503
C(63) H(136) 3.2478 55502
C(64) H(38) 3.4220 55503
C(64) H(39) 3.4842 55503
C(64) H(47) 3.5896 54504
C(64) H(123) 2.7203 .
C(64) H(125) 3.1172 .
C(64) H(128) 1.9588 .
C(64) H(129) 1.9216 .
C(64) H(133) 3.2932 .
C(64) H(136) 3.4709 .
C(64) H(141) 2.5018 .
C(65) H(32) 3.2963 .
C(65) H(123) 3.2499 .
C(65) H(124) 3.2884 .
C(65) H(125) 2.8642 .
C(65) H(126) 2.0506 .
C(65) H(127) 2.0428 .
C(65) H(128) 3.3013 .
C(65) H(129) 2.8609 .
C(65) H(133) 2.2062 .
C(65) H(135) 3.4272 .
C(65) H(141) 1.3198 .
C(66) H(8) 2.0074 .
C(66) H(9) 3.2390 .
C(66) H(43) 2.0624 .
C(66) H(44) 2.0697 .
C(66) H(73) 2.6066 .
C(66) H(81) 3.2930 .
C(66) H(93) 3.3450 .
C(66) H(94) 2.7713 .
C(67) H(7) 3.2625 .
C(67) H(9) 3.1987 .
C(67) H(43) 3.0820 .
C(67) H(44) 3.2289 .
C(67) H(73) 3.0404 .
C(67) H(82) 2.6678 .
C(67) H(83) 2.8769 .
C(67) H(87) 3.4719 .
C(68) H(7) 2.0544 .
C(68) H(8) 2.0460 .
C(68) H(82) 2.6563 .
C(68) H(83) 2.6542 .
C(68) H(84) 3.2815 .
C(68) H(85) 3.3127 .
C(68) H(86) 2.6301 .
C(68) H(87) 2.7052 .
C(68) H(88) 2.7432 .
C(68) H(89) 2.6969 .
C(68) H(90) 3.3530 .
C(69) H(6) 3.5223 .
C(69) H(8) 3.2595 .
C(69) H(45) 3.2851 .
C(69) H(46) 2.7962 .
C(69) H(81) 3.2965 .
C(69) H(86) 2.7315 .
C(69) H(87) 3.3629 .
C(69) H(88) 3.2453 .
C(69) H(89) 2.7050 .
C(70) H(6) 3.5647 .
C(70) H(7) 2.0448 .
C(70) H(23) 3.3398 .
C(70) H(45) 2.0298 .
C(70) H(46) 2.0224 .
C(70) H(81) 2.8101 .
C(70) H(94) 3.5316 .
C(71) H(6) 2.6493 .
C(71) H(7) 2.6438 .
C(71) H(28) 3.5759 .
C(71) H(81) 3.2865 .
C(72) H(5) 3.2197 .
C(72) H(7) 2.9428 .
C(72) H(45) 3.2279 .
C(72) H(46) 2.6242 .
C(72) H(95) 3.5115 .
C(72) H(96) 2.5913 .
C(72) H(97) 3.1645 .
C(72) H(101) 2.7277 .
C(72) H(102) 3.3103 .
C(72) H(128) 3.3463 55504
C(73) H(28) 3.2790 .
C(73) H(45) 3.4496 .
C(73) H(48) 2.8981 .
C(73) H(73) 3.2440 .
C(73) H(74) 3.3777 .
C(73) H(77) 3.3910 .
C(73) H(78) 3.2955 .
C(74) H(27) 2.6716 .
C(74) H(28) 2.0354 .
C(74) H(29) 3.1823 .
C(74) H(31) 3.2663 .
C(74) H(32) 2.0905 .
C(74) H(45) 3.5646 .
C(74) H(51) 3.5505 55502
C(74) H(91) 2.7049 55502
C(74) H(92) 3.2568 55502
C(74) H(93) 3.1714 .
C(75) H(27) 3.4852 .
C(75) H(29) 1.9895 .
C(75) H(30) 3.2530 .
C(75) H(32) 3.2969 .
C(75) H(45) 3.1628 .
C(75) H(51) 3.5835 55502
C(75) H(52) 3.5049 55502
C(75) H(91) 2.8606 55502
C(75) H(93) 3.3047 .
C(76) H(17) 3.4655 .
C(76) H(18) 2.0535 .
C(76) H(20) 2.0280 .
C(76) H(21) 3.1993 .
C(76) H(43) 2.9158 55502
C(76) H(71) 3.5662 55502
C(76) H(142) 2.3895 55502
C(77) H(13) 3.2638 .
C(77) H(14) 2.0246 .
C(77) H(16) 2.0730 .
C(77) H(17) 3.3104 .
C(77) H(53) 2.9872 .
C(78) H(13) 3.3758 .
C(78) H(15) 3.2988 .
C(78) H(16) 2.0551 .
C(78) H(18) 3.5061 .
C(78) H(26) 3.3963 44503
C(78) H(53) 3.1380 .
C(78) H(54) 3.4198 .
C(78) H(135) 3.4392 55502
C(78) H(136) 3.2848 55502
C(79) H(18) 3.2360 .
C(79) H(19) 2.0490 .
C(79) H(21) 1.9605 .
C(79) H(22) 3.2208 .
C(79) H(43) 3.0030 55502
C(79) H(44) 3.3402 55502
C(79) H(130) 3.0454 55502
C(79) H(142) 2.4724 55502
C(80) H(14) 3.2575 .
C(80) H(15) 2.0453 .
C(80) H(17) 2.0940 .
C(80) H(25) 3.4454 44503
C(80) H(26) 3.2669 44503
C(80) H(53) 3.1257 .
C(81) H(27) 3.4756 .
C(81) H(29) 3.2052 .
C(81) H(30) 2.0715 .
C(81) H(32) 2.0541 .
C(81) H(51) 2.7945 55502
C(81) H(124) 3.3113 55504
C(81) H(125) 3.5630 55504
C(81) H(138) 2.9935 55504
C(82) H(27) 2.6737 .
C(82) H(28) 3.2997 .
C(82) H(30) 3.2808 .
C(82) H(31) 2.0272 .
C(82) H(51) 3.1739 55502
C(82) H(91) 3.3329 55502
C(82) H(92) 3.2134 55502
C(82) H(138) 3.3258 55504
C(83) H(33) 3.2309 .
C(83) H(35) 3.3486 .
C(83) H(36) 2.0522 .
C(83) H(38) 3.4535 .
C(83) H(47) 3.4731 54502
C(83) H(48) 3.0287 54502
C(83) H(49) 3.1745 54501
C(84) H(34) 2.0706 .
C(84) H(35) 3.2612 .
C(84) H(37) 3.2398 .
C(84) H(38) 2.8227 .
C(84) H(132) 3.1488 55502
C(84) H(139) 3.0387 55502
C(85) H(37) 2.8253 .
C(85) H(42) 2.6881 .
C(85) H(49) 2.5936 54502
C(85) H(50) 3.0029 54502
C(86) H(23) 3.2573 .
C(86) H(25) 3.1899 .
C(86) H(26) 2.0534 .
C(86) H(32) 3.4319 .
C(86) H(45) 3.2109 .
C(86) H(46) 3.3770 .
C(86) H(122) 3.2428 55504
C(86) H(141) 2.7296 .
C(87) H(28) 3.2456 .
C(87) H(29) 1.9707 .
C(87) H(31) 2.0584 .
C(87) H(32) 3.2866 .
C(87) H(36) 3.0869 56502
C(87) H(51) 2.8338 55502
C(87) H(52) 3.3123 55502
C(87) H(124) 3.0815 55504
C(87) H(125) 2.7215 55504
C(88) H(16) 3.5593 55503
C(88) H(24) 3.2532 .
C(88) H(25) 1.9640 .
C(88) H(27) 2.0379 .
C(88) H(34) 3.2637 55503
C(88) H(46) 3.2906 .
C(88) H(122) 3.4685 55504
C(88) H(141) 3.3116 .
C(89) H(29) 3.1928 54502
C(89) H(30) 3.3733 54502
C(89) H(34) 3.2060 .
C(89) H(35) 2.1127 .
C(89) H(37) 2.0780 .
C(89) H(49) 3.0254 54501
C(89) H(50) 3.3140 54501
C(89) H(125) 2.9847 44503
C(89) H(126) 3.3649 44503
C(89) H(133) 3.2818 44503
C(90) H(33) 3.2382 .
C(90) H(34) 1.9421 .
C(90) H(36) 2.0916 .
C(90) H(37) 3.3615 .
C(90) H(49) 3.5360 54501
C(90) H(50) 3.1486 54501
C(90) H(125) 3.1629 44503
C(90) H(133) 2.5630 44503
C(90) H(141) 2.9496 44503
C(91) H(38) 2.0501 .
C(91) H(39) 3.3230 .
C(91) H(41) 3.3357 .
C(91) H(42) 2.1040 .
C(91) H(47) 3.0299 54502
C(91) H(134) 3.1124 55502
C(91) H(139) 3.4628 55502
C(92) H(33) 3.5808 .
C(92) H(39) 2.1081 .
C(92) H(40) 3.2568 .
C(92) H(42) 3.3470 .
C(92) H(47) 2.9026 54502
C(92) H(127) 2.9488 44503
C(92) H(139) 3.3499 55502
C(93) H(16) 3.5331 55503
C(93) H(23) 3.3175 .
C(93) H(24) 2.0743 .
C(93) H(26) 1.9816 .
C(93) H(27) 3.1948 .
C(93) H(34) 2.9518 55503
C(93) H(46) 3.0809 .
C(94) H(24) 2.0998 .
C(94) H(25) 3.2874 .
C(94) H(27) 3.2471 .
C(94) H(45) 3.2392 .
C(94) H(46) 3.0051 .
C(94) H(94) 2.8759 .
C(94) H(133) 3.1972 .
C(94) H(141) 3.1285 .
C(95) H(23) 2.1090 .
C(95) H(25) 2.0589 .
C(95) H(26) 3.2659 .
C(95) H(34) 3.4017 55503
C(95) H(46) 2.9742 .
C(95) H(141) 3.5904 .
C(96) H(5) 3.4431 54502
C(96) H(38) 2.1281 .
C(96) H(40) 1.9316 .
C(96) H(41) 3.2060 .
C(96) H(47) 3.0100 54502
C(96) H(72) 3.2257 55502
C(96) H(127) 3.0913 44503
C(96) H(137) 3.2468 55502
C(97) H(33) 2.0896 .
C(97) H(35) 1.9702 .
C(97) H(36) 3.1827 .
C(97) H(50) 3.3001 54501
C(97) H(133) 3.3387 44503
C(97) H(141) 2.9830 44503
C(98) H(7) 2.6975 .
C(98) H(8) 2.6954 .
C(98) H(82) 1.9641 .
C(98) H(83) 1.9716 .
C(98) H(84) 1.9733 .
C(98) H(85) 2.0720 .
C(98) H(86) 2.0571 .
C(98) H(87) 2.0615 .
C(98) H(88) 2.1194 .
C(98) H(89) 2.1060 .
C(98) H(90) 2.1209 .
C(99) H(10) 2.4775 .
C(99) H(67) 2.7451 .
C(99) H(68) 3.3761 .
C(99) H(69) 2.8219 .
C(99) H(70) 2.6659 .
C(99) H(71) 3.3021 .
C(99) H(72) 2.6772 .
C(100) H(9) 2.9127 .
C(100) H(19) 3.4690 55502
C(100) H(40) 3.5644 55502
C(100) H(64) 3.2850 .
C(100) H(65) 2.6156 .
C(100) H(66) 2.5975 .
C(100) H(67) 2.7560 .
C(100) H(68) 2.7306 .
C(100) H(69) 3.3998 .
C(101) H(5) 3.3012 54502
C(101) H(38) 3.2682 .
C(101) H(39) 1.9991 .
C(101) H(41) 2.0247 .
C(101) H(42) 3.3617 .
C(101) H(47) 3.2962 54502
C(101) H(70) 3.3902 55502
C(101) H(72) 2.6737 55502
C(102) H(11) 2.4950 54503
C(102) H(57) 3.4391 65602
C(102) H(58) 2.6635 .
C(102) H(59) 3.3252 .
C(102) H(60) 2.6759 .
C(102) H(61) 3.3374 .
C(102) H(62) 2.7049 .
C(102) H(63) 2.6817 .
C(102) H(104) 3.3436 54503
C(102) H(106) 3.5909 54503
C(102) H(113) 3.5395 54604
C(102) H(114) 3.2226 54604
C(103) H(12) 2.7789 54503
C(103) H(55) 2.6490 .
C(103) H(56) 3.3423 .
C(103) H(57) 2.6782 .
C(103) H(58) 3.2543 65602
C(103) H(61) 2.7722 .
C(103) H(62) 3.4006 .
C(103) H(63) 2.7077 .
C(103) H(98) 3.4212 64602
C(103) H(103) 3.1398 64602
C(104) H(12) 2.9618 54503
C(104) H(55) 2.6427 .
C(104) H(56) 2.6464 .
C(104) H(57) 3.2984 .
C(104) H(58) 3.3901 .
C(104) H(59) 2.7838 .
C(104) H(60) 2.7415 .
C(104) H(87) 3.5028 54503
C(104) H(98) 3.2210 64602
C(104) H(105) 3.4441 54503
C(105) H(6) 2.8182 .
C(105) H(14) 3.2215 55503
C(105) H(60) 3.4991 66602
C(105) H(95) 3.3076 .
C(105) H(96) 2.5767 .
C(105) H(97) 2.8606 .
C(105) H(98) 2.4413 .
C(105) H(99) 2.4446 .
C(105) H(100) 3.0973 .
C(105) H(128) 3.5498 55504
C(105) H(136) 3.5662 55504
C(105) H(140) 2.7253 .
C(106) H(3) 2.6424 .
C(106) H(104) 2.3531 .
C(106) H(105) 3.0811 .
C(106) H(106) 2.3494 .
C(106) H(107) 2.5282 .
C(106) H(108) 3.1898 .
C(106) H(109) 2.5081 .
C(106) H(113) 3.3981 55602
C(106) H(121) 3.5584 55602
C(107) H(5) 2.4273 .
C(107) H(63) 3.5480 66602
C(107) H(84) 3.5488 55604
C(107) H(95) 2.0308 .
C(107) H(96) 3.2217 .
C(107) H(97) 2.7842 .
C(107) H(101) 3.0851 .
C(107) H(102) 2.4585 .
C(107) H(103) 2.4587 .
C(107) H(140) 2.0233 .
C(108) H(21) 3.3922 54503
C(108) H(21) 3.3922 54504
C(108) H(22) 3.1427 54503
C(108) H(22) 3.1427 54504
C(108) H(74) 3.4171 54503
C(108) H(74) 3.4171 54504
C(108) H(143) 1.3731 .
C(108) H(143) 1.3731 65502
C(109) H(2) 2.7515 .
C(109) H(55) 3.2802 55604
C(109) H(115) 2.9338 55602
C(109) H(116) 2.7019 .
C(109) H(117) 3.3219 .
C(109) H(118) 2.6321 .
C(109) H(119) 2.3411 .
C(109) H(120) 3.0905 .
C(109) H(121) 2.3346 .
C(110) H(39) 3.2203 .
C(110) H(40) 2.0055 .
C(110) H(42) 2.1855 .
C(110) H(47) 3.4368 54502
C(110) H(66) 3.5773 55502
C(110) H(70) 3.4134 55502
C(110) H(72) 3.0261 55502
C(110) H(90) 3.3503 44403
C(111) H(35) 3.1776 55503
C(111) H(122) 3.2544 .
C(111) H(123) 2.9528 .
C(111) H(124) 2.0169 .
C(111) H(125) 2.0192 .
C(111) H(126) 2.5529 .
C(111) H(127) 3.1847 .
C(111) H(135) 2.7134 .
C(111) H(141) 1.9278 .
C(112) H(18) 3.3787 55502
C(112) H(122) 1.9672 .
C(112) H(123) 1.9554 .
C(112) H(124) 2.9197 .
C(112) H(125) 3.2065 .
C(112) H(126) 2.9415 .
C(112) H(128) 2.9751 .
C(112) H(129) 3.3511 .
C(112) H(136) 1.7035 .
C(113) H(13) 2.8679 .
C(113) H(22) 2.7728 .
C(113) H(51) 2.7201 .
C(113) H(52) 2.7807 .
C(113) H(54) 3.3979 .
C(113) H(93) 3.2836 55502
C(114) H(30) 3.1867 54504
C(114) H(35) 3.5034 55503
C(114) H(36) 3.5791 55503
C(114) H(122) 1.9420 .
C(114) H(123) 1.9764 .
C(114) H(126) 2.6010 .
C(114) H(133) 1.9864 .
C(114) H(135) 2.2712 .
C(114) H(141) 3.2935 .
C(115) H(3) 2.9590 .
C(115) H(56) 2.9744 45503
C(115) H(62) 3.2216 45503
C(115) H(107) 2.6682 .
C(115) H(108) 2.8851 .
C(115) H(109) 3.3172 .
C(115) H(110) 2.2436 .
C(115) H(111) 3.0061 .
C(115) H(112) 2.2598 .
C(116) H(7) 2.9143 .
C(116) H(67) 3.0492 55604
C(116) H(82) 2.7791 .
C(116) H(83) 3.3010 .
C(116) H(84) 2.6533 .
C(116) H(88) 3.2258 .
C(116) H(89) 2.5137 .
C(116) H(90) 2.5575 .
C(117) H(7) 2.7873 .
C(117) H(41) 3.4028 55603
C(117) H(66) 3.2824 55604
C(117) H(82) 3.2105 .
C(117) H(83) 2.5038 .
C(117) H(84) 2.4932 .
C(117) H(85) 2.5256 .
C(117) H(86) 2.5358 .
C(117) H(87) 3.2457 .
C(118) H(4) 2.4608 .
C(118) H(67) 3.4298 55604
C(118) H(68) 3.3352 55604
C(118) H(83) 3.5350 55604
C(118) H(104) 3.1244 .
C(118) H(105) 2.5065 .
C(118) H(106) 2.4854 .
C(118) H(109) 1.3404 .
C(118) H(110) 2.5789 .
C(118) H(111) 2.7032 .
C(118) H(112) 3.1965 .
C(119) H(1) 2.5728 .
C(119) H(113) 2.3577 .
C(119) H(114) 3.0784 .
C(119) H(115) 2.3563 .
C(119) H(116) 2.9119 .
C(119) H(117) 3.0621 .
C(119) H(118) 3.4603 .
C(119) H(119) 3.4765 55602
C(120) H(2) 2.9107 .
C(120) H(31) 3.5815 55502
C(120) H(113) 2.7414 .
C(120) H(114) 2.5686 .
C(120) H(115) 3.3269 .
C(120) H(119) 3.4895 .
C(120) H(120) 2.9869 .
C(120) H(121) 2.9392 .
C(121) H(5) 3.4086 .
C(121) H(6) 3.3348 .
C(121) H(69) 2.6810 55604
C(121) H(96) 1.7309 .
C(121) H(98) 2.0050 .
C(121) H(99) 2.8066 .
C(121) H(100) 1.9539 .
C(121) H(101) 2.9462 .
C(121) H(102) 3.2922 .
C(121) H(103) 2.6406 .
C(122) H(31) 3.0192 54504
C(122) H(32) 3.3789 54504
C(122) H(39) 3.0425 55502
C(122) H(99) 3.5838 54501
C(122) H(118) 3.5739 54503
C(122) H(129) 3.1234 54504
B(1) H(16) 3.3483 .
B(1) H(25) 3.4999 44503
B(1) H(34) 3.3759 .
B(2) H(18) 3.5450 55502
B(2) H(19) 2.9751 55502
B(2) H(27) 3.1251 54504
B(2) H(32) 3.5824 54504
B(2) H(38) 3.1268 55502
B(2) H(39) 3.3570 55502
B(2) H(138) 3.5303 .
B(2) H(139) 3.4644 .
H(1) F(8) 3.4571 56501
H(1) F(9) 3.3434 56501
H(1) F(12) 3.2520 56501
H(2) Cl(3) 3.2908 45503
H(3) F(12) 3.3071 56501
H(5) C(16) 3.5814 55504
H(5) C(96) 3.4431 56502
H(5) C(101) 3.3012 56502
H(10) C(21) 2.0526 .
H(11) C(60) 2.6501 45503
H(11) C(102) 2.4950 45503
H(12) C(21) 2.8088 .
H(12) C(60) 2.6368 45503
H(12) C(103) 2.7789 45503
H(12) C(104) 2.9618 45503
H(13) C(62) 3.4202 55502
H(14) C(105) 3.2215 44503
H(16) C(88) 3.5593 44503
H(16) C(93) 3.5331 44503
H(17) C(46) 3.2041 55502
H(18) Ir(1) 3.0386 55502
H(18) F(3) 2.8236 55502
H(18) C(112) 3.3787 55502
H(18) B(2) 3.5450 55502
H(19) F(1) 2.9448 55502
H(19) F(3) 3.2722 55502
H(19) F(4) 2.3217 55502
H(19) C(100) 3.4690 55502
H(19) B(2) 2.9751 55502
H(20) C(17) 3.3634 55502
H(20) C(21) 3.2506 55502
H(20) C(23) 3.5698 55502
H(20) C(31) 3.2444 55502
H(20) C(38) 2.9441 55502
H(20) C(44) 3.1008 55502
H(20) C(57) 3.1141 55502
H(20) C(58) 2.9205 55502
H(20) C(59) 3.0869 55502
H(21) O(2) 3.0329 55502
H(21) C(30) 3.3582 55502
H(21) C(57) 3.1805 55502
H(21) C(58) 3.5778 55502
H(21) C(108) 3.3922 45503
H(22) Cl(1) 3.2597 55504
H(22) C(108) 3.1427 45503
H(25) F(9) 3.0048 55503
H(25) C(80) 3.4454 55503
H(25) B(1) 3.4999 55503
H(26) F(1) 3.2611 55504
H(26) F(3) 3.0383 55504
H(26) C(78) 3.3963 55503
H(26) C(80) 3.2669 55503
H(27) F(1) 3.5811 55504
H(27) F(2) 2.8979 55504
H(27) F(3) 2.5239 55504
H(27) B(2) 3.1251 55504
H(29) O(33) 3.4285 55502
H(29) C(89) 3.1928 56502
H(30) C(11) 3.4916 55502
H(30) C(12) 2.9753 55502
H(30) C(14) 3.0642 55502
H(30) C(33) 3.4453 55502
H(30) C(35) 3.2455 55502
H(30) C(89) 3.3733 56502
H(30) C(114) 3.1867 55504
H(31) Cl(3) 3.3093 55504
H(31) F(2) 3.5176 55504
H(31) F(3) 3.5286 55504
H(31) C(120) 3.5815 55502
H(31) C(122) 3.0192 55504
H(32) F(2) 2.5442 55504
H(32) F(3) 3.5660 55504
H(32) C(122) 3.3789 55504
H(32) B(2) 3.5824 55504
H(33) F(1) 3.1879 55502
H(33) C(37) 2.7861 55502
H(33) C(46) 3.1109 55502
H(33) C(92) 3.5808 .
H(34) F(8) 3.3090 .
H(34) C(84) 2.0706 .
H(34) C(88) 3.2637 44503
H(34) C(93) 2.9518 44503
H(34) C(95) 3.4017 44503
H(35) C(48) 3.4994 54501
H(35) C(84) 3.2612 .
H(35) C(111) 3.1776 44503
H(35) C(114) 3.5034 44503
H(36) O(33) 3.5911 54501
H(36) C(35) 3.5235 54501
H(36) C(39) 2.9470 54502
H(36) C(49) 3.4656 54501
H(36) C(87) 3.0869 54502
H(36) C(114) 3.5791 44503
H(37) O(1) 2.2870 54502
H(37) C(36) 3.0904 54502
H(37) C(55) 3.4692 54502
H(37) C(84) 3.2398 .
H(37) C(85) 2.8253 .
H(38) F(1) 2.6541 55502
H(38) F(2) 2.8622 55502
H(38) F(4) 3.3711 55502
H(38) C(37) 3.5702 55502
H(38) C(64) 3.4220 44503
H(38) C(84) 2.8227 .
H(38) B(2) 3.1268 55502
H(39) Cl(2) 3.4632 55502
H(39) F(2) 2.7023 55502
H(39) F(4) 2.9741 55502
H(39) C(16) 3.5492 44503
H(39) C(64) 3.4842 44503
H(39) C(92) 2.1081 .
H(39) C(110) 3.2203 .
H(39) C(122) 3.0425 55502
H(39) B(2) 3.3570 55502
H(40) Cl(2) 3.3281 55502
H(40) C(92) 3.2568 .
H(40) C(100) 3.5644 55502
H(40) C(110) 2.0055 .
H(41) C(117) 3.4028 44403
H(42) F(8) 2.4693 55502
H(42) F(12) 3.2332 55502
H(42) F(13) 3.2388 55502
H(42) O(1) 3.1801 54502
H(42) C(54) 3.3413 54502
H(42) C(55) 3.0671 54502
H(42) C(85) 2.6881 .
H(42) C(92) 3.3470 .
H(42) C(110) 2.1855 .
H(43) C(13) 3.5792 55502
H(43) C(30) 3.3653 55502
H(43) C(45) 3.1865 55502
H(43) C(76) 2.9158 55502
H(43) C(79) 3.0030 55502
H(44) C(26) 3.3623 55502
H(44) C(30) 3.1268 55502
H(44) C(79) 3.3402 55502
H(47) C(61) 3.3451 56502
H(47) C(64) 3.5896 55504
H(47) C(83) 3.4731 56502
H(47) C(91) 3.0299 56502
H(47) C(92) 2.9026 56502
H(47) C(96) 3.0100 56502
H(47) C(101) 3.2962 56502
H(47) C(110) 3.4368 56502
H(48) C(83) 3.0287 56502
H(49) C(83) 3.1745 56501
H(49) C(85) 2.5936 56502
H(49) C(89) 3.0254 56501
H(49) C(90) 3.5360 56501
H(50) F(8) 2.4604 56501
H(50) F(9) 3.5979 56501
H(50) F(12) 3.1844 56501
H(50) F(13) 3.5894 56501
H(50) C(85) 3.0029 56502
H(50) C(89) 3.3140 56501
H(50) C(90) 3.1486 56501
H(50) C(97) 3.3001 56501
H(51) C(39) 3.2172 55502
H(51) C(74) 3.5505 55502
H(51) C(75) 3.5835 55502
H(51) C(81) 2.7945 55502
H(51) C(82) 3.1739 55502
H(51) C(87) 2.8338 55502
H(52) Cl(1) 3.4268 55504
H(52) C(39) 3.1418 55502
H(52) C(75) 3.5049 55502
H(52) C(87) 3.3123 55502
H(53) C(21) 2.0761 .
H(54) C(21) 2.0774 .
H(55) Cl(3) 3.5083 65602
H(55) C(3) 3.4050 54503
H(55) C(109) 3.2802 54604
H(56) C(2) 2.7926 54503
H(56) C(3) 2.7758 54503
H(56) C(115) 2.9744 54503
H(57) C(2) 2.8823 54503
H(57) C(3) 2.7783 54503
H(57) C(102) 3.4391 65602
H(58) C(3) 2.8432 54503
H(58) C(8) 3.3434 54503
H(58) C(103) 3.2543 65602
H(59) C(3) 2.7859 54503
H(59) C(8) 2.7722 54503
H(60) Cl(3) 3.3725 65602
H(60) C(3) 3.4454 54503
H(60) C(105) 3.4991 64602
H(61) C(3) 2.6729 54503
H(61) C(8) 2.7799 54503
H(62) C(2) 3.4243 54503
H(62) C(3) 2.7229 54503
H(62) C(8) 3.4012 54503
H(62) C(115) 3.2216 54503
H(63) Cl(2) 3.2768 65602
H(63) C(3) 3.3504 54503
H(63) C(107) 3.5480 64602
H(66) C(110) 3.5773 55502
H(66) C(117) 3.2824 54604
H(67) C(116) 3.0492 54604
H(67) C(118) 3.4298 54604
H(68) C(118) 3.3352 54604
H(69) C(121) 2.6810 54604
H(70) C(101) 3.3902 55502
H(70) C(110) 3.4134 55502
H(71) C(76) 3.5662 55502
H(72) C(96) 3.2257 55502
H(72) C(101) 2.6737 55502
H(72) C(110) 3.0261 55502
H(74) Cl(1) 3.2712 45503
H(74) C(108) 3.4171 45503
H(75) C(21) 3.2987 .
H(77) Cl(1) 3.3344 45503
H(77) Cl(1) 3.3405 55504
H(80) Cl(1) 3.1557 45503
H(83) C(118) 3.5350 54604
H(84) C(107) 3.5488 54604
H(85) C(7) 3.5160 55604
H(86) C(7) 3.5791 55604
H(87) C(104) 3.5028 45503
H(90) C(110) 3.3503 55603
H(91) Cl(1) 3.3596 55504
H(91) P(5) 3.1537 55502
H(91) C(18) 3.2378 55502
H(91) C(39) 3.5318 55502
H(91) C(74) 2.7049 55502
H(91) C(75) 2.8606 55502
H(91) C(82) 3.3329 55502
H(92) Ir(1) 3.5691 55502
H(92) C(74) 3.2568 55502
H(92) C(82) 3.2134 55502
H(93) P(3) 3.0982 55502
H(93) C(13) 2.6676 55502
H(93) C(26) 3.0032 55502
H(93) C(45) 3.1161 55502
H(93) C(113) 3.2836 55502
H(94) C(13) 3.5024 55502
H(94) C(45) 3.3433 55502
H(95) C(7) 3.2456 55604
H(97) C(7) 3.3232 55604
H(98) C(103) 3.4212 66602
H(98) C(104) 3.2210 66602
H(99) C(16) 3.5260 55504
H(99) C(122) 3.5838 56501
H(100) C(22) 3.3736 55604
H(101) C(63) 3.2771 55503
H(102) C(16) 3.2670 55504
H(102) C(34) 3.5109 55503
H(102) C(62) 3.1645 55504
H(102) C(63) 3.4034 55503
H(103) C(103) 3.1398 66602
H(104) C(102) 3.3436 45503
H(105) C(104) 3.4441 45503
H(106) C(102) 3.5909 45503
H(107) C(7) 3.1641 55604
H(108) C(7) 3.5033 55604
H(109) C(22) 3.1606 55604
H(113) C(102) 3.5395 55604
H(113) C(106) 3.3981 55602
H(114) C(102) 3.2226 55604
H(115) C(109) 2.9338 55602
H(118) Cl(3) 3.5883 45503
H(118) C(122) 3.5739 45503
H(119) C(119) 3.4765 55602
H(120) F(9) 3.4666 56501
H(121) C(106) 3.5584 55602
H(122) C(86) 3.2428 54504
H(122) C(88) 3.4685 54504
H(122) C(114) 1.9420 .
H(123) C(15) 3.4344 54504
H(123) C(25) 3.5052 54504
H(123) C(114) 1.9764 .
H(124) C(81) 3.3113 54504
H(124) C(87) 3.0815 54504
H(125) C(39) 3.0221 54504
H(125) C(81) 3.5630 54504
H(125) C(87) 2.7215 54504
H(125) C(89) 2.9847 55503
H(125) C(90) 3.1629 55503
H(126) C(47) 3.5333 54504
H(126) C(89) 3.3649 55503
H(126) C(114) 2.6010 .
H(127) F(2) 2.8135 55504
H(127) C(92) 2.9488 55503
H(127) C(96) 3.0913 55503
H(128) C(5) 3.4622 54504
H(128) C(15) 3.5458 54504
H(128) C(27) 2.8612 54504
H(128) C(42) 2.5680 54504
H(128) C(47) 3.0044 54504
H(128) C(72) 3.3463 54504
H(128) C(105) 3.5498 54504
H(129) Cl(3) 3.4687 55504
H(129) F(2) 3.2693 55504
H(129) C(122) 3.1234 55504
H(130) C(17) 2.9954 55502
H(130) C(30) 3.1427 55502
H(130) C(37) 2.8178 55502
H(130) C(44) 2.5326 55502
H(130) C(46) 1.9736 55502
H(130) C(79) 3.0454 55502
H(131) F(6) 3.4751 .
H(131) F(13) 3.5372 .
H(131) C(37) 3.3499 55502
H(131) C(46) 2.0253 55502
H(132) F(13) 3.1510 55502
H(132) C(17) 2.9493 55502
H(132) C(44) 2.2411 55502
H(132) C(84) 3.1488 55502
H(133) C(89) 3.2818 55503
H(133) C(90) 2.5630 55503
H(133) C(97) 3.3387 55503
H(133) C(114) 1.9864 .
H(134) P(4) 3.2981 55502
H(134) C(37) 3.4078 55502
H(134) C(46) 2.8395 55502
H(134) C(61) 3.0277 55502
H(134) C(91) 3.1124 55502
H(135) P(3) 2.9541 55502
H(135) C(13) 3.4771 55502
H(135) C(29) 3.3490 55502
H(135) C(45) 3.0612 55502
H(135) C(78) 3.4392 55502
H(135) C(114) 2.2712 .
H(136) P(3) 2.9566 55502
H(136) C(29) 2.5064 55502
H(136) C(34) 2.5461 55502
H(136) C(63) 3.2478 55502
H(136) C(78) 3.2848 55502
H(136) C(105) 3.5662 54504
H(137) C(16) 3.2989 54504
H(137) C(96) 3.2468 55502
H(138) C(81) 2.9935 54504
H(138) C(82) 3.3258 54504
H(139) P(4) 3.3585 55502
H(139) C(44) 3.0759 55502
H(139) C(84) 3.0387 55502
H(139) C(91) 3.4628 55502
H(139) C(92) 3.3499 55502
H(139) B(2) 3.4644 .
H(141) F(2) 3.2126 55504
H(141) C(90) 2.9496 55503
H(141) C(97) 2.9830 55503
H(141) C(114) 3.2935 .
H(142) C(13) 3.5052 55502
H(142) C(26) 3.5387 55502
H(142) C(30) 3.0626 55502
H(142) C(44) 2.6802 55502
H(142) C(45) 2.9887 55502
H(142) C(76) 2.3895 55502
H(142) C(79) 2.4724 55502
H(143) Cl(1) 2.0323 65502
H(143) O(2) 2.6523 54503
H(143) O(3) 3.5732 54503
H(143) C(28) 2.7530 54503
H(143) C(51) 3.2353 54503

loop_
_geom_torsion_atom_site_label_1
_geom_torsion_atom_site_label_2
_geom_torsion_atom_site_label_3
_geom_torsion_atom_site_label_4
_geom_torsion
C(62) Ir(1) P(5) C(18) 151.1(5)
C(62) Ir(1) P(5) C(19) -90.1(8)
C(62) Ir(1) P(5) C(74) 31.3(8)
C(65) Ir(1) P(5) C(18) -141.6(5)
C(65) Ir(1) P(5) C(19) -22.8(8)
C(65) Ir(1) P(5) C(74) 98.6(7)
C(111) Ir(1) P(5) C(18) -106.1(5)
C(111) Ir(1) P(5) C(19) 12.7(8)
C(111) Ir(1) P(5) C(74) 134.1(7)
C(112) Ir(1) P(5) C(18) -85(1)
C(112) Ir(1) P(5) C(19) 33(1)
C(112) Ir(1) P(5) C(74) 154(1)
P(5) Ir(1) C(62) C(16) 52(3)
P(5) Ir(1) C(62) C(112) 166(1)
C(65) Ir(1) C(62) C(16) -16(2)
C(65) Ir(1) C(62) C(112) 97(1)
C(111) Ir(1) C(62) C(16) -48(3)
C(111) Ir(1) C(62) C(112) 65(1)
C(112) Ir(1) C(62) C(16) -113(3)
P(5) Ir(1) C(65) C(64) -147(1)
P(5) Ir(1) C(65) C(111) 95(1)
C(62) Ir(1) C(65) C(64) 2(1)
C(62) Ir(1) C(65) C(111) -114(1)
C(111) Ir(1) C(65) C(64) 116(2)
C(112) Ir(1) C(65) C(64) 40(1)
C(112) Ir(1) C(65) C(111) -75(1)
P(5) Ir(1) C(111) C(65) -83(1)
P(5) Ir(1) C(111) C(114) 152(2)
C(62) Ir(1) C(111) C(65) 64(1)
C(62) Ir(1) C(111) C(114) -59(2)
C(65) Ir(1) C(111) C(114) -124(3)
C(112) Ir(1) C(111) C(65) 100(1)
C(112) Ir(1) C(111) C(114) -24(2)
P(5) Ir(1) C(112) C(50) -10(8)
P(5) Ir(1) C(112) C(62) -134(5)
C(62) Ir(1) C(112) C(50) 123(4)
C(65) Ir(1) C(112) C(50) 45(4)
C(65) Ir(1) C(112) C(62) -78(1)
C(111) Ir(1) C(112) C(50) 10(4)
C(111) Ir(1) C(112) C(62) -113(1)
C(17) Ir(2) P(4) C(43) -36(17)
C(17) Ir(2) P(4) C(85) -157(15)
C(17) Ir(2) P(4) C(91) 84(17)
C(37) Ir(2) P(4) C(43) -179(54)
C(37) Ir(2) P(4) C(85) 59(56)
C(37) Ir(2) P(4) C(91) -58(59)
P(4) Ir(2) C(17) C(37) -162(17)
P(4) Ir(2) C(17) C(44) -40(17)
C(37) Ir(2) C(17) C(44) 121(7)
P(4) Ir(2) C(37) C(17) 158(57)
P(4) Ir(2) C(37) C(46) 36(22)
C(17) Ir(2) C(37) C(46) -122(8)
C(29) P(3) C(13) C(26) -86(1)
C(29) P(3) C(13) C(45) 92(1)
C(113) P(3) C(13) C(26) 22(1)
C(113) P(3) C(13) C(45) -159(1)
C(13) P(3) C(29) C(34) 154(1)
C(13) P(3) C(29) C(78) -28(1)
C(113) P(3) C(29) C(34) 42(1)
C(113) P(3) C(29) C(78) -139(1)
C(13) P(3) C(113) O(3) -57(1)
C(29) P(3) C(113) O(3) 51(1)
Ir(2) P(4) C(43) C(83) -139(1)
Ir(2) P(4) C(43) C(84) 36(1)
C(85) P(4) C(43) C(83) -17(1)
C(85) P(4) C(43) C(84) 159(1)
C(91) P(4) C(43) C(83) 89(1)
C(91) P(4) C(43) C(84) -93(1)
Ir(2) P(4) C(91) C(61) 84(1)
Ir(2) P(4) C(91) C(92) -102(1)
C(43) P(4) C(91) C(61) -151(1)
C(43) P(4) C(91) C(92) 22(1)
C(85) P(4) C(91) C(61) -38(1)
C(85) P(4) C(91) C(92) 135(1)
Ir(1) P(5) C(18) O(4) -175.7(9)
C(19) P(5) C(18) O(4) 56(1)
C(74) P(5) C(18) O(4) -50(1)
Ir(1) P(5) C(19) C(86) 98(1)
Ir(1) P(5) C(19) C(94) -83(2)
C(18) P(5) C(19) C(86) -138(1)
C(18) P(5) C(19) C(94) 40(2)
C(74) P(5) C(19) C(86) -28(2)
C(74) P(5) C(19) C(94) 149(1)
Ir(1) P(5) C(74) C(75) 139(1)
Ir(1) P(5) C(74) C(82) -41(1)
C(18) P(5) C(74) C(75) 16(1)
C(18) P(5) C(74) C(82) -164(1)
C(19) P(5) C(74) C(75) -91(1)
C(19) P(5) C(74) C(82) 87(1)
B(1) F(6) F(13) F(8) -57.0
B(3) F(6) F(13) F(8) -37.1
B(3) F(6) F(13) B(1) 19.9
F(13) F(6) B(1) F(8) 58.4
F(13) F(6) B(1) F(9) -130.4
F(13) F(6) B(1) B(3) 151.6
B(3) F(6) B(1) F(8) -93.2
B(3) F(6) B(1) F(9) 78.0
B(3) F(6) B(1) F(13) -151.6
F(13) F(6) B(3) F(9) -36.0
F(13) F(6) B(3) F(11) 146.2
F(13) F(6) B(3) F(12) 56.7
F(13) F(6) B(3) B(1) -20.6
B(1) F(6) B(3) F(9) -15.4
B(1) F(6) B(3) F(11) 166.8
B(1) F(6) B(3) F(12) 77.3
F(13) F(8) F(12) B(3) -8.3
B(1) F(8) F(12) B(3) -17.0
F(12) F(8) F(13) F(6) 30.9
F(12) F(8) F(13) B(1) -11.5
B(1) F(8) F(13) F(6) 42.4
F(12) F(8) B(1) F(6) 98.3
F(12) F(8) B(1) F(9) -78.2
F(12) F(8) B(1) F(13) 170.3
F(12) F(8) B(1) B(3) 27.4
F(13) F(8) B(1) F(6) -71.9
F(13) F(8) B(1) F(9) 111.6
F(13) F(8) B(1) B(3) -142.8
B(3) F(9) B(1) F(6) -70.6
B(3) F(9) B(1) F(8) 101.1
B(3) F(9) B(1) F(13) 163.4
B(1) F(9) B(3) F(6) 22.0
B(1) F(9) B(3) F(11) -163.2
B(1) F(9) B(3) F(12) -113.3
F(8) F(12) B(3) F(6) -37.2
F(8) F(12) B(3) F(9) 63.7
F(8) F(12) B(3) F(11) -135.5
F(8) F(12) B(3) B(1) 26.8
F(6) F(13) B(1) F(8) -116.0
F(6) F(13) B(1) F(9) 161.1
F(6) F(13) B(1) B(3) -44.9
F(8) F(13) B(1) F(6) 116.0
F(8) F(13) B(1) F(9) -82.9
F(8) F(13) B(1) B(3) 71.1
C(28) O(2) C(57) C(21) 114(1)
C(28) O(2) C(57) C(58) -73(2)
C(113) O(3) C(1) C(9) 128(1)
C(113) O(3) C(1) C(32) -60(2)
C(1) O(3) C(113) P(3) -114(1)
C(24) O(4) C(18) P(5) -125(1)
C(18) O(4) C(24) C(66) -57(2)
C(18) O(4) C(24) C(70) 126(1)
C(73) O(12) C(15) C(25) 106(2)
C(73) O(12) C(15) C(47) -79(2)
C(51) O(33) C(35) C(12) -86(1)
C(51) O(33) C(35) C(49) 96(1)
O(3) C(1) C(9) C(8) 178(1)
O(3) C(1) C(9) C(10) -2(2)
C(32) C(1) C(9) C(8) 7(3)
C(32) C(1) C(9) C(10) -173(2)
O(3) C(1) C(32) C(2) -176(1)
O(3) C(1) C(32) C(11) 1(2)
C(9) C(1) C(32) C(2) -6(3)
C(9) C(1) C(32) C(11) 172(1)
C(32) C(2) C(3) C(8) 1(3)
C(3) C(2) C(32) C(1) 1(3)
C(3) C(2) C(32) C(11) -176(2)
C(2) C(3) C(8) C(9) 0(2)
C(109) C(4) C(33) C(14) 50.6
C(109) C(4) C(33) C(48) -131.0
C(119) C(4) C(33) C(14) 155.0
C(119) C(4) C(33) C(48) -26.6
C(120) C(4) C(33) C(14) -62.2
C(120) C(4) C(33) C(48) 116.2
C(105) C(5) C(27) C(42) -122.6
C(105) C(5) C(27) C(72) 51.1
C(107) C(5) C(27) C(42) 1.6
C(107) C(5) C(27) C(72) 175.2
C(121) C(5) C(27) C(42) 92.5
C(121) C(5) C(27) C(72) -93.9
C(7) C(6) C(59) C(31) -127(2)
C(7) C(6) C(59) C(38) 54(2)
C(99) C(6) C(59) C(31) -2(2)
C(99) C(6) C(59) C(38) 179(1)
C(100) C(6) C(59) C(31) 114(2)
C(100) C(6) C(59) C(38) -63(2)
C(3) C(8) C(9) C(1) -3(3)
C(3) C(8) C(9) C(10) 176(2)
C(1) C(9) C(10) C(21) 129(1)
C(8) C(9) C(10) C(21) -50(2)
C(9) C(10) C(21) C(31) 118(1)
C(9) C(10) C(21) C(57) -59(2)
C(32) C(11) C(12) C(14) -79(2)
C(32) C(11) C(12) C(35) 103(2)
C(12) C(11) C(32) C(1) -161(2)
C(12) C(11) C(32) C(2) 17(3)
C(11) C(12) C(14) C(33) -175(1)
C(35) C(12) C(14) C(33) 1(2)
C(11) C(12) C(35) O(33) 0(1)
C(11) C(12) C(35) C(49) 176(1)
C(14) C(12) C(35) O(33) -177(1)
C(14) C(12) C(35) C(49) 0(2)
P(3) C(13) C(26) C(30) 178(1)
C(45) C(13) C(26) C(30) 0(1)
P(3) C(13) C(45) C(76) -176(1)
C(26) C(13) C(45) C(76) 2(2)
C(12) C(14) C(33) C(4) 176(1)
C(12) C(14) C(33) C(48) -1(2)
O(12) C(15) C(25) C(71) -6(3)
O(12) C(15) C(25) C(72) 175(1)
C(47) C(15) C(25) C(71) 179(1)
C(47) C(15) C(25) C(72) 2(3)
O(12) C(15) C(47) C(36) 1(3)
O(12) C(15) C(47) C(42) -175(2)
C(25) C(15) C(47) C(36) 175(2)
C(25) C(15) C(47) C(42) -2(3)
C(64) C(16) C(62) Ir(1) 30(6)
C(64) C(16) C(62) C(112) -45(7)
C(62) C(16) C(64) C(65) -30(7)
Ir(2) C(17) C(37) C(46) 102(1)
C(44) C(17) C(37) Ir(2) -105(5)
C(44) C(17) C(37) C(46) -3(2)
P(5) C(19) C(86) C(88) -179(1)
C(94) C(19) C(86) C(88) 2(3)
P(5) C(19) C(94) C(95) 175(2)
C(86) C(19) C(94) C(95) -6(3)
C(54) C(20) C(40) C(41) -2(2)
C(54) C(20) C(40) C(53) -175(1)
C(40) C(20) C(54) C(52) 173(1)
C(40) C(20) C(54) C(55) -2(2)
C(10) C(21) C(31) C(59) -179(1)
C(57) C(21) C(31) C(59) -1(2)
C(10) C(21) C(57) O(2) -6(2)
C(10) C(21) C(57) C(58) -178(1)
C(31) C(21) C(57) O(2) 174(1)
C(31) C(21) C(57) C(58) 3(2)
C(66) C(23) C(58) C(38) -80(2)
C(66) C(23) C(58) C(57) 105(1)
C(58) C(23) C(66) C(24) -165(1)
C(58) C(23) C(66) C(67) 13(2)
O(4) C(24) C(66) C(23) 4(2)
O(4) C(24) C(66) C(67) -175(1)
C(70) C(24) C(66) C(23) -179(1)
C(70) C(24) C(66) C(67) 0(2)
O(4) C(24) C(70) C(69) 172(1)
O(4) C(24) C(70) C(71) -1(2)
C(66) C(24) C(70) C(69) -3(2)
C(66) C(24) C(70) C(71) -177(1)
C(15) C(25) C(71) C(70) -76(2)
C(72) C(25) C(71) C(70) 101(2)
C(15) C(25) C(72) C(27) 1(2)
C(71) C(25) C(72) C(27) -176(1)
C(13) C(26) C(30) C(79) -1(2)
C(5) C(27) C(42) C(47) 178(2)
C(72) C(27) C(42) C(47) 3(3)
C(5) C(27) C(72) C(25) -178(1)
C(42) C(27) C(72) C(25) -4(2)
P(3) C(29) C(34) C(63) 175(2)
C(78) C(29) C(34) C(63) -2(3)
P(3) C(29) C(78) C(80) -175(1)
C(34) C(29) C(78) C(80) 2(3)
C(26) C(30) C(79) C(76) 0(2)
C(21) C(31) C(59) C(6) -176(1)
C(21) C(31) C(59) C(38) 1(2)
C(4) C(33) C(48) C(49) -178(1)
C(14) C(33) C(48) C(49) 0(1)
C(29) C(34) C(63) C(77) 1(3)
O(33) C(35) C(49) C(48) 175(1)
O(33) C(35) C(49) C(52) -4(2)
C(12) C(35) C(49) C(48) -1(2)
C(12) C(35) C(49) C(52) 178(1)
C(56) C(36) C(47) C(15) 99(2)
C(56) C(36) C(47) C(42) -83(2)
C(47) C(36) C(56) C(41) 18(2)
C(47) C(36) C(56) C(55) -162(1)
C(59) C(38) C(58) C(23) -168(1)
C(59) C(38) C(58) C(57) 5(2)
C(58) C(38) C(59) C(6) 174(1)
C(58) C(38) C(59) C(31) -3(2)
C(87) C(39) C(75) C(74) -1(2)
C(75) C(39) C(87) C(81) 1(3)
C(20) C(40) C(41) C(56) 3(2)
C(53) C(40) C(41) C(56) 175(1)
C(20) C(40) C(53) C(106) -44(3)
C(20) C(40) C(53) C(115) 60(3)
C(20) C(40) C(53) C(118) -179(4)
C(41) C(40) C(53) C(106) 143(2)
C(41) C(40) C(53) C(115) -111(3)
C(41) C(40) C(53) C(118) 8(5)
C(40) C(41) C(56) C(36) -178(1)
C(40) C(41) C(56) C(55) 2(2)
C(27) C(42) C(47) C(15) -1(3)
C(27) C(42) C(47) C(36) -178(2)
P(4) C(43) C(83) C(89) 178(1)
C(84) C(43) C(83) C(89) 2(2)
P(4) C(43) C(84) C(97) 179(1)
C(83) C(43) C(84) C(97) -4(3)
C(13) C(45) C(76) C(79) -3(2)
C(33) C(48) C(49) C(35) 2(2)
C(33) C(48) C(49) C(52) -177(1)
C(35) C(49) C(52) C(54) -85(1)
C(48) C(49) C(52) C(54) 94(2)
C(114) C(50) C(112) Ir(1) 7(6)
C(114) C(50) C(112) C(62) 94(7)
C(112) C(50) C(114) C(111) -31(7)
C(49) C(52) C(54) C(20) -32(2)
C(49) C(52) C(54) C(55) 143(1)
C(20) C(54) C(55) O(1) -179(1)
C(20) C(54) C(55) C(56) 8(2)
C(52) C(54) C(55) O(1) 4(2)
C(52) C(54) C(55) C(56) -168(1)
O(1) C(55) C(56) C(36) 0(1)
O(1) C(55) C(56) C(41) 178(1)
C(54) C(55) C(56) C(36) 172(1)
C(54) C(55) C(56) C(41) -8(2)
O(2) C(57) C(58) C(23) -2(2)
O(2) C(57) C(58) C(38) -176(1)
C(21) C(57) C(58) C(23) 168(1)
C(21) C(57) C(58) C(38) -5(2)
C(110) C(61) C(91) P(4) 170(1)
C(110) C(61) C(91) C(92) -3(3)
C(91) C(61) C(110) C(101) 1(3)
Ir(1) C(62) C(112) C(50) -109(4)
C(16) C(62) C(112) Ir(1) 101(3)
C(16) C(62) C(112) C(50) -8(6)
C(34) C(63) C(77) C(80) -1(3)
C(16) C(64) C(65) Ir(1) 14(3)
C(16) C(64) C(65) C(111) 91(3)
Ir(1) C(65) C(111) C(114) 98(2)
C(64) C(65) C(111) Ir(1) -100(1)
C(64) C(65) C(111) C(114) -2(3)
C(23) C(66) C(67) C(68) -178(2)
C(24) C(66) C(67) C(68) 0(2)
C(66) C(67) C(68) C(69) 0(3)
C(66) C(67) C(68) C(98) 175(2)
C(67) C(68) C(69) C(70) -2(3)
C(98) C(68) C(69) C(70) -177(2)
C(67) C(68) C(98) C(22) 18(4)
C(67) C(68) C(98) C(116) -115(3)
C(67) C(68) C(98) C(117) 135(2)
C(69) C(68) C(98) C(22) -166(3)
C(69) C(68) C(98) C(116) 59(3)
C(69) C(68) C(98) C(117) -50(3)
C(68) C(69) C(70) C(24) 4(3)
C(68) C(69) C(70) C(71) 178(1)
C(24) C(70) C(71) C(25) 123(2)
C(69) C(70) C(71) C(25) -51(2)
P(5) C(74) C(75) C(39) 179(1)
C(82) C(74) C(75) C(39) 0(2)
P(5) C(74) C(82) C(81) -178(1)
C(75) C(74) C(82) C(81) 0(2)
C(45) C(76) C(79) C(30) 1(2)
C(63) C(77) C(80) C(78) 2(3)
C(29) C(78) C(80) C(77) -2(3)
C(87) C(81) C(82) C(74) 0(2)
C(82) C(81) C(87) C(39) 0(2)
C(43) C(83) C(89) C(90) 1(2)
C(43) C(84) C(97) C(90) 2(3)
C(19) C(86) C(88) C(93) 1(3)
C(86) C(88) C(93) C(95) 0(3)
C(83) C(89) C(90) C(97) -2(2)
C(89) C(90) C(97) C(84) 0(3)
P(4) C(91) C(92) C(96) -168(1)
C(61) C(91) C(92) C(96) 4(3)
C(91) C(92) C(96) C(101) -4(3)
C(88) C(93) C(95) C(94) -3(4)
C(19) C(94) C(95) C(93) 6(4)
C(92) C(96) C(101) C(110) 3(4)
C(96) C(101) C(110) C(61) -2(4)
Ir(1) C(111) C(114) C(50) 37(5)
C(65) C(111) C(114) C(50) -44(5)
F(6) B(1) B(3) F(9) 156.3
F(6) B(1) B(3) F(11) -47.9
F(6) B(1) B(3) F(12) -136.4
F(8) B(1) B(3) F(6) 107.6
F(8) B(1) B(3) F(9) -96.1
F(8) B(1) B(3) F(11) 59.8
F(8) B(1) B(3) F(12) -28.7
F(9) B(1) B(3) F(6) -156.3
F(9) B(1) B(3) F(11) 155.8
F(9) B(1) B(3) F(12) 67.3
F(13) B(1) B(3) F(6) 48.8
F(13) B(1) B(3) F(9) -154.9
F(13) B(1) B(3) F(11) 1.0
F(13) B(1) B(3) F(12) -87.5
